data_4126360
loop_
_publ_author_name
'Cecot, Giacomo'
'Marmier, Mathieu'
'Geremia, Silvano'
'De Zorzi, Rita'
'Vologzhanina, Anna V.'
'Pattison, Philip'
'Solari, Euro'
'Fadaei Tirani, Farzaneh'
'Scopelliti, Rosario'
'Severin, Kay'

_publ_section_title
;
 The Intricate Structural Chemistry of M(II)2nLn-Type Assemblies.
;
_journal_issue 24
_journal_name_full 'Journal of the American Chemical Society'
_journal_page_first 8371
_journal_page_last 8381
_journal_paper_doi 10.1021/jacs.7b04861
_journal_volume 139
_journal_year 2017
_chemical_formula_sum 'C510 H582 B8 F30 Fe4 N42 O54 P16 Pt8 S10'
_chemical_formula_weight 11420.86
_space_group_crystal_system triclinic
_space_group_IT_number 2
_space_group_name_Hall '-P 1'
_space_group_name_H-M_alt 'P -1'
_symmetry_space_group_name_Hall '-P 1'
_symmetry_space_group_name_H-M 'P -1'
_atom_sites_solution_hydrogens geom
_audit_creation_method SHELXL-2014/7
_cell_angle_alpha 88.248(6)
_cell_angle_beta 70.021(7)
_cell_angle_gamma 69.405(8)
_cell_formula_units_Z 2
_cell_length_a 29.342(3)
_cell_length_b 31.461(3)
_cell_length_c 42.629(2)
_cell_measurement_reflns_used 6291
_cell_measurement_temperature 140.00(10)
_cell_measurement_theta_max 48.9490
_cell_measurement_theta_min 3.9190
_cell_volume 34440(6)
_computing_structure_refinement 'SHELXL-2014/7 (Sheldrick, 2014)'
_diffrn_ambient_temperature 140(2)
_diffrn_measured_fraction_theta_full 0.997
_diffrn_measured_fraction_theta_max 0.997
_diffrn_measurement_device_type 'SuperNova, Dual, Cu at zero, AtlasS2'
_diffrn_radiation_type CuK\a
_diffrn_radiation_wavelength 1.54178
_diffrn_reflns_av_R_equivalents 0.1066
_diffrn_reflns_av_unetI/netI 0.1374
_diffrn_reflns_Laue_measured_fraction_full 0.997
_diffrn_reflns_Laue_measured_fraction_max 0.997
_diffrn_reflns_limit_h_max 19
_diffrn_reflns_limit_h_min -17
_diffrn_reflns_limit_k_max 20
_diffrn_reflns_limit_k_min -20
_diffrn_reflns_limit_l_max 28
_diffrn_reflns_limit_l_min -28
_diffrn_reflns_number 64747
_diffrn_reflns_point_group_measured_fraction_full 0.997
_diffrn_reflns_point_group_measured_fraction_max 0.997
_diffrn_reflns_theta_full 30.926
_diffrn_reflns_theta_max 30.926
_diffrn_reflns_theta_min 3.327
_exptl_absorpt_coefficient_mu 4.522
_exptl_crystal_colour 'clear pale orange'
_exptl_crystal_density_diffrn 1.101
_exptl_crystal_description plate
_exptl_crystal_F_000 11612
_refine_diff_density_max 1.251
_refine_diff_density_min -0.741
_refine_diff_density_rms 0.122
_refine_ls_extinction_method none
_refine_ls_goodness_of_fit_ref 1.139
_refine_ls_hydrogen_treatment constr
_refine_ls_matrix_type full
_refine_ls_number_parameters 2531
_refine_ls_number_reflns 21319
_refine_ls_number_restraints 3402
_refine_ls_restrained_S_all 1.118
_refine_ls_R_factor_all 0.1684
_refine_ls_R_factor_gt 0.1230
_refine_ls_shift/su_max 0.010
_refine_ls_shift/su_mean 0.000
_refine_ls_structure_factor_coef Fsqd
_refine_ls_weighting_details 'w=1/[\s^2^(Fo^2^)+(0.2000P)^2^] where P=(Fo^2^+2Fc^2^)/3'
_refine_ls_weighting_scheme calc
_refine_ls_wR_factor_gt 0.3154
_refine_ls_wR_factor_ref 0.3573
_reflns_Friedel_coverage 0.000
_reflns_number_gt 12216
_reflns_number_total 21319
_reflns_threshold_expression 'I > 2\s(I)'
_cod_data_source_file ja7b04861_si_011.cif
_cod_data_source_block global
_cod_original_cell_volume 34440(5)
_cod_database_code 4126360
_shelx_shelxl_version_number 2014/7
_shelx_space_group_comment
;
The symmetry employed for this shelxl refinement is uniquely defined
by the following loop, which should always be used as a source of
symmetry information in preference to the above space-group names.
They are only intended as comments.
;
_platon_squeeze_void_probe_radius 1.20

loop_
_space_group_symop_operation_xyz
'x, y, z'
'-x, -y, -z'

loop_
_atom_site_label
_atom_site_type_symbol
_atom_site_fract_x
_atom_site_fract_y
_atom_site_fract_z
_atom_site_U_iso_or_equiv
_atom_site_adp_type
_atom_site_occupancy
_atom_site_site_symmetry_order
_atom_site_calc_flag
_atom_site_refinement_flags_posn
_atom_site_refinement_flags_adp
_atom_site_refinement_flags_occupancy
Fe_1 Fe 0.6982(3) 0.3097(3) 0.39360(17) 0.099(3) Uani 1 1 d . U .
B1_1 B 0.749(2) 0.2733(16) 0.4448(15) 0.188(14) Uiso 1 1 d D U .
O1_1 O 0.7699(16) 0.2379(14) 0.4171(12) 0.224(15) Uani 1 1 d D U .
O2_1 O 0.7574(11) 0.3146(12) 0.4328(8) 0.124(10) Uani 1 1 d D U .
O3_1 O 0.6949(16) 0.2782(13) 0.4580(8) 0.180(13) Uani 1 1 d D U .
N1_1 N 0.747(2) 0.253(2) 0.3915(13) 0.163(12) Uiso 1 1 d . U .
N2_1 N 0.7396(15) 0.3316(15) 0.4068(10) 0.104(11) Uiso 1 1 d . U .
N3_1 N 0.665(2) 0.3036(15) 0.4386(11) 0.129(12) Uiso 1 1 d . U .
B2_1 B 0.6415(19) 0.3475(17) 0.3421(13) 0.204(15) Uiso 1 1 d D U .
O4_1 O 0.6828(15) 0.3032(14) 0.3325(8) 0.185(13) Uani 1 1 d D U .
O5_1 O 0.6710(18) 0.3739(15) 0.3468(10) 0.214(15) Uani 1 1 d D U .
O6_1 O 0.6103(14) 0.3419(14) 0.3751(11) 0.222(16) Uani 1 1 d D U .
N4_1 N 0.7128(17) 0.2757(18) 0.3499(10) 0.118(13) Uiso 1 1 d . U .
N5_1 N 0.7010(18) 0.3605(17) 0.3712(11) 0.151(12) Uiso 1 1 d . U .
N6_1 N 0.629(2) 0.3301(14) 0.3998(12) 0.126(11) Uiso 1 1 d . U .
C1_1 C 0.767(2) 0.218(2) 0.3664(15) 0.128(16) Uiso 1 1 d . U .
C2_1 C 0.7974(13) 0.1752(10) 0.3664(12) 0.118(15) Uiso 1 1 d G U .
C3_1 C 0.7935(13) 0.1493(16) 0.3935(8) 0.164(18) Uiso 1 1 d G U .
H3_1 H 0.7655 0.1613 0.4142 0.197 Uiso 1 1 calc R U .
C4_1 C 0.8304(18) 0.1059(15) 0.3903(9) 0.21(2) Uiso 1 1 d G U .
H4_1 H 0.8277 0.0882 0.4089 0.257 Uiso 1 1 calc R U .
C5_1 C 0.8713(14) 0.0883(10) 0.3600(13) 0.18(2) Uiso 1 1 d G U .
H5_1 H 0.8966 0.0586 0.3579 0.217 Uiso 1 1 calc R U .
C6_1 C 0.8753(12) 0.1142(16) 0.3329(8) 0.19(2) Uiso 1 1 d G U .
H6_1 H 0.9033 0.1022 0.3122 0.228 Uiso 1 1 calc R U .
C7_1 C 0.8383(17) 0.1577(15) 0.3361(9) 0.160(18) Uiso 1 1 d G U .
H7_1 H 0.8410 0.1754 0.3175 0.191 Uiso 1 1 calc R U .
C8_1 C 0.738(2) 0.232(2) 0.3453(12) 0.117(16) Uiso 1 1 d . U .
C9_1 C 0.7493(11) 0.2120(11) 0.3126(7) 0.104(14) Uiso 1 1 d G U .
C10_1 C 0.7339(10) 0.1745(12) 0.3163(6) 0.104(15) Uiso 1 1 d G U .
H10_1 H 0.7174 0.1675 0.3380 0.125 Uiso 1 1 calc R U .
C11_1 C 0.7428(12) 0.1474(9) 0.2881(9) 0.150(18) Uiso 1 1 d G U .
H11_1 H 0.7323 0.1218 0.2906 0.181 Uiso 1 1 calc R U .
C12_1 C 0.7670(12) 0.1577(11) 0.2562(7) 0.136(17) Uiso 1 1 d G U .
H12_1 H 0.7731 0.1392 0.2370 0.163 Uiso 1 1 calc R U .
C13_1 C 0.7824(10) 0.1952(12) 0.2525(6) 0.113(15) Uiso 1 1 d G U .
H13_1 H 0.7989 0.2023 0.2307 0.136 Uiso 1 1 calc R U .
C14_1 C 0.7735(11) 0.2223(9) 0.2807(10) 0.134(17) Uiso 1 1 d G U .
H14_1 H 0.7840 0.2480 0.2782 0.161 Uiso 1 1 calc R U .
C15_1 C 0.7533(16) 0.3624(17) 0.3985(11) 0.085(14) Uiso 1 1 d . U .
C16_1 C 0.7857(14) 0.3839(15) 0.4059(7) 0.105(14) Uiso 1 1 d G U .
C17_1 C 0.8338(17) 0.3526(9) 0.4044(7) 0.144(17) Uiso 1 1 d G U .
H17_1 H 0.8426 0.3211 0.3985 0.172 Uiso 1 1 calc R U .
C18_1 C 0.8689(11) 0.3673(13) 0.4116(7) 0.167(19) Uiso 1 1 d G U .
H18_1 H 0.9018 0.3459 0.4106 0.200 Uiso 1 1 calc R U .
C19_1 C 0.8559(14) 0.4134(15) 0.4203(7) 0.150(17) Uiso 1 1 d G U .
H19_1 H 0.8799 0.4235 0.4252 0.180 Uiso 1 1 calc R U .
C20_1 C 0.8078(17) 0.4448(9) 0.4218(7) 0.172(19) Uiso 1 1 d G U .
H20_1 H 0.7989 0.4763 0.4277 0.206 Uiso 1 1 calc R U .
C21_1 C 0.7727(11) 0.4300(13) 0.4146(7) 0.138(17) Uiso 1 1 d G U .
H21_1 H 0.7398 0.4514 0.4156 0.166 Uiso 1 1 calc R U .
C22_1 C 0.7319(17) 0.3844(16) 0.3723(11) 0.095(14) Uiso 1 1 d . U .
C23_1 C 0.7241(18) 0.4241(11) 0.3548(7) 0.125(15) Uiso 1 1 d G U .
C24_1 C 0.7742(14) 0.4238(10) 0.3390(9) 0.126(16) Uiso 1 1 d G U .
H24_1 H 0.8028 0.4010 0.3426 0.151 Uiso 1 1 calc R U .
C25_1 C 0.7824(11) 0.4569(14) 0.3177(8) 0.167(18) Uiso 1 1 d G U .
H25_1 H 0.8167 0.4568 0.3069 0.200 Uiso 1 1 calc R U .
C26_1 C 0.7406(18) 0.4903(10) 0.3124(7) 0.146(17) Uiso 1 1 d G U .
H26_1 H 0.7462 0.5129 0.2979 0.175 Uiso 1 1 calc R U .
C27_1 C 0.6905(14) 0.4906(11) 0.3283(9) 0.152(18) Uiso 1 1 d G U .
H27_1 H 0.6618 0.5134 0.3247 0.182 Uiso 1 1 calc R U .
C28_1 C 0.6822(12) 0.4574(15) 0.3495(8) 0.174(19) Uiso 1 1 d G U .
H28_1 H 0.6480 0.4576 0.3604 0.209 Uiso 1 1 calc R U .
C29_1 C 0.616(2) 0.3122(16) 0.4505(12) 0.107(15) Uiso 1 1 d . U .
C30_1 C 0.5893(11) 0.3028(13) 0.4869(5) 0.088(13) Uiso 1 1 d G U .
C31_1 C 0.6002(9) 0.2585(10) 0.4960(7) 0.092(14) Uiso 1 1 d G U .
H31_1 H 0.6232 0.2334 0.4797 0.111 Uiso 1 1 calc R U .
C32_1 C 0.5773(12) 0.2511(9) 0.5290(9) 0.138(17) Uiso 1 1 d G U .
H32_1 H 0.5847 0.2208 0.5353 0.165 Uiso 1 1 calc R U .
C33_1 C 0.5436(11) 0.2879(13) 0.5529(5) 0.117(15) Uiso 1 1 d G U .
H33_1 H 0.5280 0.2827 0.5755 0.140 Uiso 1 1 calc R U .
C34_1 C 0.5327(9) 0.3321(10) 0.5437(7) 0.125(16) Uiso 1 1 d G U .
H34_1 H 0.5096 0.3573 0.5601 0.151 Uiso 1 1 calc R U .
C35_1 C 0.5555(12) 0.3396(9) 0.5107(9) 0.108(15) Uiso 1 1 d G U .
H35_1 H 0.5481 0.3698 0.5045 0.129 Uiso 1 1 calc R U .
C36_1 C 0.589(2) 0.3327(18) 0.4278(15) 0.136(16) Uiso 1 1 d . U .
C37_1 C 0.5368(10) 0.3536(16) 0.4361(9) 0.148(17) Uiso 1 1 d G U .
C38_1 C 0.5185(18) 0.3977(17) 0.4273(8) 0.23(2) Uiso 1 1 d G U .
H38_1 H 0.5423 0.4115 0.4150 0.273 Uiso 1 1 calc R U .
C39_1 C 0.465(2) 0.4217(10) 0.4366(9) 0.22(2) Uiso 1 1 d G U .
H39_1 H 0.4527 0.4518 0.4307 0.262 Uiso 1 1 calc R U .
C40_1 C 0.4303(11) 0.4015(14) 0.4547(8) 0.150(18) Uiso 1 1 d G U .
H40_1 H 0.3939 0.4178 0.4610 0.180 Uiso 1 1 calc R U .
C41_1 C 0.4486(15) 0.3574(14) 0.4634(6) 0.114(15) Uiso 1 1 d G U .
H41_1 H 0.4248 0.3436 0.4757 0.136 Uiso 1 1 calc R U .
C42_1 C 0.5019(17) 0.3335(10) 0.4541(8) 0.146(17) Uiso 1 1 d G U .
H42_1 H 0.5144 0.3034 0.4601 0.175 Uiso 1 1 calc R U .
C43_1 C 0.7704(13) 0.2535(11) 0.4739(7) 0.132(16) Uiso 1 1 d G U .
C44_1 C 0.8117(13) 0.2625(9) 0.4774(7) 0.113(15) Uiso 1 1 d G U .
H44_1 H 0.8266 0.2813 0.4628 0.135 Uiso 1 1 calc R U .
C45_1 C 0.8311(9) 0.2440(11) 0.5023(9) 0.092(13) Uiso 1 1 d G U .
C46_1 C 0.8093(13) 0.2165(10) 0.5237(7) 0.127(16) Uiso 1 1 d G U .
H46_1 H 0.8226 0.2038 0.5407 0.152 Uiso 1 1 calc R U .
C47_1 C 0.7681(13) 0.2075(9) 0.5202(7) 0.132(16) Uiso 1 1 d G U .
C48_1 C 0.7487(10) 0.2260(12) 0.4953(9) 0.127(16) Uiso 1 1 d G U .
H48_1 H 0.7205 0.2198 0.4929 0.153 Uiso 1 1 calc R U .
C49_1 C 0.8776(10) 0.2503(10) 0.5043(10) 0.110(15) Uiso 1 1 d G U .
C50_1 C 0.9123(13) 0.2631(10) 0.4780(7) 0.125(16) Uiso 1 1 d G U .
H50_1 H 0.9096 0.2640 0.4564 0.150 Uiso 1 1 calc R U .
C51_1 C 0.9509(10) 0.2745(9) 0.4833(7) 0.108(15) Uiso 1 1 d G U .
H51_1 H 0.9746 0.2832 0.4653 0.130 Uiso 1 1 calc R U .
N7_1 N 0.9549(10) 0.2731(9) 0.5149(9) 0.108(12) Uiso 1 1 d G U .
C52_1 C 0.9202(13) 0.2604(10) 0.5412(6) 0.141(17) Uiso 1 1 d G U .
H52_1 H 0.9229 0.2595 0.5628 0.170 Uiso 1 1 calc R U .
C53_1 C 0.8816(11) 0.2490(10) 0.5359(8) 0.172(19) Uiso 1 1 d G U .
H53_1 H 0.8579 0.2403 0.5538 0.206 Uiso 1 1 calc R U .
C54_1 C 0.7383(10) 0.1809(9) 0.5438(7) 0.126(15) Uiso 1 1 d G U .
C55_1 C 0.7118(10) 0.1583(9) 0.5338(5) 0.066(12) Uiso 1 1 d G U .
H55_1 H 0.7114 0.1593 0.5116 0.079 Uiso 1 1 calc R U .
C56_1 C 0.6859(9) 0.1342(8) 0.5562(6) 0.106(15) Uiso 1 1 d G U .
H56_1 H 0.6677 0.1187 0.5493 0.128 Uiso 1 1 calc R U .
N8_1 N 0.6864(8) 0.1327(7) 0.5887(6) 0.061(10) Uiso 1 1 d G U .
C57_1 C 0.7129(10) 0.1553(9) 0.5987(5) 0.089(14) Uiso 1 1 d G U .
H57_1 H 0.7133 0.1543 0.6210 0.107 Uiso 1 1 calc R U .
C58_1 C 0.7389(10) 0.1794(9) 0.5763(8) 0.119(16) Uiso 1 1 d G U .
H58_1 H 0.7570 0.1949 0.5832 0.143 Uiso 1 1 calc R U .
C59_1 C 0.6250(12) 0.3686(10) 0.3136(6) 0.084(13) Uiso 1 1 d G U .
C60_1 C 0.5832(12) 0.3591(8) 0.3117(6) 0.106(15) Uiso 1 1 d G U .
H60_1 H 0.5698 0.3397 0.3266 0.127 Uiso 1 1 calc R U .
C61_1 C 0.5610(9) 0.3778(10) 0.2881(8) 0.094(13) Uiso 1 1 d G U .
C62_1 C 0.5806(12) 0.4061(10) 0.2663(6) 0.096(14) Uiso 1 1 d G U .
H62_1 H 0.5654 0.4189 0.2501 0.115 Uiso 1 1 calc R U .
C63_1 C 0.6224(12) 0.4157(8) 0.2681(6) 0.098(14) Uiso 1 1 d G U .
C64_1 C 0.6447(9) 0.3970(10) 0.2918(8) 0.103(14) Uiso 1 1 d G U .
H64_1 H 0.6732 0.4035 0.2930 0.124 Uiso 1 1 calc R U .
C65_1 C 0.5166(8) 0.3647(11) 0.2825(6) 0.088(13) Uiso 1 1 d G U .
C66_1 C 0.5088(10) 0.3242(10) 0.2915(6) 0.130(16) Uiso 1 1 d G U .
H66_1 H 0.5317 0.3023 0.3004 0.156 Uiso 1 1 calc R U .
C67_1 C 0.4675(12) 0.3159(7) 0.2875(6) 0.101(14) Uiso 1 1 d G U .
H67_1 H 0.4622 0.2883 0.2936 0.122 Uiso 1 1 calc R U .
N9_1 N 0.4340(8) 0.3480(10) 0.2745(5) 0.090(11) Uiso 1 1 d G U .
C68_1 C 0.4418(9) 0.3885(8) 0.2655(5) 0.036(11) Uiso 1 1 d G U .
H68_1 H 0.4189 0.4104 0.2567 0.044 Uiso 1 1 calc R U .
C69_1 C 0.4831(11) 0.3968(8) 0.2696(6) 0.118(15) Uiso 1 1 d G U .
H69_1 H 0.4884 0.4244 0.2634 0.141 Uiso 1 1 calc R U .
C70_1 C 0.6442(12) 0.4461(8) 0.2462(6) 0.088(13) Uiso 1 1 d G U .
C71_1 C 0.6190(8) 0.4673(10) 0.2245(8) 0.120(15) Uiso 1 1 d G U .
H71_1 H 0.5873 0.4643 0.2258 0.144 Uiso 1 1 calc R U .
C72_1 C 0.6401(11) 0.4929(9) 0.2007(6) 0.114(15) Uiso 1 1 d G U .
H72_1 H 0.6229 0.5074 0.1859 0.136 Uiso 1 1 calc R U .
N10_1 N 0.6865(11) 0.4974(7) 0.1987(5) 0.075(10) Uiso 1 1 d G U .
C73_1 C 0.7118(8) 0.4762(9) 0.2204(7) 0.102(14) Uiso 1 1 d G U .
H73_1 H 0.7435 0.4792 0.2190 0.122 Uiso 1 1 calc R U .
C74_1 C 0.6906(12) 0.4506(8) 0.2441(6) 0.096(14) Uiso 1 1 d G U .
H74_1 H 0.7078 0.4361 0.2590 0.115 Uiso 1 1 calc R U .
Fe_2 Fe 0.6886(3) 0.6012(3) 0.44573(16) 0.101(3) Uani 1 1 d . U .
B1_2 B 0.7356(17) 0.5567(16) 0.4986(13) 0.160(14) Uiso 1 1 d D U .
O1_2 O 0.7048(14) 0.6046(15) 0.5068(7) 0.171(13) Uani 1 1 d D U .
O2_2 O 0.7021(13) 0.5342(11) 0.4951(8) 0.127(10) Uani 1 1 d D U .
O3_2 O 0.7752(14) 0.5551(13) 0.4668(9) 0.192(14) Uani 1 1 d D U .
N1_2 N 0.6804(17) 0.6354(19) 0.4864(11) 0.138(12) Uiso 1 1 d . U .
N2_2 N 0.6799(16) 0.5492(14) 0.4706(10) 0.101(11) Uiso 1 1 d . U .
N3_2 N 0.7598(18) 0.5714(14) 0.4396(12) 0.128(11) Uiso 1 1 d . U .
B2_2 B 0.6435(17) 0.6442(16) 0.3898(13) 0.182(14) Uiso 1 1 d D U .
O4_2 O 0.6305(15) 0.6781(15) 0.4170(10) 0.212(15) Uani 1 1 d D U .
O5_2 O 0.6246(13) 0.6106(14) 0.4078(9) 0.156(11) Uani 1 1 d D U .
O6_2 O 0.6986(15) 0.6205(13) 0.3784(7) 0.173(13) Uani 1 1 d D U .
N4_2 N 0.6477(17) 0.6659(18) 0.4486(12) 0.153(12) Uiso 1 1 d . U .
N5_2 N 0.6402(16) 0.5852(16) 0.4341(11) 0.126(11) Uiso 1 1 d . U .
N6_2 N 0.7287(19) 0.5918(14) 0.3981(11) 0.129(11) Uiso 1 1 d . U .
C1_2 C 0.664(2) 0.675(2) 0.4924(13) 0.123(16) Uiso 1 1 d . U .
C2_2 C 0.656(2) 0.7017(12) 0.5217(9) 0.136(16) Uiso 1 1 d G U .
C3_2 C 0.6093(15) 0.7229(15) 0.5482(13) 0.24(2) Uiso 1 1 d G U .
H3_2 H 0.5775 0.7230 0.5470 0.292 Uiso 1 1 calc R U .
C4_2 C 0.6093(15) 0.7439(13) 0.5764(10) 0.24(2) Uiso 1 1 d G U .
H4_2 H 0.5775 0.7583 0.5945 0.291 Uiso 1 1 calc R U .
C5_2 C 0.656(2) 0.7437(12) 0.5781(8) 0.157(18) Uiso 1 1 d G U .
H5_2 H 0.6558 0.7580 0.5974 0.188 Uiso 1 1 calc R U .
C6_2 C 0.7023(15) 0.7225(14) 0.5517(12) 0.24(2) Uiso 1 1 d G U .
H6_2 H 0.7341 0.7224 0.5529 0.288 Uiso 1 1 calc R U .
C7_2 C 0.7023(15) 0.7016(12) 0.5235(9) 0.18(2) Uiso 1 1 d G U .
H7_2 H 0.7341 0.6871 0.5054 0.215 Uiso 1 1 calc R U .
C8_2 C 0.641(2) 0.702(2) 0.4681(14) 0.135(16) Uiso 1 1 d . U .
C9_2 C 0.6108(14) 0.7429(9) 0.4659(6) 0.102(14) Uiso 1 1 d G U .
C10_2 C 0.5591(15) 0.7547(12) 0.4687(6) 0.117(15) Uiso 1 1 d G U .
H10_2 H 0.5440 0.7320 0.4718 0.140 Uiso 1 1 calc R U .
C11_2 C 0.5296(9) 0.7997(14) 0.4671(6) 0.132(16) Uiso 1 1 d G U .
H11_2 H 0.4943 0.8078 0.4690 0.158 Uiso 1 1 calc R U .
C12_2 C 0.5518(14) 0.8329(9) 0.4626(7) 0.134(16) Uiso 1 1 d G U .
H12_2 H 0.5316 0.8637 0.4615 0.160 Uiso 1 1 calc R U .
C13_2 C 0.6034(14) 0.8211(11) 0.4598(6) 0.141(17) Uiso 1 1 d G U .
H13_2 H 0.6186 0.8438 0.4568 0.170 Uiso 1 1 calc R U .
C14_2 C 0.6329(9) 0.7761(14) 0.4615(6) 0.100(14) Uiso 1 1 d G U .
H14_2 H 0.6682 0.7681 0.4596 0.120 Uiso 1 1 calc R U .
C15_2 C 0.6503(19) 0.5337(16) 0.4691(11) 0.089(14) Uiso 1 1 d . U .
C16_2 C 0.6460(10) 0.4898(8) 0.4797(8) 0.074(12) Uiso 1 1 d G U .
C17_2 C 0.6442(9) 0.4572(12) 0.4594(5) 0.091(14) Uiso 1 1 d G U .
H17_2 H 0.6460 0.4625 0.4370 0.110 Uiso 1 1 calc R U .
C18_2 C 0.6397(10) 0.4169(10) 0.4718(8) 0.123(16) Uiso 1 1 d G U .
H18_2 H 0.6385 0.3946 0.4579 0.148 Uiso 1 1 calc R U .
C19_2 C 0.6370(11) 0.4093(9) 0.5045(8) 0.134(17) Uiso 1 1 d G U .
H19_2 H 0.6340 0.3817 0.5130 0.161 Uiso 1 1 calc R U .
C20_2 C 0.6388(10) 0.4419(12) 0.5249(5) 0.127(16) Uiso 1 1 d G U .
H20_2 H 0.6370 0.4366 0.5473 0.153 Uiso 1 1 calc R U .
C21_2 C 0.6433(10) 0.4822(10) 0.5125(7) 0.122(16) Uiso 1 1 d G U .
H21_2 H 0.6445 0.5045 0.5264 0.146 Uiso 1 1 calc R U .
C22_2 C 0.6194(17) 0.5517(16) 0.4479(11) 0.091(14) Uiso 1 1 d . U .
C23_2 C 0.5789(10) 0.5474(9) 0.4389(9) 0.088(13) Uiso 1 1 d G U .
C24_2 C 0.5389(13) 0.5438(9) 0.4667(6) 0.094(14) Uiso 1 1 d G U .
H24_2 H 0.5401 0.5462 0.4885 0.113 Uiso 1 1 calc R U .
C25_2 C 0.4971(10) 0.5366(9) 0.4625(7) 0.106(15) Uiso 1 1 d G U .
H25_2 H 0.4697 0.5342 0.4815 0.127 Uiso 1 1 calc R U .
C26_2 C 0.4953(10) 0.5331(9) 0.4306(9) 0.110(15) Uiso 1 1 d G U .
H26_2 H 0.4668 0.5282 0.4277 0.132 Uiso 1 1 calc R U .
C27_2 C 0.5354(14) 0.5368(10) 0.4028(6) 0.140(17) Uiso 1 1 d G U .
H27_2 H 0.5342 0.5344 0.3809 0.168 Uiso 1 1 calc R U .
C28_2 C 0.5772(11) 0.5439(10) 0.4070(7) 0.130(16) Uiso 1 1 d G U .
H28_2 H 0.6046 0.5464 0.3880 0.156 Uiso 1 1 calc R U .
C29_2 C 0.8018(19) 0.5693(15) 0.4096(12) 0.094(13) Uiso 1 1 d . U .
C30_2 C 0.8524(11) 0.5394(12) 0.4051(11) 0.111(15) Uiso 1 1 d G U .
C31_2 C 0.8841(18) 0.5088(14) 0.3767(9) 0.154(18) Uiso 1 1 d G U .
H31_2 H 0.8704 0.5050 0.3602 0.184 Uiso 1 1 calc R U .
C32_2 C 0.9358(17) 0.4839(11) 0.3724(8) 0.20(2) Uiso 1 1 d G U .
H32_2 H 0.9575 0.4630 0.3530 0.235 Uiso 1 1 calc R U .
C33_2 C 0.9558(11) 0.4896(13) 0.3966(12) 0.21(2) Uiso 1 1 d G U .
H33_2 H 0.9911 0.4726 0.3936 0.258 Uiso 1 1 calc R U .
C34_2 C 0.9240(18) 0.5202(15) 0.4250(9) 0.20(2) Uiso 1 1 d G U .
H34_2 H 0.9377 0.5240 0.4415 0.237 Uiso 1 1 calc R U .
C35_2 C 0.8723(17) 0.5451(11) 0.4293(7) 0.152(18) Uiso 1 1 d G U .
H35_2 H 0.8506 0.5660 0.4487 0.182 Uiso 1 1 calc R U .
C36_2 C 0.776(2) 0.5870(16) 0.3851(13) 0.115(15) Uiso 1 1 d . U .
C37_2 C 0.8061(12) 0.5904(10) 0.3522(6) 0.095(14) Uiso 1 1 d G U .
C38_2 C 0.8456(14) 0.6077(10) 0.3453(8) 0.161(18) Uiso 1 1 d G U .
H38_2 H 0.8527 0.6182 0.3631 0.193 Uiso 1 1 calc R U .
C39_2 C 0.8748(11) 0.6097(10) 0.3122(9) 0.169(19) Uiso 1 1 d G U .
H39_2 H 0.9018 0.6216 0.3075 0.203 Uiso 1 1 calc R U .
C40_2 C 0.8645(11) 0.5944(10) 0.2861(6) 0.101(14) Uiso 1 1 d G U .
H40_2 H 0.8844 0.5958 0.2635 0.121 Uiso 1 1 calc R U .
C41_2 C 0.8250(13) 0.5770(10) 0.2930(7) 0.134(17) Uiso 1 1 d G U .
H41_2 H 0.8179 0.5666 0.2752 0.161 Uiso 1 1 calc R U .
C42_2 C 0.7958(10) 0.5750(9) 0.3261(9) 0.113(15) Uiso 1 1 d G U .
H42_2 H 0.7687 0.5632 0.3308 0.135 Uiso 1 1 calc R U .
C43_2 C 0.7581(14) 0.5394(13) 0.5253(8) 0.126(15) Uiso 1 1 d G U .
C44_2 C 0.8022(13) 0.5000(12) 0.5190(6) 0.123(15) Uiso 1 1 d G U .
H44_2 H 0.8199 0.4845 0.4970 0.147 Uiso 1 1 calc R U .
C45_2 C 0.8202(10) 0.4834(9) 0.5448(11) 0.142(16) Uiso 1 1 d G U .
C46_2 C 0.7942(14) 0.5061(13) 0.5769(8) 0.132(16) Uiso 1 1 d G U .
H46_2 H 0.8066 0.4948 0.5946 0.158 Uiso 1 1 calc R U .
C47_2 C 0.7502(13) 0.5455(12) 0.5833(6) 0.095(13) Uiso 1 1 d G U .
C48_2 C 0.7321(10) 0.5621(8) 0.5575(10) 0.119(15) Uiso 1 1 d G U .
H48_2 H 0.7020 0.5890 0.5618 0.142 Uiso 1 1 calc R U .
C49_2 C 0.8654(10) 0.4405(8) 0.5401(10) 0.119(15) Uiso 1 1 d G U .
C50_2 C 0.8710(12) 0.4135(13) 0.5660(6) 0.125(16) Uiso 1 1 d G U .
H50_2 H 0.8449 0.4221 0.5877 0.150 Uiso 1 1 calc R U .
C51_2 C 0.9148(15) 0.3741(11) 0.5601(8) 0.147(17) Uiso 1 1 d G U .
H51_2 H 0.9186 0.3557 0.5778 0.176 Uiso 1 1 calc R U .
N7_2 N 0.9530(10) 0.3616(8) 0.5283(10) 0.149(14) Uiso 1 1 d G U .
C52_2 C 0.9474(12) 0.3885(13) 0.5024(6) 0.149(17) Uiso 1 1 d G U .
H52_2 H 0.9735 0.3800 0.4807 0.179 Uiso 1 1 calc R U .
C53_2 C 0.9036(15) 0.4280(11) 0.5083(8) 0.117(15) Uiso 1 1 d G U .
H53_2 H 0.8997 0.4464 0.4906 0.140 Uiso 1 1 calc R U .
C54_2 C 0.7219(9) 0.5768(11) 0.6172(5) 0.070(12) Uiso 1 1 d G U .
C55_2 C 0.6949(10) 0.6237(11) 0.6208(6) 0.105(15) Uiso 1 1 d G U .
H55_2 H 0.6938 0.6394 0.6016 0.126 Uiso 1 1 calc R U .
C56_2 C 0.6697(9) 0.6475(7) 0.6526(8) 0.092(14) Uiso 1 1 d G U .
H56_2 H 0.6512 0.6795 0.6551 0.111 Uiso 1 1 calc R U .
N8_2 N 0.6714(8) 0.6244(10) 0.6808(5) 0.088(11) Uiso 1 1 d G U .
C57_2 C 0.6984(10) 0.5776(10) 0.6772(6) 0.100(14) Uiso 1 1 d G U .
H57_2 H 0.6996 0.5619 0.6964 0.120 Uiso 1 1 calc R U .
C58_2 C 0.7237(9) 0.5538(7) 0.6454(8) 0.104(14) Uiso 1 1 d G U .
H58_2 H 0.7421 0.5218 0.6429 0.125 Uiso 1 1 calc R U .
C59_2 C 0.6164(12) 0.6653(12) 0.3670(7) 0.098(14) Uiso 1 1 d G U .
C60_2 C 0.6390(9) 0.6406(8) 0.3355(9) 0.105(15) Uiso 1 1 d G U .
H60_2 H 0.6671 0.6122 0.3315 0.127 Uiso 1 1 calc R U .
C61_2 C 0.6204(12) 0.6574(11) 0.3100(6) 0.093(13) Uiso 1 1 d G U .
C62_2 C 0.5792(12) 0.6990(12) 0.3159(7) 0.099(14) Uiso 1 1 d G U .
H62_2 H 0.5665 0.7105 0.2984 0.118 Uiso 1 1 calc R U .
C63_2 C 0.5567(9) 0.7237(8) 0.3473(9) 0.131(15) Uiso 1 1 d G U .
C64_2 C 0.5753(12) 0.7068(11) 0.3729(6) 0.097(14) Uiso 1 1 d G U .
H64_2 H 0.5598 0.7237 0.3943 0.117 Uiso 1 1 calc R U .
C65_2 C 0.6484(15) 0.6343(9) 0.2749(5) 0.119(15) Uiso 1 1 d G U .
C66_2 C 0.7016(14) 0.6095(11) 0.2616(8) 0.128(16) Uiso 1 1 d G U .
H66_2 H 0.7231 0.6095 0.2739 0.153 Uiso 1 1 calc R U .
C67_2 C 0.7233(9) 0.5849(9) 0.2302(8) 0.118(16) Uiso 1 1 d G U .
H67_2 H 0.7596 0.5679 0.2211 0.141 Uiso 1 1 calc R U .
N9_2 N 0.6917(14) 0.5850(9) 0.2121(5) 0.125(13) Uiso 1 1 d G U .
C68_2 C 0.6386(13) 0.6098(11) 0.2254(8) 0.123(16) Uiso 1 1 d G U .
H68_2 H 0.6170 0.6099 0.2131 0.148 Uiso 1 1 calc R U .
C69_2 C 0.6169(9) 0.6345(9) 0.2568(9) 0.131(16) Uiso 1 1 d G U .
H69_2 H 0.5805 0.6514 0.2659 0.157 Uiso 1 1 calc R U .
C70_2 C 0.5074(9) 0.7660(9) 0.3605(9) 0.118(15) Uiso 1 1 d G U .
C71_2 C 0.4797(14) 0.7721(10) 0.3389(6) 0.127(16) Uiso 1 1 d G U .
H71_2 H 0.4910 0.7497 0.3207 0.153 Uiso 1 1 calc R U .
C72_2 C 0.4356(12) 0.8110(13) 0.3440(7) 0.128(16) Uiso 1 1 d G U .
H72_2 H 0.4166 0.8152 0.3293 0.154 Uiso 1 1 calc R U .
N10_2 N 0.4191(9) 0.8437(9) 0.3707(9) 0.135(14) Uiso 1 1 d G U .
C73_2 C 0.4468(13) 0.8376(10) 0.3922(6) 0.130(16) Uiso 1 1 d G U .
H73_2 H 0.4355 0.8600 0.4104 0.156 Uiso 1 1 calc R U .
C74_2 C 0.4909(12) 0.7987(13) 0.3872(7) 0.110(15) Uiso 1 1 d G U .
H74_2 H 0.5098 0.7945 0.4019 0.131 Uiso 1 1 calc R U .
Fe_3 Fe 0.8065(3) 0.1912(3) 0.09824(16) 0.093(3) Uani 1 1 d . U .
B1_3 B 0.7685(14) 0.2435(14) 0.0502(12) 0.111(13) Uiso 1 1 d D U .
O1_3 O 0.8242(12) 0.2356(9) 0.0377(7) 0.101(9) Uani 1 1 d D U .
O2_3 O 0.7388(10) 0.2748(10) 0.0812(8) 0.100(9) Uani 1 1 d D U .
O3_3 O 0.7547(11) 0.2024(10) 0.0514(7) 0.097(9) Uani 1 1 d D U .
N1_3 N 0.8415(17) 0.2188(13) 0.0641(11) 0.108(11) Uiso 1 1 d . U .
N2_3 N 0.7495(15) 0.2517(14) 0.1060(11) 0.098(11) Uiso 1 1 d . U .
N3_3 N 0.7772(15) 0.1704(17) 0.0693(9) 0.098(11) Uiso 1 1 d . U .
B2_3 B 0.8472(14) 0.1373(14) 0.1469(11) 0.106(13) Uiso 1 1 d D U .
O4_3 O 0.8705(10) 0.1723(10) 0.1388(7) 0.085(8) Uani 1 1 d D U .
O5_3 O 0.7906(12) 0.1570(10) 0.1637(7) 0.106(9) Uani 1 1 d D U .
O6_3 O 0.8603(10) 0.1058(9) 0.1177(6) 0.085(8) Uani 1 1 d D U .
N4_3 N 0.8624(14) 0.1933(12) 0.1120(10) 0.082(10) Uiso 1 1 d . U .
N5_3 N 0.7663(17) 0.1916(16) 0.1455(10) 0.103(11) Uiso 1 1 d . U .
N6_3 N 0.8343(14) 0.1280(15) 0.0973(9) 0.089(10) Uiso 1 1 d . U .
C1_3 C 0.8809(16) 0.2293(13) 0.0627(9) 0.062(12) Uiso 1 1 d . U .
C2_3 C 0.9032(10) 0.2593(11) 0.0413(8) 0.102(14) Uiso 1 1 d G U .
C3_3 C 0.9058(11) 0.2985(12) 0.0534(6) 0.121(16) Uiso 1 1 d G U .
H3_3 H 0.8952 0.3057 0.0769 0.146 Uiso 1 1 calc R U .
C4_3 C 0.9239(12) 0.3272(9) 0.0312(9) 0.146(17) Uiso 1 1 d G U .
H4_3 H 0.9257 0.3540 0.0395 0.175 Uiso 1 1 calc R U .
C5_3 C 0.9394(11) 0.3166(10) -0.0031(8) 0.119(16) Uiso 1 1 d G U .
H5_3 H 0.9517 0.3362 -0.0183 0.143 Uiso 1 1 calc R U .
C6_3 C 0.9367(10) 0.2774(12) -0.0153(6) 0.135(17) Uiso 1 1 d G U .
H6_3 H 0.9473 0.2702 -0.0388 0.163 Uiso 1 1 calc R U .
C7_3 C 0.9187(11) 0.2487(9) 0.0069(9) 0.121(16) Uiso 1 1 d G U .
H7_3 H 0.9169 0.2219 -0.0014 0.146 Uiso 1 1 calc R U .
C8_3 C 0.8945(16) 0.2129(14) 0.0926(11) 0.073(13) Uiso 1 1 d . U .
C9_3 C 0.9385(10) 0.2113(9) 0.1007(8) 0.086(13) Uiso 1 1 d G U .
C10_3 C 0.9342(9) 0.2215(8) 0.1333(7) 0.085(13) Uiso 1 1 d G U .
H10_3 H 0.9013 0.2302 0.1509 0.102 Uiso 1 1 calc R U .
C11_3 C 0.9780(13) 0.2189(9) 0.1402(6) 0.113(15) Uiso 1 1 d G U .
H11_3 H 0.9751 0.2259 0.1625 0.135 Uiso 1 1 calc R U .
C12_3 C 1.0262(10) 0.2062(9) 0.1145(9) 0.116(15) Uiso 1 1 d G U .
H12_3 H 1.0562 0.2045 0.1192 0.139 Uiso 1 1 calc R U .
C13_3 C 1.0306(10) 0.1960(9) 0.0818(7) 0.126(16) Uiso 1 1 d G U .
H13_3 H 1.0635 0.1873 0.0642 0.152 Uiso 1 1 calc R U .
C14_3 C 0.9867(14) 0.1986(9) 0.0750(6) 0.114(15) Uiso 1 1 d G U .
H14_3 H 0.9896 0.1916 0.0527 0.137 Uiso 1 1 calc R U .
C15_3 C 0.7124(17) 0.2651(16) 0.1393(12) 0.083(13) Uiso 1 1 d . U .
C16_3 C 0.6657(12) 0.3007(10) 0.1489(7) 0.090(13) Uiso 1 1 d G U .
C17_3 C 0.6683(10) 0.3425(14) 0.1389(6) 0.102(14) Uiso 1 1 d G U .
H17_3 H 0.7002 0.3440 0.1239 0.122 Uiso 1 1 calc R U .
C18_3 C 0.6244(15) 0.3821(9) 0.1507(7) 0.125(16) Uiso 1 1 d G U .
H18_3 H 0.6262 0.4107 0.1438 0.150 Uiso 1 1 calc R U .
C19_3 C 0.5778(11) 0.3799(10) 0.1725(7) 0.102(14) Uiso 1 1 d G U .
H19_3 H 0.5478 0.4069 0.1806 0.123 Uiso 1 1 calc R U .
C20_3 C 0.5752(11) 0.3381(14) 0.1825(6) 0.127(16) Uiso 1 1 d G U .
H20_3 H 0.5434 0.3366 0.1975 0.152 Uiso 1 1 calc R U .
C21_3 C 0.6192(16) 0.2985(9) 0.1707(8) 0.133(16) Uiso 1 1 d G U .
H21_3 H 0.6174 0.2699 0.1776 0.159 Uiso 1 1 calc R U .
C22_3 C 0.7276(19) 0.2299(18) 0.1591(11) 0.086(13) Uiso 1 1 d . U .
C23_3 C 0.7011(10) 0.2343(11) 0.1974(5) 0.098(14) Uiso 1 1 d G U .
C24_3 C 0.6772(11) 0.2047(8) 0.2139(7) 0.090(14) Uiso 1 1 d G U .
H24_3 H 0.6788 0.1793 0.2016 0.108 Uiso 1 1 calc R U .
C25_3 C 0.6511(10) 0.2124(9) 0.2485(7) 0.106(15) Uiso 1 1 d G U .
H25_3 H 0.6348 0.1922 0.2597 0.127 Uiso 1 1 calc R U .
C26_3 C 0.6489(9) 0.2496(10) 0.2665(5) 0.098(14) Uiso 1 1 d G U .
H26_3 H 0.6310 0.2549 0.2901 0.117 Uiso 1 1 calc R U .
C27_3 C 0.6727(11) 0.2792(8) 0.2500(7) 0.086(14) Uiso 1 1 d G U .
H27_3 H 0.6712 0.3046 0.2623 0.104 Uiso 1 1 calc R U .
C28_3 C 0.6988(10) 0.2715(9) 0.2154(8) 0.113(15) Uiso 1 1 d G U .
H28_3 H 0.7151 0.2917 0.2042 0.135 Uiso 1 1 calc R U .
C29_3 C 0.7894(18) 0.133(2) 0.0591(11) 0.104(15) Uiso 1 1 d . U .
C30_3 C 0.7825(16) 0.1136(11) 0.0329(7) 0.136(16) Uiso 1 1 d G U .
C31_3 C 0.7338(13) 0.1288(9) 0.0298(7) 0.133(17) Uiso 1 1 d G U .
H31_3 H 0.7052 0.1516 0.0459 0.159 Uiso 1 1 calc R U .
C32_3 C 0.7269(10) 0.1107(11) 0.0032(9) 0.139(17) Uiso 1 1 d G U .
H32_3 H 0.6936 0.1211 0.0010 0.167 Uiso 1 1 calc R U .
C33_3 C 0.7688(15) 0.0774(11) -0.0204(7) 0.111(15) Uiso 1 1 d G U .
H33_3 H 0.7641 0.0650 -0.0386 0.134 Uiso 1 1 calc R U .
C34_3 C 0.8175(12) 0.0622(9) -0.0173(7) 0.148(17) Uiso 1 1 d G U .
H34_3 H 0.8461 0.0394 -0.0334 0.178 Uiso 1 1 calc R U .
C35_3 C 0.8243(11) 0.0803(12) 0.0093(9) 0.113(15) Uiso 1 1 d G U .
H35_3 H 0.8576 0.0699 0.0115 0.136 Uiso 1 1 calc R U .
C36_3 C 0.8212(16) 0.0999(16) 0.0803(10) 0.094(13) Uiso 1 1 d . U .
C37_3 C 0.8338(14) 0.0516(8) 0.0796(6) 0.101(14) Uiso 1 1 d G U .
C38_3 C 0.8799(11) 0.0227(12) 0.0828(6) 0.113(15) Uiso 1 1 d G U .
H38_3 H 0.9056 0.0344 0.0830 0.135 Uiso 1 1 calc R U .
C39_3 C 0.8885(9) -0.0233(11) 0.0858(6) 0.104(14) Uiso 1 1 d G U .
H39_3 H 0.9201 -0.0431 0.0880 0.125 Uiso 1 1 calc R U .
C40_3 C 0.8510(13) -0.0405(8) 0.0856(6) 0.103(14) Uiso 1 1 d G U .
H40_3 H 0.8568 -0.0720 0.0877 0.123 Uiso 1 1 calc R U .
C41_3 C 0.8048(11) -0.0116(12) 0.0824(6) 0.092(14) Uiso 1 1 d G U .
H41_3 H 0.7791 -0.0234 0.0823 0.110 Uiso 1 1 calc R U .
C42_3 C 0.7962(10) 0.0344(11) 0.0794(6) 0.109(15) Uiso 1 1 d G U .
H42_3 H 0.7647 0.0542 0.0772 0.131 Uiso 1 1 calc R U .
C43_3 C 0.7464(18) 0.2738(17) 0.0214(11) 0.109(14) Uiso 1 1 d . U .
C44_3 C 0.7629(16) 0.3082(16) 0.0045(11) 0.110(15) Uiso 1 1 d . U .
H44_3 H 0.7829 0.3194 0.0131 0.132 Uiso 1 1 calc R U .
C45_3 C 0.7524(17) 0.3276(14) -0.0242(11) 0.091(13) Uiso 1 1 d . U .
C46_3 C 0.7182(18) 0.3169(17) -0.0332(11) 0.115(15) Uiso 1 1 d . U .
H46_3 H 0.7047 0.3333 -0.0492 0.138 Uiso 1 1 calc R U .
C47_3 C 0.7017(15) 0.2803(15) -0.0187(10) 0.085(13) Uiso 1 1 d . U .
C48_3 C 0.7147(14) 0.2604(13) 0.0094(9) 0.074(13) Uiso 1 1 d . U .
H48_3 H 0.7015 0.2379 0.0197 0.089 Uiso 1 1 calc R U .
C49_3 C 0.7740(10) 0.3653(8) -0.0380(8) 0.112(15) Uiso 1 1 d G U .
C50_3 C 0.7750(10) 0.3738(9) -0.0704(8) 0.109(15) Uiso 1 1 d G U .
H50_3 H 0.7613 0.3582 -0.0814 0.131 Uiso 1 1 calc R U .
C51_3 C 0.7961(10) 0.4052(10) -0.0867(5) 0.100(14) Uiso 1 1 d G U .
H51_3 H 0.7968 0.4110 -0.1089 0.120 Uiso 1 1 calc R U .
N7_3 N 0.8161(9) 0.4280(7) -0.0707(7) 0.081(11) Uiso 1 1 d G U .
C52_3 C 0.8151(10) 0.4195(9) -0.0383(7) 0.113(15) Uiso 1 1 d G U .
H52_3 H 0.8288 0.4351 -0.0273 0.135 Uiso 1 1 calc R U .
C53_3 C 0.7940(11) 0.3882(10) -0.0220(5) 0.117(15) Uiso 1 1 d G U .
H53_3 H 0.7933 0.3823 0.0002 0.141 Uiso 1 1 calc R U .
C54_3 C 0.6654(11) 0.2644(10) -0.0306(9) 0.106(14) Uiso 1 1 d G U .
C55_3 C 0.6728(11) 0.2619(10) -0.0645(8) 0.161(18) Uiso 1 1 d G U .
H55_3 H 0.6959 0.2744 -0.0796 0.193 Uiso 1 1 calc R U .
C56_3 C 0.6463(12) 0.2411(10) -0.0764(5) 0.143(17) Uiso 1 1 d G U .
H56_3 H 0.6514 0.2394 -0.0996 0.172 Uiso 1 1 calc R U .
N8_3 N 0.6125(10) 0.2228(8) -0.0543(8) 0.097(12) Uiso 1 1 d G U .
C57_3 C 0.6052(10) 0.2253(9) -0.0203(7) 0.110(15) Uiso 1 1 d G U .
H57_3 H 0.5821 0.2128 -0.0052 0.133 Uiso 1 1 calc R U .
C58_3 C 0.6316(13) 0.2461(10) -0.0084(6) 0.131(16) Uiso 1 1 d G U .
H58_3 H 0.6266 0.2479 0.0148 0.157 Uiso 1 1 calc R U .
C59_3 C 0.8667(11) 0.1078(10) 0.1758(6) 0.103(14) Uiso 1 1 d G U .
C60_3 C 0.8971(11) 0.1226(8) 0.1884(7) 0.100(14) Uiso 1 1 d G U .
H60_3 H 0.9084 0.1465 0.1788 0.121 Uiso 1 1 calc R U .
C61_3 C 0.9109(9) 0.1026(11) 0.2149(8) 0.095(13) Uiso 1 1 d G U .
C62_3 C 0.8943(12) 0.0678(10) 0.2289(6) 0.117(15) Uiso 1 1 d G U .
H62_3 H 0.9037 0.0541 0.2471 0.140 Uiso 1 1 calc R U .
C63_3 C 0.8639(11) 0.0529(8) 0.2164(8) 0.120(15) Uiso 1 1 d G U .
C64_3 C 0.8501(9) 0.0729(11) 0.1898(8) 0.103(14) Uiso 1 1 d G U .
H64_3 H 0.8294 0.0628 0.1812 0.123 Uiso 1 1 calc R U .
C65_3 C 0.9424(10) 0.1213(13) 0.2299(7) 0.105(14) Uiso 1 1 d G U .
C66_3 C 0.9436(10) 0.1650(11) 0.2261(6) 0.140(17) Uiso 1 1 d G U .
H66_3 H 0.9241 0.1851 0.2143 0.168 Uiso 1 1 calc R U .
C67_3 C 0.9735(11) 0.1792(8) 0.2396(7) 0.107(15) Uiso 1 1 d G U .
H67_3 H 0.9744 0.2090 0.2370 0.128 Uiso 1 1 calc R U .
N9_3 N 1.0021(9) 0.1497(11) 0.2568(6) 0.090(11) Uiso 1 1 d G U .
C68_3 C 1.0008(10) 0.1061(10) 0.2606(6) 0.122(16) Uiso 1 1 d G U .
H68_3 H 1.0203 0.0860 0.2723 0.147 Uiso 1 1 calc R U .
C69_3 C 0.9709(12) 0.0919(8) 0.2471(7) 0.136(16) Uiso 1 1 d G U .
H69_3 H 0.9701 0.0620 0.2496 0.163 Uiso 1 1 calc R U .
C70_3 C 0.8413(14) 0.0203(9) 0.2330(6) 0.094(13) Uiso 1 1 d G U .
C71_3 C 0.7911(12) 0.0218(8) 0.2390(6) 0.106(15) Uiso 1 1 d G U .
H71_3 H 0.7687 0.0445 0.2302 0.128 Uiso 1 1 calc R U .
C72_3 C 0.7736(8) -0.0099(10) 0.2578(6) 0.102(14) Uiso 1 1 d G U .
H72_3 H 0.7392 -0.0088 0.2619 0.122 Uiso 1 1 calc R U .
N10_3 N 0.8063(12) -0.0432(8) 0.2706(5) 0.079(10) Uiso 1 1 d G U .
C73_3 C 0.8565(11) -0.0447(8) 0.2647(6) 0.117(15) Uiso 1 1 d G U .
H73_3 H 0.8788 -0.0675 0.2734 0.140 Uiso 1 1 calc R U .
C74_3 C 0.8740(9) -0.0130(11) 0.2459(7) 0.110(15) Uiso 1 1 d G U .
H74_3 H 0.9083 -0.0141 0.2418 0.132 Uiso 1 1 calc R U .
Fe_4 Fe 0.8504(3) 0.8601(2) 0.01580(16) 0.091(3) Uani 1 1 d . U .
B1_4 B 0.8846(14) 0.8079(13) 0.0699(11) 0.090(12) Uiso 1 1 d D U .
O1_4 O 0.9091(10) 0.8421(11) 0.0591(7) 0.100(9) Uani 1 1 d D U .
O2_4 O 0.9011(10) 0.7744(9) 0.0410(7) 0.083(8) Uani 1 1 d D U .
O3_4 O 0.8276(12) 0.8282(10) 0.0810(6) 0.099(9) Uani 1 1 d D U .
N1_4 N 0.9025(16) 0.8631(14) 0.0330(11) 0.105(11) Uiso 1 1 d . U .
N2_4 N 0.8813(14) 0.7944(14) 0.0179(10) 0.094(10) Uiso 1 1 d . U .
N3_4 N 0.8080(17) 0.8599(15) 0.0612(10) 0.106(11) Uiso 1 1 d . U .
B2_4 B 0.8175(15) 0.9109(15) -0.0364(12) 0.131(13) Uiso 1 1 d D U .
O4_4 O 0.8703(12) 0.9092(10) -0.0435(7) 0.124(10) Uani 1 1 d D U .
O5_4 O 0.8109(10) 0.8674(11) -0.0384(7) 0.097(9) Uani 1 1 d D U .
O6_4 O 0.7802(11) 0.9358(10) -0.0045(8) 0.116(10) Uani 1 1 d D U .
N4_4 N 0.8874(15) 0.8904(13) -0.0170(10) 0.095(10) Uiso 1 1 d . U .
N5_4 N 0.8360(16) 0.8351(19) -0.0213(10) 0.104(13) Uiso 1 1 d . U .
N6_4 N 0.7872(17) 0.9139(14) 0.0231(12) 0.100(11) Uiso 1 1 d . U .
C1_4 C 0.9324(17) 0.8835(15) 0.0150(11) 0.082(13) Uiso 1 1 d . U .
C2_4 C 0.9852(9) 0.8761(9) 0.0202(8) 0.090(13) Uiso 1 1 d G U .
C3_4 C 0.9901(10) 0.8755(8) 0.0515(6) 0.091(14) Uiso 1 1 d G U .
H3_4 H 0.9612 0.8775 0.0712 0.109 Uiso 1 1 calc R U .
C4_4 C 1.0372(12) 0.8720(8) 0.0541(5) 0.090(14) Uiso 1 1 d G U .
H4_4 H 1.0406 0.8716 0.0756 0.108 Uiso 1 1 calc R U .
C5_4 C 1.0794(9) 0.8691(8) 0.0254(8) 0.103(14) Uiso 1 1 d G U .
H5_4 H 1.1116 0.8667 0.0272 0.124 Uiso 1 1 calc R U .
C6_4 C 1.0745(10) 0.8697(8) -0.0059(6) 0.091(14) Uiso 1 1 d G U .
H6_4 H 1.1034 0.8677 -0.0255 0.110 Uiso 1 1 calc R U .
C7_4 C 1.0274(12) 0.8732(8) -0.0085(6) 0.089(14) Uiso 1 1 d G U .
H7_4 H 1.0241 0.8736 -0.0299 0.107 Uiso 1 1 calc R U .
C8_4 C 0.9266(17) 0.9031(14) -0.0156(10) 0.083(13) Uiso 1 1 d . U .
C9_4 C 0.9437(11) 0.9351(10) -0.0339(9) 0.112(15) Uiso 1 1 d G U .
C10_4 C 0.9647(12) 0.9314(10) -0.0688(9) 0.138(17) Uiso 1 1 d G U .
H10_4 H 0.9653 0.9069 -0.0816 0.166 Uiso 1 1 calc R U .
C11_4 C 0.9849(11) 0.9634(13) -0.0848(5) 0.156(18) Uiso 1 1 d G U .
H11_4 H 0.9993 0.9608 -0.1086 0.188 Uiso 1 1 calc R U .
C12_4 C 0.9842(11) 0.9991(10) -0.0660(9) 0.141(17) Uiso 1 1 d G U .
H12_4 H 0.9980 1.0210 -0.0770 0.169 Uiso 1 1 calc R U .
C13_4 C 0.9632(11) 1.0029(9) -0.0312(8) 0.115(15) Uiso 1 1 d G U .
H13_4 H 0.9626 1.0273 -0.0183 0.138 Uiso 1 1 calc R U .
C14_4 C 0.9430(10) 0.9709(12) -0.0151(5) 0.093(14) Uiso 1 1 d G U .
H14_4 H 0.9286 0.9735 0.0087 0.112 Uiso 1 1 calc R U .
C15_4 C 0.8765(17) 0.7643(18) -0.0028(12) 0.105(14) Uiso 1 1 d . U .
C16_4 C 0.8856(17) 0.7174(9) 0.0006(7) 0.112(15) Uiso 1 1 d G U .
C17_4 C 0.8473(11) 0.7003(14) 0.0021(7) 0.144(17) Uiso 1 1 d G U .
H17_4 H 0.8156 0.7198 -0.0001 0.173 Uiso 1 1 calc R U .
C18_4 C 0.8552(14) 0.6547(15) 0.0068(7) 0.174(19) Uiso 1 1 d G U .
H18_4 H 0.8291 0.6430 0.0078 0.208 Uiso 1 1 calc R U .
C19_4 C 0.9015(17) 0.6262(9) 0.0101(7) 0.158(18) Uiso 1 1 d G U .
H19_4 H 0.9070 0.5950 0.0133 0.189 Uiso 1 1 calc R U .
C20_4 C 0.9399(11) 0.6433(14) 0.0086(7) 0.151(17) Uiso 1 1 d G U .
H20_4 H 0.9715 0.6238 0.0108 0.181 Uiso 1 1 calc R U .
C21_4 C 0.9319(13) 0.6889(15) 0.0038(7) 0.144(17) Uiso 1 1 d G U .
H21_4 H 0.9581 0.7006 0.0028 0.173 Uiso 1 1 calc R U .
C22_4 C 0.8507(18) 0.796(2) -0.0240(11) 0.096(15) Uiso 1 1 d . U .
C23_4 C 0.8481(19) 0.7707(13) -0.0557(7) 0.125(15) Uiso 1 1 d G U .
C24_4 C 0.8053(13) 0.7878(10) -0.0658(10) 0.176(19) Uiso 1 1 d G U .
H24_4 H 0.7745 0.8113 -0.0520 0.212 Uiso 1 1 calc R U .
C25_4 C 0.8076(15) 0.7705(15) -0.0962(12) 0.22(2) Uiso 1 1 d G U .
H25_4 H 0.7783 0.7822 -0.1031 0.264 Uiso 1 1 calc R U .
C26_4 C 0.853(2) 0.7362(15) -0.1164(7) 0.21(2) Uiso 1 1 d G U .
H26_4 H 0.8541 0.7244 -0.1371 0.252 Uiso 1 1 calc R U .
C27_4 C 0.8954(14) 0.7190(10) -0.1063(10) 0.19(2) Uiso 1 1 d G U .
H27_4 H 0.9262 0.6955 -0.1201 0.227 Uiso 1 1 calc R U .
C28_4 C 0.8931(14) 0.7363(14) -0.0759(11) 0.161(18) Uiso 1 1 d G U .
H28_4 H 0.9224 0.7246 -0.0690 0.193 Uiso 1 1 calc R U .
C29_4 C 0.758(2) 0.8920(19) 0.0739(13) 0.117(15) Uiso 1 1 d . U .
C30_4 C 0.7267(10) 0.8977(15) 0.1099(6) 0.100(14) Uiso 1 1 d G U .
C31_4 C 0.7038(13) 0.9384(11) 0.1307(10) 0.137(17) Uiso 1 1 d G U .
H31_4 H 0.7081 0.9654 0.1220 0.164 Uiso 1 1 calc R U .
C32_4 C 0.6745(12) 0.9395(11) 0.1643(9) 0.163(18) Uiso 1 1 d G U .
H32_4 H 0.6588 0.9673 0.1785 0.196 Uiso 1 1 calc R U .
C33_4 C 0.6681(12) 0.9000(16) 0.1771(6) 0.177(19) Uiso 1 1 d G U .
H33_4 H 0.6480 0.9008 0.2001 0.212 Uiso 1 1 calc R U .
C34_4 C 0.6910(14) 0.8593(12) 0.1563(11) 0.21(2) Uiso 1 1 d G U .
H34_4 H 0.6867 0.8323 0.1650 0.249 Uiso 1 1 calc R U .
C35_4 C 0.7204(12) 0.8582(11) 0.1227(10) 0.135(17) Uiso 1 1 d G U .
H35_4 H 0.7361 0.8304 0.1085 0.162 Uiso 1 1 calc R U .
C36_4 C 0.749(2) 0.9208(18) 0.0473(14) 0.115(15) Uiso 1 1 d . U .
C37_4 C 0.6946(12) 0.9556(12) 0.0553(7) 0.108(14) Uiso 1 1 d G U .
C38_4 C 0.6494(17) 0.9459(9) 0.0680(7) 0.118(15) Uiso 1 1 d G U .
H38_4 H 0.6509 0.9167 0.0752 0.142 Uiso 1 1 calc R U .
C39_4 C 0.6018(12) 0.9789(15) 0.0700(7) 0.148(17) Uiso 1 1 d G U .
H39_4 H 0.5709 0.9722 0.0787 0.177 Uiso 1 1 calc R U .
C40_4 C 0.5995(12) 1.0215(12) 0.0594(8) 0.157(18) Uiso 1 1 d G U .
H40_4 H 0.5671 1.0441 0.0608 0.188 Uiso 1 1 calc R U .
C41_4 C 0.6448(17) 1.0312(9) 0.0467(7) 0.144(17) Uiso 1 1 d G U .
H41_4 H 0.6432 1.0604 0.0395 0.173 Uiso 1 1 calc R U .
C42_4 C 0.6923(12) 0.9983(14) 0.0447(6) 0.111(15) Uiso 1 1 d G U .
H42_4 H 0.7232 1.0049 0.0360 0.133 Uiso 1 1 calc R U .
C43_4 C 0.8992(13) 0.7840(12) 0.0989(7) 0.101(14) Uiso 1 1 d G U .
C44_4 C 0.8730(9) 0.8071(8) 0.1309(9) 0.114(15) Uiso 1 1 d G U .
H44_4 H 0.8455 0.8358 0.1345 0.137 Uiso 1 1 calc R U .
C45_4 C 0.8870(11) 0.7881(11) 0.1577(6) 0.095(13) Uiso 1 1 d G U .
C46_4 C 0.9272(12) 0.7461(11) 0.1524(7) 0.084(13) Uiso 1 1 d G U .
H46_4 H 0.9368 0.7331 0.1707 0.101 Uiso 1 1 calc R U .
C47_4 C 0.9534(9) 0.7230(8) 0.1204(9) 0.114(14) Uiso 1 1 d G U .
C48_4 C 0.9394(11) 0.7420(11) 0.0936(6) 0.097(14) Uiso 1 1 d G U .
H48_4 H 0.9574 0.7262 0.0717 0.116 Uiso 1 1 calc R U .
C49_4 C 0.8615(13) 0.8119(9) 0.1927(5) 0.098(14) Uiso 1 1 d G U .
C50_4 C 0.8085(13) 0.8372(10) 0.2025(7) 0.113(15) Uiso 1 1 d G U .
H50_4 H 0.7897 0.8355 0.1886 0.136 Uiso 1 1 calc R U .
C51_4 C 0.7829(8) 0.8651(9) 0.2327(8) 0.111(15) Uiso 1 1 d G U .
H51_4 H 0.7467 0.8824 0.2394 0.133 Uiso 1 1 calc R U .
N7_4 N 0.8104(12) 0.8676(8) 0.2530(5) 0.102(12) Uiso 1 1 d G U .
C52_4 C 0.8634(12) 0.8423(10) 0.2432(7) 0.103(14) Uiso 1 1 d G U .
H52_4 H 0.8821 0.8440 0.2571 0.124 Uiso 1 1 calc R U .
C53_4 C 0.8889(8) 0.8144(9) 0.2130(8) 0.110(15) Uiso 1 1 d G U .
H53_4 H 0.9251 0.7971 0.2063 0.132 Uiso 1 1 calc R U .
C54_4 C 0.9938(9) 0.6811(8) 0.1175(8) 0.118(15) Uiso 1 1 d G U .
C55_4 C 1.0230(12) 0.6723(10) 0.1383(6) 0.109(15) Uiso 1 1 d G U .
H55_4 H 1.0150 0.6946 0.1558 0.131 Uiso 1 1 calc R U .
C56_4 C 1.0638(11) 0.6307(12) 0.1335(6) 0.119(15) Uiso 1 1 d G U .
H56_4 H 1.0837 0.6247 0.1477 0.142 Uiso 1 1 calc R U .
N8_4 N 1.0755(8) 0.5980(8) 0.1079(7) 0.115(12) Uiso 1 1 d G U .
C57_4 C 1.0464(11) 0.6068(9) 0.0871(5) 0.089(13) Uiso 1 1 d G U .
H57_4 H 1.0544 0.5845 0.0696 0.107 Uiso 1 1 calc R U .
C58_4 C 1.0055(10) 0.6483(11) 0.0919(6) 0.082(13) Uiso 1 1 d G U .
H58_4 H 0.9856 0.6543 0.0777 0.098 Uiso 1 1 calc R U .
C59_4 C 0.7959(14) 0.9358(13) -0.0671(7) 0.132(15) Uiso 1 1 d G U .
C60_4 C 0.7570(13) 0.9785(13) -0.0622(7) 0.155(17) Uiso 1 1 d G U .
H60_4 H 0.7391 0.9945 -0.0404 0.187 Uiso 1 1 calc R U .
C61_4 C 0.7443(10) 0.9979(8) -0.0893(11) 0.128(15) Uiso 1 1 d G U .
C62_4 C 0.7704(14) 0.9746(13) -0.1212(8) 0.123(16) Uiso 1 1 d G U .
H62_4 H 0.7617 0.9878 -0.1397 0.148 Uiso 1 1 calc R U .
C63_4 C 0.8094(12) 0.9318(12) -0.1261(6) 0.114(14) Uiso 1 1 d G U .
C64_4 C 0.8221(10) 0.9124(8) -0.0990(10) 0.097(14) Uiso 1 1 d G U .
H64_4 H 0.8487 0.8832 -0.1024 0.117 Uiso 1 1 calc R U .
C65_4 C 0.7044(11) 1.0475(9) -0.0839(11) 0.135(16) Uiso 1 1 d G U .
C66_4 C 0.7042(12) 1.0740(14) -0.1106(7) 0.20(2) Uiso 1 1 d G U .
H66_4 H 0.7304 1.0626 -0.1321 0.236 Uiso 1 1 calc R U .
C67_4 C 0.6659(15) 1.1170(13) -0.1059(8) 0.20(2) Uiso 1 1 d G U .
H67_4 H 0.6658 1.1351 -0.1241 0.242 Uiso 1 1 calc R U .
N9_4 N 0.6276(11) 1.1336(8) -0.0744(10) 0.130(13) Uiso 1 1 d G U .
C68_4 C 0.6277(10) 1.1071(12) -0.0477(6) 0.110(15) Uiso 1 1 d G U .
H68_4 H 0.6015 1.1185 -0.0262 0.132 Uiso 1 1 calc R U .
C69_4 C 0.6661(14) 1.0641(11) -0.0524(8) 0.098(14) Uiso 1 1 d G U .
H69_4 H 0.6661 1.0460 -0.0342 0.118 Uiso 1 1 calc R U .
C70_4 C 0.8358(9) 0.9087(12) -0.1608(6) 0.100(14) Uiso 1 1 d G U .
C71_4 C 0.8414(10) 0.9315(7) -0.1895(9) 0.131(16) Uiso 1 1 d G U .
H71_4 H 0.8254 0.9637 -0.1877 0.157 Uiso 1 1 calc R U .
C72_4 C 0.8703(11) 0.9069(11) -0.2209(7) 0.120(15) Uiso 1 1 d G U .
H72_4 H 0.8741 0.9224 -0.2406 0.144 Uiso 1 1 calc R U .
N10_4 N 0.8936(8) 0.8597(11) -0.2235(5) 0.089(11) Uiso 1 1 d G U .
C73_4 C 0.8880(10) 0.8370(7) -0.1948(8) 0.126(16) Uiso 1 1 d G U .
H73_4 H 0.9039 0.8047 -0.1965 0.151 Uiso 1 1 calc R U .
C74_4 C 0.8591(11) 0.8615(12) -0.1634(6) 0.108(15) Uiso 1 1 d G U .
H74_4 H 0.8552 0.8460 -0.1437 0.130 Uiso 1 1 calc R U .
Pt_5 Pt 0.72020(10) 0.53967(9) 0.16857(5) 0.1265(11) Uani 1 1 d . . .
P1_5 P 0.7496(6) 0.4944(6) 0.1188(4) 0.158(6) Uani 1 1 d D U .
P2_5 P 0.7595(6) 0.5761(5) 0.1315(3) 0.135(6) Uani 1 1 d D U .
C1_5 C 0.7793(19) 0.5304(16) 0.0957(12) 0.141(13) Uiso 1 1 d . U .
H1A_5 H 0.7648 0.5429 0.0781 0.169 Uiso 1 1 calc R U .
H1B_5 H 0.8175 0.5150 0.0855 0.169 Uiso 1 1 calc R U .
C2_5 C 0.7949(13) 0.4347(11) 0.1143(9) 0.146(15) Uiso 1 1 d D U .
H2_5 H 0.8087 0.4205 0.0907 0.176 Uiso 1 1 calc R U .
C3_5 C 0.8391(12) 0.4361(10) 0.1255(10) 0.165(18) Uiso 1 1 d D U .
H3A_5 H 0.8569 0.4552 0.1114 0.198 Uiso 1 1 calc R U .
H3B_5 H 0.8247 0.4495 0.1492 0.198 Uiso 1 1 calc R U .
C4_5 C 0.8782(10) 0.3870(11) 0.1220(10) 0.166(19) Uiso 1 1 d D U .
H4A_5 H 0.9078 0.3873 0.1281 0.199 Uiso 1 1 calc R U .
H4B_5 H 0.8920 0.3734 0.0985 0.199 Uiso 1 1 calc R U .
C5_5 C 0.8503(14) 0.3584(11) 0.1454(9) 0.152(18) Uiso 1 1 d D U .
H5A_5 H 0.8750 0.3267 0.1432 0.183 Uiso 1 1 calc R U .
H5B_5 H 0.8378 0.3714 0.1690 0.183 Uiso 1 1 calc R U .
C6_5 C 0.8042(14) 0.3584(9) 0.1362(10) 0.157(18) Uiso 1 1 d D U .
H6A_5 H 0.7859 0.3405 0.1516 0.188 Uiso 1 1 calc R U .
H6B_5 H 0.8169 0.3438 0.1131 0.188 Uiso 1 1 calc R U .
C7_5 C 0.7665(10) 0.4076(11) 0.1389(10) 0.182(19) Uiso 1 1 d D U .
H7A_5 H 0.7536 0.4221 0.1622 0.218 Uiso 1 1 calc R U .
H7B_5 H 0.7362 0.4076 0.1335 0.218 Uiso 1 1 calc R U .
C8_5 C 0.7006(14) 0.4859(14) 0.1064(9) 0.204(16) Uiso 1 1 d D U .
H8_5 H 0.6880 0.4643 0.1215 0.245 Uiso 1 1 calc R U .
C9_5 C 0.6529(14) 0.5292(13) 0.1107(12) 0.27(3) Uiso 1 1 d D U .
H9A_5 H 0.6631 0.5508 0.0949 0.329 Uiso 1 1 calc R U .
H9B_5 H 0.6391 0.5442 0.1338 0.329 Uiso 1 1 calc R U .
C10_5 C 0.6106(12) 0.5170(18) 0.1037(13) 0.30(3) Uiso 1 1 d D U .
H10A_5 H 0.5997 0.4960 0.1198 0.365 Uiso 1 1 calc R U .
H10B_5 H 0.5798 0.5449 0.1066 0.365 Uiso 1 1 calc R U .
C11_5 C 0.6325(17) 0.4939(19) 0.0676(12) 0.29(3) Uiso 1 1 d D U .
H11A_5 H 0.6438 0.5147 0.0514 0.354 Uiso 1 1 calc R U .
H11B_5 H 0.6055 0.4866 0.0626 0.354 Uiso 1 1 calc R U .
C12_5 C 0.6793(18) 0.4499(15) 0.0648(11) 0.27(3) Uiso 1 1 d D U .
H12A_5 H 0.6928 0.4330 0.0423 0.320 Uiso 1 1 calc R U .
H12B_5 H 0.6685 0.4299 0.0818 0.320 Uiso 1 1 calc R U .
C13_5 C 0.7220(13) 0.4634(14) 0.0704(9) 0.172(19) Uiso 1 1 d D U .
H13A_5 H 0.7536 0.4359 0.0669 0.207 Uiso 1 1 calc R U .
H13B_5 H 0.7312 0.4849 0.0542 0.207 Uiso 1 1 calc R U .
C14_5 C 0.8090(11) 0.5898(14) 0.1384(10) 0.182(16) Uiso 1 1 d D U .
H14_5 H 0.7931 0.6139 0.1578 0.219 Uiso 1 1 calc R U .
C15_5 C 0.8498(14) 0.5480(13) 0.1453(11) 0.23(2) Uiso 1 1 d D U .
H15A_5 H 0.8679 0.5249 0.1255 0.275 Uiso 1 1 calc R U .
H15B_5 H 0.8329 0.5339 0.1647 0.275 Uiso 1 1 calc R U .
C16_5 C 0.8891(15) 0.5645(16) 0.1528(10) 0.21(2) Uiso 1 1 d D U .
H16A_5 H 0.8706 0.5885 0.1720 0.255 Uiso 1 1 calc R U .
H16B_5 H 0.9148 0.5387 0.1589 0.255 Uiso 1 1 calc R U .
C17_5 C 0.9170(12) 0.5836(17) 0.1215(11) 0.23(2) Uiso 1 1 d D U .
H17A_5 H 0.9433 0.5932 0.1257 0.275 Uiso 1 1 calc R U .
H17B_5 H 0.9351 0.5597 0.1023 0.275 Uiso 1 1 calc R U .
C18_5 C 0.8766(17) 0.6245(14) 0.1135(12) 0.27(2) Uiso 1 1 d D U .
H18A_5 H 0.8940 0.6377 0.0937 0.320 Uiso 1 1 calc R U .
H18B_5 H 0.8584 0.6485 0.1328 0.320 Uiso 1 1 calc R U .
C19_5 C 0.8371(14) 0.6080(14) 0.1065(9) 0.20(2) Uiso 1 1 d D U .
H19A_5 H 0.8553 0.5836 0.0876 0.238 Uiso 1 1 calc R U .
H19B_5 H 0.8115 0.6336 0.1002 0.238 Uiso 1 1 calc R U .
C20_5 C 0.7226(12) 0.6331(12) 0.1216(10) 0.177(16) Uiso 1 1 d D U .
H20_5 H 0.7428 0.6412 0.0997 0.212 Uiso 1 1 calc R U .
C21_5 C 0.6715(15) 0.6302(11) 0.1211(11) 0.23(2) Uiso 1 1 d D U .
H21A_5 H 0.6532 0.6208 0.1427 0.275 Uiso 1 1 calc R U .
H21B_5 H 0.6792 0.6072 0.1029 0.275 Uiso 1 1 calc R U .
C22_5 C 0.6368(16) 0.6773(14) 0.1156(12) 0.27(3) Uiso 1 1 d D U .
H22A_5 H 0.6044 0.6756 0.1142 0.320 Uiso 1 1 calc R U .
H22B_5 H 0.6553 0.6871 0.0942 0.320 Uiso 1 1 calc R U .
C23_5 C 0.6233(14) 0.7120(13) 0.1451(13) 0.29(3) Uiso 1 1 d D U .
H23A_5 H 0.5998 0.7422 0.1425 0.343 Uiso 1 1 calc R U .
H23B_5 H 0.6056 0.7018 0.1665 0.343 Uiso 1 1 calc R U .
C24_5 C 0.6743(18) 0.7153(10) 0.1454(12) 0.22(2) Uiso 1 1 d D U .
H24A_5 H 0.6667 0.7383 0.1636 0.265 Uiso 1 1 calc R U .
H24B_5 H 0.6925 0.7247 0.1237 0.265 Uiso 1 1 calc R U .
C25_5 C 0.7089(15) 0.6681(12) 0.1510(10) 0.21(2) Uiso 1 1 d D U .
H25A_5 H 0.6902 0.6585 0.1723 0.254 Uiso 1 1 calc R U .
H25B_5 H 0.7412 0.6699 0.1524 0.254 Uiso 1 1 calc R U .
Pt_6 Pt 0.36919(9) 0.33861(8) 0.27226(5) 0.1145(11) Uani 1 1 d . . .
P1_6 P 0.4038(6) 0.2975(5) 0.2213(3) 0.142(6) Uani 1 1 d D U .
P2_6 P 0.3033(6) 0.3242(6) 0.2653(4) 0.142(6) Uani 1 1 d D U .
C1_6 C 0.3385(18) 0.2973(17) 0.2261(12) 0.138(13) Uiso 1 1 d . U .
H1A_6 H 0.3253 0.3144 0.2092 0.165 Uiso 1 1 calc R U .
H1B_6 H 0.3389 0.2659 0.2246 0.165 Uiso 1 1 calc R U .
C2_6 C 0.4475(19) 0.3229(12) 0.1813(10) 0.23(2) Uiso 1 1 d D U .
H2_6 H 0.4840 0.3175 0.1795 0.282 Uiso 1 1 calc R U .
C3_6 C 0.4100(17) 0.3726(11) 0.1870(8) 0.18(2) Uiso 1 1 d D U .
H3A_6 H 0.4091 0.3880 0.2073 0.212 Uiso 1 1 calc R U .
H3B_6 H 0.3745 0.3737 0.1906 0.212 Uiso 1 1 calc R U .
C4_6 C 0.428(2) 0.3973(11) 0.1563(10) 0.23(2) Uiso 1 1 d D U .
H4A_6 H 0.4487 0.4144 0.1605 0.273 Uiso 1 1 calc R U .
H4B_6 H 0.3979 0.4193 0.1520 0.273 Uiso 1 1 calc R U .
C5_6 C 0.4625(18) 0.3619(15) 0.1254(9) 0.22(2) Uiso 1 1 d D U .
H5A_6 H 0.4658 0.3773 0.1046 0.265 Uiso 1 1 calc R U .
H5B_6 H 0.4977 0.3463 0.1263 0.265 Uiso 1 1 calc R U .
C6_6 C 0.437(2) 0.3268(15) 0.1253(11) 0.28(3) Uiso 1 1 d D U .
H6A_6 H 0.4551 0.3073 0.1036 0.341 Uiso 1 1 calc R U .
H6B_6 H 0.4002 0.3427 0.1277 0.341 Uiso 1 1 calc R U .
C7_6 C 0.440(2) 0.2969(12) 0.1542(8) 0.24(2) Uiso 1 1 d D U .
H7A_6 H 0.4704 0.2677 0.1458 0.287 Uiso 1 1 calc R U .
H7B_6 H 0.4083 0.2901 0.1639 0.287 Uiso 1 1 calc R U .
C8_6 C 0.4495(10) 0.2439(10) 0.2184(9) 0.134(14) Uiso 1 1 d D U .
H8_6 H 0.4417 0.2339 0.2415 0.161 Uiso 1 1 calc R U .
C9_6 C 0.5056(11) 0.2432(10) 0.2067(9) 0.146(17) Uiso 1 1 d D U .
H9A_6 H 0.5072 0.2680 0.2195 0.175 Uiso 1 1 calc R U .
H9B_6 H 0.5173 0.2478 0.1826 0.175 Uiso 1 1 calc R U .
C10_6 C 0.5412(12) 0.1965(12) 0.2124(10) 0.161(18) Uiso 1 1 d D U .
H10A_6 H 0.5775 0.1955 0.2053 0.193 Uiso 1 1 calc R U .
H10B_6 H 0.5297 0.1920 0.2365 0.193 Uiso 1 1 calc R U .
C11_6 C 0.5390(13) 0.1583(10) 0.1920(11) 0.22(2) Uiso 1 1 d D U .
H11A_6 H 0.5528 0.1617 0.1677 0.259 Uiso 1 1 calc R U .
H11B_6 H 0.5610 0.1283 0.1961 0.259 Uiso 1 1 calc R U .
C12_6 C 0.4827(15) 0.1605(10) 0.2019(11) 0.21(2) Uiso 1 1 d D U .
H12A_6 H 0.4694 0.1557 0.2259 0.247 Uiso 1 1 calc R U .
H12B_6 H 0.4816 0.1360 0.1884 0.247 Uiso 1 1 calc R U .
C13_6 C 0.4484(12) 0.2074(11) 0.1957(10) 0.180(19) Uiso 1 1 d D U .
H13A_6 H 0.4620 0.2128 0.1718 0.216 Uiso 1 1 calc R U .
H13B_6 H 0.4123 0.2088 0.2012 0.216 Uiso 1 1 calc R U .
C14_6 C 0.2489(14) 0.3775(13) 0.2665(10) 0.155(15) Uiso 1 1 d D U .
H14_6 H 0.2330 0.3941 0.2895 0.186 Uiso 1 1 calc R U .
C15_6 C 0.2682(12) 0.4086(12) 0.2411(10) 0.19(2) Uiso 1 1 d D U .
H15A_6 H 0.2826 0.3931 0.2180 0.229 Uiso 1 1 calc R U .
H15B_6 H 0.2962 0.4152 0.2455 0.229 Uiso 1 1 calc R U .
C16_6 C 0.2222(16) 0.4534(10) 0.2443(12) 0.23(2) Uiso 1 1 d D U .
H16A_6 H 0.2080 0.4690 0.2672 0.280 Uiso 1 1 calc R U .
H16B_6 H 0.2341 0.4740 0.2282 0.280 Uiso 1 1 calc R U .
C17_6 C 0.1796(16) 0.4423(14) 0.2368(12) 0.22(2) Uiso 1 1 d D U .
H17A_6 H 0.1502 0.4708 0.2381 0.268 Uiso 1 1 calc R U .
H17B_6 H 0.1938 0.4266 0.2138 0.268 Uiso 1 1 calc R U .
C18_6 C 0.1606(11) 0.4113(15) 0.2625(13) 0.28(3) Uiso 1 1 d D U .
H18A_6 H 0.1320 0.4050 0.2588 0.330 Uiso 1 1 calc R U .
H18B_6 H 0.1475 0.4264 0.2856 0.330 Uiso 1 1 calc R U .
C19_6 C 0.2073(14) 0.3664(12) 0.2580(12) 0.26(2) Uiso 1 1 d D U .
H19A_6 H 0.1960 0.3446 0.2730 0.307 Uiso 1 1 calc R U .
H19B_6 H 0.2216 0.3524 0.2345 0.307 Uiso 1 1 calc R U .
C20_6 C 0.2758(14) 0.2856(12) 0.2934(7) 0.167(15) Uiso 1 1 d D U .
H20_6 H 0.2577 0.2720 0.2829 0.200 Uiso 1 1 calc R U .
C21_6 C 0.3218(12) 0.2483(11) 0.2992(8) 0.168(19) Uiso 1 1 d D U .
H21A_6 H 0.3396 0.2623 0.3092 0.202 Uiso 1 1 calc R U .
H21B_6 H 0.3471 0.2309 0.2775 0.202 Uiso 1 1 calc R U .
C22_6 C 0.3013(16) 0.2160(10) 0.3229(10) 0.21(2) Uiso 1 1 d D U .
H22A_6 H 0.2837 0.2018 0.3128 0.250 Uiso 1 1 calc R U .
H22B_6 H 0.3306 0.1915 0.3266 0.250 Uiso 1 1 calc R U .
C23_6 C 0.2627(19) 0.2435(15) 0.3565(8) 0.27(3) Uiso 1 1 d D U .
H23A_6 H 0.2805 0.2572 0.3668 0.324 Uiso 1 1 calc R U .
H23B_6 H 0.2496 0.2229 0.3721 0.324 Uiso 1 1 calc R U .
C24_6 C 0.2169(14) 0.2813(15) 0.3507(9) 0.23(2) Uiso 1 1 d D U .
H24A_6 H 0.1916 0.2987 0.3724 0.282 Uiso 1 1 calc R U .
H24B_6 H 0.1988 0.2676 0.3406 0.282 Uiso 1 1 calc R U .
C25_6 C 0.2380(13) 0.3135(11) 0.3271(9) 0.19(2) Uiso 1 1 d D U .
H25A_6 H 0.2089 0.3385 0.3236 0.229 Uiso 1 1 calc R U .
H25B_6 H 0.2563 0.3270 0.3371 0.229 Uiso 1 1 calc R U .
Pt_7 Pt 0.77471(9) 0.91158(8) 0.29886(5) 0.1085(10) Uani 1 1 d . . .
P1_7 P 0.7353(6) 0.9536(5) 0.3509(3) 0.140(6) Uani 1 1 d D U .
P2_7 P 0.7456(5) 0.8670(4) 0.3349(3) 0.110(5) Uani 1 1 d D U .
C1_7 C 0.7220(19) 0.9035(16) 0.3729(12) 0.145(13) Uiso 1 1 d . U .
H1A_7 H 0.7426 0.8916 0.3875 0.174 Uiso 1 1 calc R U .
H1B_7 H 0.6846 0.9105 0.3856 0.174 Uiso 1 1 calc R U .
C2_7 C 0.6766(13) 1.0010(10) 0.3532(10) 0.172(16) Uiso 1 1 d D U .
H2_7 H 0.6652 0.9949 0.3348 0.207 Uiso 1 1 calc R U .
C3_7 C 0.6888(13) 1.0450(12) 0.3477(11) 0.22(2) Uiso 1 1 d D U .
H3A_7 H 0.7197 1.0401 0.3272 0.262 Uiso 1 1 calc R U .
H3B_7 H 0.6961 1.0539 0.3670 0.262 Uiso 1 1 calc R U .
C4_7 C 0.6409(17) 1.0828(12) 0.3440(11) 0.24(2) Uiso 1 1 d D U .
H4A_7 H 0.6480 1.1113 0.3393 0.287 Uiso 1 1 calc R U .
H4B_7 H 0.6330 1.0734 0.3251 0.287 Uiso 1 1 calc R U .
C5_7 C 0.5941(16) 1.0911(12) 0.3769(13) 0.29(3) Uiso 1 1 d D U .
H5A_7 H 0.6022 1.1000 0.3959 0.347 Uiso 1 1 calc R U .
H5B_7 H 0.5633 1.1161 0.3753 0.347 Uiso 1 1 calc R U .
C6_7 C 0.5826(12) 1.0468(16) 0.3829(13) 0.29(3) Uiso 1 1 d D U .
H6A_7 H 0.5753 1.0374 0.3637 0.354 Uiso 1 1 calc R U .
H6B_7 H 0.5518 1.0517 0.4035 0.354 Uiso 1 1 calc R U .
C7_7 C 0.6310(14) 1.0094(13) 0.3867(10) 0.25(2) Uiso 1 1 d D U .
H7A_7 H 0.6394 1.0195 0.4051 0.301 Uiso 1 1 calc R U .
H7B_7 H 0.6240 0.9809 0.3920 0.301 Uiso 1 1 calc R U .
C8_7 C 0.7764(13) 0.9754(14) 0.3645(8) 0.169(15) Uiso 1 1 d D U .
H8_7 H 0.7795 1.0025 0.3523 0.203 Uiso 1 1 calc R U .
C9_7 C 0.7502(12) 0.9906(17) 0.4024(9) 0.26(2) Uiso 1 1 d D U .
H9A_7 H 0.7500 0.9638 0.4151 0.316 Uiso 1 1 calc R U .
H9B_7 H 0.7138 1.0117 0.4076 0.316 Uiso 1 1 calc R U .
C10_7 C 0.7815(17) 1.0149(15) 0.4123(10) 0.27(3) Uiso 1 1 d D U .
H10A_7 H 0.7828 1.0411 0.3989 0.324 Uiso 1 1 calc R U .
H10B_7 H 0.7645 1.0268 0.4363 0.324 Uiso 1 1 calc R U .
C11_7 C 0.8371(17) 0.9807(18) 0.4058(11) 0.26(2) Uiso 1 1 d D U .
H11A_7 H 0.8358 0.9546 0.4191 0.312 Uiso 1 1 calc R U .
H11B_7 H 0.8574 0.9956 0.4125 0.312 Uiso 1 1 calc R U .
C12_7 C 0.8633(12) 0.9637(16) 0.3680(11) 0.22(2) Uiso 1 1 d D U .
H12A_7 H 0.8651 0.9897 0.3547 0.265 Uiso 1 1 calc R U .
H12B_7 H 0.8992 0.9418 0.3634 0.265 Uiso 1 1 calc R U .
C13_7 C 0.8313(12) 0.9403(13) 0.3581(10) 0.21(2) Uiso 1 1 d D U .
H13A_7 H 0.8483 0.9283 0.3341 0.248 Uiso 1 1 calc R U .
H13B_7 H 0.8293 0.9144 0.3716 0.248 Uiso 1 1 calc R U .
C14_7 C 0.7939(8) 0.8109(9) 0.3406(7) 0.080(12) Uiso 1 1 d D U .
H14_7 H 0.7793 0.7986 0.3621 0.096 Uiso 1 1 calc R U .
C15_7 C 0.8098(11) 0.7778(9) 0.3097(8) 0.119(15) Uiso 1 1 d D U .
H15A_7 H 0.8220 0.7919 0.2890 0.143 Uiso 1 1 calc R U .
H15B_7 H 0.7794 0.7708 0.3097 0.143 Uiso 1 1 calc R U .
C16_7 C 0.8536(12) 0.7335(8) 0.3108(9) 0.150(17) Uiso 1 1 d D U .
H16A_7 H 0.8633 0.7113 0.2915 0.180 Uiso 1 1 calc R U .
H16B_7 H 0.8416 0.7196 0.3317 0.180 Uiso 1 1 calc R U .
C17_7 C 0.9010(10) 0.7452(11) 0.3095(9) 0.154(18) Uiso 1 1 d D U .
H17A_7 H 0.9126 0.7597 0.2888 0.185 Uiso 1 1 calc R U .
H17B_7 H 0.9302 0.7170 0.3093 0.185 Uiso 1 1 calc R U .
C18_7 C 0.8846(11) 0.7781(10) 0.3407(8) 0.130(16) Uiso 1 1 d D U .
H18A_7 H 0.8717 0.7640 0.3614 0.156 Uiso 1 1 calc R U .
H18B_7 H 0.9149 0.7848 0.3413 0.156 Uiso 1 1 calc R U .
C19_7 C 0.8414(10) 0.8226(8) 0.3392(7) 0.084(13) Uiso 1 1 d D U .
H19A_7 H 0.8537 0.8361 0.3181 0.101 Uiso 1 1 calc R U .
H19B_7 H 0.8316 0.8450 0.3583 0.101 Uiso 1 1 calc R U .
C20_7 C 0.6944(10) 0.8529(12) 0.3327(9) 0.132(14) Uiso 1 1 d D U .
H20_7 H 0.7084 0.8307 0.3124 0.158 Uiso 1 1 calc R U .
C21_7 C 0.6521(13) 0.8955(11) 0.3281(10) 0.18(2) Uiso 1 1 d D U .
H21A_7 H 0.6674 0.9097 0.3082 0.217 Uiso 1 1 calc R U .
H21B_7 H 0.6370 0.9181 0.3480 0.217 Uiso 1 1 calc R U .
C22_7 C 0.6092(15) 0.8816(15) 0.3235(11) 0.25(2) Uiso 1 1 d D U .
H22A_7 H 0.6243 0.8582 0.3041 0.298 Uiso 1 1 calc R U .
H22B_7 H 0.5824 0.9084 0.3194 0.298 Uiso 1 1 calc R U .
C23_7 C 0.5847(11) 0.8621(16) 0.3560(12) 0.27(2) Uiso 1 1 d D U .
H23A_7 H 0.5722 0.8847 0.3756 0.320 Uiso 1 1 calc R U .
H23B_7 H 0.5548 0.8554 0.3549 0.320 Uiso 1 1 calc R U .
C24_7 C 0.6268(15) 0.8180(13) 0.3594(10) 0.170(19) Uiso 1 1 d D U .
H24A_7 H 0.6116 0.8037 0.3793 0.204 Uiso 1 1 calc R U .
H24B_7 H 0.6404 0.7961 0.3393 0.204 Uiso 1 1 calc R U .
C25_7 C 0.6710(13) 0.8301(12) 0.3633(8) 0.144(17) Uiso 1 1 d D U .
H25A_7 H 0.6984 0.8021 0.3655 0.173 Uiso 1 1 calc R U .
H25B_7 H 0.6574 0.8511 0.3840 0.173 Uiso 1 1 calc R U .
Pt_8 Pt 0.35358(10) 0.90540(9) 0.38285(6) 0.1252(11) Uani 1 1 d . . .
P1_8 P 0.2882(7) 0.9738(6) 0.3901(4) 0.164(6) Uani 1 1 d D U .
P2_8 P 0.3894(7) 0.9515(6) 0.3549(4) 0.166(7) Uani 1 1 d D U .
C1_8 C 0.334(2) 0.998(2) 0.3600(14) 0.179(15) Uiso 1 1 d . U .
H1A_8 H 0.3266 1.0034 0.3389 0.214 Uiso 1 1 calc R U .
H1B_8 H 0.3338 1.0255 0.3699 0.214 Uiso 1 1 calc R U .
C2_8 C 0.2359(17) 0.9653(15) 0.3806(10) 0.232(18) Uiso 1 1 d D U .
H2_8 H 0.2192 0.9471 0.3972 0.278 Uiso 1 1 calc R U .
C3_8 C 0.1968(16) 1.0132(14) 0.3810(14) 0.26(3) Uiso 1 1 d D U .
H3A_8 H 0.2134 1.0295 0.3631 0.316 Uiso 1 1 calc R U .
H3B_8 H 0.1852 1.0310 0.4029 0.316 Uiso 1 1 calc R U .
C4_8 C 0.1497(16) 1.008(2) 0.3751(19) 0.36(3) Uiso 1 1 d D U .
H4A_8 H 0.1196 1.0165 0.3965 0.433 Uiso 1 1 calc R U .
H4B_8 H 0.1399 1.0292 0.3587 0.433 Uiso 1 1 calc R U .
C5_8 C 0.165(2) 0.959(2) 0.362(2) 0.42(3) Uiso 1 1 d D U .
H5A_8 H 0.1680 0.9383 0.3797 0.507 Uiso 1 1 calc R U .
H5B_8 H 0.1369 0.9559 0.3544 0.507 Uiso 1 1 calc R U .
C6_8 C 0.216(2) 0.944(3) 0.3319(15) 0.44(4) Uiso 1 1 d D U .
H6A_8 H 0.2144 0.9667 0.3152 0.534 Uiso 1 1 calc R U .
H6B_8 H 0.2236 0.9140 0.3208 0.534 Uiso 1 1 calc R U .
C7_8 C 0.2604(17) 0.941(2) 0.3447(14) 0.35(3) Uiso 1 1 d D U .
H7A_8 H 0.2817 0.9087 0.3447 0.417 Uiso 1 1 calc R U .
H7B_8 H 0.2833 0.9559 0.3299 0.417 Uiso 1 1 calc R U .
C8_8 C 0.2670(17) 1.0022(13) 0.4309(10) 0.238(18) Uiso 1 1 d D U .
H8_8 H 0.2979 0.9948 0.4378 0.286 Uiso 1 1 calc R U .
C9_8 C 0.227(3) 0.986(2) 0.4569(10) 0.31(3) Uiso 1 1 d D U .
H9A_8 H 0.2438 0.9545 0.4611 0.371 Uiso 1 1 calc R U .
H9B_8 H 0.1989 0.9873 0.4485 0.371 Uiso 1 1 calc R U .
C10_8 C 0.203(3) 1.018(2) 0.4898(11) 0.37(3) Uiso 1 1 d D U .
H10A_8 H 0.1693 1.0413 0.4914 0.448 Uiso 1 1 calc R U .
H10B_8 H 0.1980 1.0002 0.5093 0.448 Uiso 1 1 calc R U .
C11_8 C 0.241(3) 1.042(2) 0.4898(14) 0.41(3) Uiso 1 1 d D U .
H11A_8 H 0.2768 1.0187 0.4842 0.486 Uiso 1 1 calc R U .
H11B_8 H 0.2306 1.0573 0.5124 0.486 Uiso 1 1 calc R U .
C12_8 C 0.241(3) 1.077(2) 0.4637(15) 0.42(3) Uiso 1 1 d D U .
H12A_8 H 0.2707 1.0864 0.4592 0.504 Uiso 1 1 calc R U .
H12B_8 H 0.2083 1.1040 0.4724 0.504 Uiso 1 1 calc R U .
C13_8 C 0.243(3) 1.0543(13) 0.4311(12) 0.36(3) Uiso 1 1 d D U .
H13A_8 H 0.2080 1.0633 0.4301 0.437 Uiso 1 1 calc R U .
H13B_8 H 0.2652 1.0644 0.4114 0.437 Uiso 1 1 calc R U .
C14_8 C 0.432(2) 0.9684(14) 0.3689(9) 0.197(17) Uiso 1 1 d D U .
H14_8 H 0.4657 0.9417 0.3632 0.237 Uiso 1 1 calc R U .
C15_8 C 0.4109(19) 0.9802(19) 0.4071(9) 0.28(3) Uiso 1 1 d D U .
H15A_8 H 0.3953 0.9580 0.4184 0.334 Uiso 1 1 calc R U .
H15B_8 H 0.3835 1.0110 0.4132 0.334 Uiso 1 1 calc R U .
C16_8 C 0.456(3) 0.979(2) 0.4186(14) 0.31(3) Uiso 1 1 d D U .
H16A_8 H 0.4418 0.9939 0.4417 0.366 Uiso 1 1 calc R U .
H16B_8 H 0.4780 0.9465 0.4187 0.366 Uiso 1 1 calc R U .
C17_8 C 0.489(2) 1.003(3) 0.3943(16) 0.38(3) Uiso 1 1 d D U .
H17A_8 H 0.5193 0.9802 0.3773 0.450 Uiso 1 1 calc R U .
H17B_8 H 0.5010 1.0197 0.4068 0.450 Uiso 1 1 calc R U .
C18_8 C 0.454(3) 1.0363(17) 0.3771(15) 0.40(3) Uiso 1 1 d D U .
H18A_8 H 0.4721 1.0567 0.3649 0.476 Uiso 1 1 calc R U .
H18B_8 H 0.4208 1.0553 0.3941 0.476 Uiso 1 1 calc R U .
C19_8 C 0.445(3) 1.009(2) 0.3522(12) 0.37(3) Uiso 1 1 d D U .
H19A_8 H 0.4157 1.0287 0.3457 0.440 Uiso 1 1 calc R U .
H19B_8 H 0.4764 0.9974 0.3317 0.440 Uiso 1 1 calc R U .
C20_8 C 0.4260(16) 0.9427(15) 0.3087(11) 0.228(18) Uiso 1 1 d D U .
H20_8 H 0.4308 0.9711 0.2997 0.273 Uiso 1 1 calc R U .
C21_8 C 0.4782(15) 0.9042(19) 0.3043(11) 0.32(3) Uiso 1 1 d D U .
H21A_8 H 0.4719 0.8778 0.3157 0.388 Uiso 1 1 calc R U .
H21B_8 H 0.4983 0.9149 0.3147 0.388 Uiso 1 1 calc R U .
C22_8 C 0.5095(17) 0.890(2) 0.2666(12) 0.41(3) Uiso 1 1 d D U .
H22A_8 H 0.5435 0.8651 0.2635 0.493 Uiso 1 1 calc R U .
H22B_8 H 0.5160 0.9158 0.2551 0.493 Uiso 1 1 calc R U .
C23_8 C 0.477(3) 0.872(2) 0.2519(13) 0.44(4) Uiso 1 1 d D U .
H23A_8 H 0.4972 0.8606 0.2279 0.533 Uiso 1 1 calc R U .
H23B_8 H 0.4695 0.8468 0.2641 0.533 Uiso 1 1 calc R U .
C24_8 C 0.426(2) 0.912(2) 0.2554(10) 0.40(3) Uiso 1 1 d D U .
H24A_8 H 0.4337 0.9380 0.2443 0.485 Uiso 1 1 calc R U .
H24B_8 H 0.4060 0.9021 0.2445 0.485 Uiso 1 1 calc R U .
C25_8 C 0.3944(16) 0.926(2) 0.2931(10) 0.34(3) Uiso 1 1 d D U .
H25A_8 H 0.3606 0.9509 0.2961 0.405 Uiso 1 1 calc R U .
H25B_8 H 0.3873 0.8998 0.3042 0.405 Uiso 1 1 calc R U .
Pt_9 Pt 0.56616(10) 0.19517(9) -0.06694(6) 0.1475(12) Uani 1 1 d . . .
P1_9 P 0.5055(9) 0.1730(8) -0.0743(6) 0.240(9) Uani 1 1 d D U .
P2_9 P 0.4976(8) 0.2612(8) -0.0618(5) 0.242(9) Uani 1 1 d D U .
C1_9 C 0.449(3) 0.233(2) -0.0625(17) 0.237(16) Uiso 1 1 d . U .
H1A_9 H 0.4216 0.2358 -0.0404 0.285 Uiso 1 1 calc R U .
H1B_9 H 0.4337 0.2427 -0.0801 0.285 Uiso 1 1 calc R U .
C2_9 C 0.514(2) 0.137(2) -0.1130(11) 0.30(2) Uiso 1 1 d D U .
C3_9 C 0.4574(19) 0.150(3) -0.1121(14) 0.40(3) Uiso 1 1 d D U .
H3A_9 H 0.4420 0.1832 -0.1131 0.479 Uiso 1 1 calc R U .
H3B_9 H 0.4360 0.1421 -0.0908 0.479 Uiso 1 1 calc R U .
C4_9 C 0.458(3) 0.124(3) -0.1421(16) 0.46(4) Uiso 1 1 d D U .
H4A_9 H 0.4345 0.1444 -0.1528 0.555 Uiso 1 1 calc R U .
H4B_9 H 0.4451 0.0985 -0.1345 0.555 Uiso 1 1 calc R U .
C5_9 C 0.514(3) 0.104(2) -0.1674(17) 0.46(4) Uiso 1 1 d D U .
H5A_9 H 0.5360 0.0797 -0.1581 0.549 Uiso 1 1 calc R U .
H5B_9 H 0.5146 0.0915 -0.1885 0.549 Uiso 1 1 calc R U .
C6_9 C 0.535(3) 0.143(3) -0.1744(11) 0.44(4) Uiso 1 1 d D U .
H6A_9 H 0.5102 0.1701 -0.1802 0.532 Uiso 1 1 calc R U .
H6B_9 H 0.5686 0.1334 -0.1936 0.532 Uiso 1 1 calc R U .
C7_9 C 0.543(3) 0.157(3) -0.1429(10) 0.36(3) Uiso 1 1 d D U .
H7A_9 H 0.5810 0.1447 -0.1462 0.437 Uiso 1 1 calc R U .
H7B_9 H 0.5304 0.1905 -0.1385 0.437 Uiso 1 1 calc R U .
C8_9 C 0.478(2) 0.1393(13) -0.0459(9) 0.244(19) Uiso 1 1 d D U .
H8_9 H 0.4435 0.1429 -0.0475 0.293 Uiso 1 1 calc R U .
C9_9 C 0.514(2) 0.0889(13) -0.0552(10) 0.34(3) Uiso 1 1 d D U .
H9A_9 H 0.5189 0.0791 -0.0784 0.411 Uiso 1 1 calc R U .
H9B_9 H 0.5484 0.0852 -0.0543 0.411 Uiso 1 1 calc R U .
C10_9 C 0.490(2) 0.0591(13) -0.0307(14) 0.33(3) Uiso 1 1 d D U .
H10A_9 H 0.5139 0.0267 -0.0367 0.392 Uiso 1 1 calc R U .
H10B_9 H 0.4566 0.0617 -0.0323 0.392 Uiso 1 1 calc R U .
C11_9 C 0.482(2) 0.0745(18) 0.0054(13) 0.34(3) Uiso 1 1 d D U .
H11A_9 H 0.5156 0.0719 0.0072 0.411 Uiso 1 1 calc R U .
H11B_9 H 0.4674 0.0549 0.0212 0.411 Uiso 1 1 calc R U .
C12_9 C 0.444(2) 0.1245(19) 0.0142(9) 0.33(3) Uiso 1 1 d D U .
H12A_9 H 0.4365 0.1347 0.0378 0.401 Uiso 1 1 calc R U .
H12B_9 H 0.4107 0.1273 0.0117 0.401 Uiso 1 1 calc R U .
C13_9 C 0.469(2) 0.1541(14) -0.0098(9) 0.26(3) Uiso 1 1 d D U .
H13A_9 H 0.4466 0.1867 -0.0038 0.315 Uiso 1 1 calc R U .
H13B_9 H 0.5032 0.1504 -0.0078 0.315 Uiso 1 1 calc R U .
C14_9 C 0.463(2) 0.300(2) -0.0214(9) 0.29(2) Uiso 1 1 d D U .
H14_9 H 0.4305 0.3251 -0.0212 0.343 Uiso 1 1 calc R U .
C15_9 C 0.453(3) 0.2691(18) 0.0066(10) 0.32(3) Uiso 1 1 d D U .
H15A_9 H 0.4865 0.2456 0.0060 0.381 Uiso 1 1 calc R U .
H15B_9 H 0.4310 0.2533 0.0033 0.381 Uiso 1 1 calc R U .
C16_9 C 0.426(3) 0.299(2) 0.0407(9) 0.38(3) Uiso 1 1 d D U .
H16A_9 H 0.3889 0.3007 0.0503 0.453 Uiso 1 1 calc R U .
H16B_9 H 0.4432 0.2846 0.0566 0.453 Uiso 1 1 calc R U .
C17_9 C 0.428(2) 0.3466(19) 0.0351(14) 0.40(3) Uiso 1 1 d D U .
H17A_9 H 0.4073 0.3618 0.0210 0.479 Uiso 1 1 calc R U .
H17B_9 H 0.4131 0.3654 0.0569 0.479 Uiso 1 1 calc R U .
C18_9 C 0.485(3) 0.341(3) 0.0175(13) 0.42(3) Uiso 1 1 d D U .
H18A_9 H 0.5067 0.3216 0.0298 0.501 Uiso 1 1 calc R U .
H18B_9 H 0.4888 0.3712 0.0170 0.501 Uiso 1 1 calc R U .
C19_9 C 0.504(2) 0.319(2) -0.0186(13) 0.36(3) Uiso 1 1 d D U .
H19A_9 H 0.5078 0.3417 -0.0348 0.437 Uiso 1 1 calc R U .
H19B_9 H 0.5379 0.2937 -0.0239 0.437 Uiso 1 1 calc R U .
C20_9 C 0.498(2) 0.301(2) -0.0949(14) 0.31(2) Uiso 1 1 d D U .
H20_9 H 0.4622 0.3210 -0.0936 0.372 Uiso 1 1 calc R U .
C21_9 C 0.530(3) 0.3293(19) -0.0907(13) 0.40(3) Uiso 1 1 d D U .
H21A_9 H 0.5665 0.3092 -0.0957 0.475 Uiso 1 1 calc R U .
H21B_9 H 0.5154 0.3437 -0.0674 0.475 Uiso 1 1 calc R U .
C22_9 C 0.527(4) 0.3664(17) -0.1152(18) 0.46(4) Uiso 1 1 d D U .
H22A_9 H 0.4931 0.3924 -0.1057 0.557 Uiso 1 1 calc R U .
H22B_9 H 0.5553 0.3776 -0.1189 0.557 Uiso 1 1 calc R U .
C23_9 C 0.530(4) 0.345(2) -0.1487(18) 0.43(4) Uiso 1 1 d D U .
H23A_9 H 0.4952 0.3503 -0.1487 0.522 Uiso 1 1 calc R U .
H23B_9 H 0.5474 0.3603 -0.1676 0.522 Uiso 1 1 calc R U .
C24_9 C 0.563(3) 0.294(3) -0.1528(14) 0.43(4) Uiso 1 1 d D U .
H24A_9 H 0.5948 0.2892 -0.1479 0.520 Uiso 1 1 calc R U .
H24B_9 H 0.5730 0.2812 -0.1761 0.520 Uiso 1 1 calc R U .
C25_9 C 0.529(4) 0.270(2) -0.1283(10) 0.42(3) Uiso 1 1 d D U .
H25A_9 H 0.5522 0.2405 -0.1243 0.504 Uiso 1 1 calc R U .
H25B_9 H 0.5054 0.2649 -0.1379 0.504 Uiso 1 1 calc R U .
Pt_10 Pt 0.85655(9) 0.46653(8) -0.09735(6) 0.1250(11) Uani 1 1 d . . .
P1_10 P 0.7897(7) 0.5346(7) -0.0901(4) 0.186(7) Uani 1 1 d D U .
P2_10 P 0.8924(6) 0.5136(5) -0.1257(4) 0.152(6) Uani 1 1 d D U .
C1_10 C 0.829(2) 0.5638(19) -0.1207(13) 0.166(14) Uiso 1 1 d . U .
H1A_10 H 0.8270 0.5927 -0.1109 0.200 Uiso 1 1 calc R U .
H1B_10 H 0.8209 0.5683 -0.1417 0.200 Uiso 1 1 calc R U .
C2_10 C 0.7396(15) 0.5366(16) -0.1025(9) 0.195(17) Uiso 1 1 d D U .
H2_10 H 0.7212 0.5692 -0.1050 0.235 Uiso 1 1 calc R U .
C3_10 C 0.6991(15) 0.5205(18) -0.0768(8) 0.24(2) Uiso 1 1 d D U .
H3A_10 H 0.6884 0.5364 -0.0542 0.289 Uiso 1 1 calc R U .
H3B_10 H 0.7144 0.4873 -0.0756 0.289 Uiso 1 1 calc R U .
C4_10 C 0.6515(12) 0.5315(19) -0.0876(12) 0.30(3) Uiso 1 1 d D U .
H4A_10 H 0.6245 0.5224 -0.0708 0.359 Uiso 1 1 calc R U .
H4B_10 H 0.6365 0.5647 -0.0890 0.359 Uiso 1 1 calc R U .
C5_10 C 0.6686(17) 0.5052(19) -0.1220(13) 0.27(3) Uiso 1 1 d D U .
H5A_10 H 0.6836 0.4720 -0.1207 0.325 Uiso 1 1 calc R U .
H5B_10 H 0.6381 0.5114 -0.1291 0.325 Uiso 1 1 calc R U .
C6_10 C 0.7095(19) 0.521(2) -0.1476(9) 0.30(3) Uiso 1 1 d D U .
H6A_10 H 0.6946 0.5543 -0.1486 0.355 Uiso 1 1 calc R U .
H6B_10 H 0.7200 0.5055 -0.1702 0.355 Uiso 1 1 calc R U .
C7_10 C 0.7572(14) 0.5093(18) -0.1367(8) 0.26(2) Uiso 1 1 d D U .
H7A_10 H 0.7712 0.4762 -0.1348 0.312 Uiso 1 1 calc R U .
H7B_10 H 0.7848 0.5175 -0.1536 0.312 Uiso 1 1 calc R U .
C8_10 C 0.7745(16) 0.5674(13) -0.0511(8) 0.217(17) Uiso 1 1 d D U .
H8_10 H 0.8069 0.5694 -0.0497 0.260 Uiso 1 1 calc R U .
C9_10 C 0.750(2) 0.5437(13) -0.0215(9) 0.27(3) Uiso 1 1 d D U .
H9A_10 H 0.7735 0.5117 -0.0229 0.324 Uiso 1 1 calc R U .
H9B_10 H 0.7165 0.5436 -0.0219 0.324 Uiso 1 1 calc R U .
C10_10 C 0.741(2) 0.5704(19) 0.0113(8) 0.29(3) Uiso 1 1 d D U .
H10A_10 H 0.7260 0.5553 0.0308 0.353 Uiso 1 1 calc R U .
H10B_10 H 0.7743 0.5707 0.0116 0.353 Uiso 1 1 calc R U .
C11_10 C 0.703(2) 0.6195(19) 0.0135(10) 0.36(3) Uiso 1 1 d D U .
H11A_10 H 0.6965 0.6367 0.0346 0.427 Uiso 1 1 calc R U .
H11B_10 H 0.6693 0.6192 0.0136 0.427 Uiso 1 1 calc R U .
C12_10 C 0.727(2) 0.6426(13) -0.0168(13) 0.37(3) Uiso 1 1 d D U .
H12A_10 H 0.7606 0.6427 -0.0170 0.449 Uiso 1 1 calc R U .
H12B_10 H 0.7032 0.6746 -0.0154 0.449 Uiso 1 1 calc R U .
C13_10 C 0.735(2) 0.6156(12) -0.0490(10) 0.32(3) Uiso 1 1 d D U .
H13A_10 H 0.7012 0.6139 -0.0483 0.383 Uiso 1 1 calc R U .
H13B_10 H 0.7476 0.6309 -0.0690 0.383 Uiso 1 1 calc R U .
C14_10 C 0.9278(13) 0.4967(12) -0.1702(9) 0.170(15) Uiso 1 1 d D U .
H14_10 H 0.9335 0.5233 -0.1821 0.204 Uiso 1 1 calc R U .
C15_10 C 0.9802(13) 0.4591(15) -0.1733(9) 0.25(2) Uiso 1 1 d D U .
H15A_10 H 0.9992 0.4710 -0.1627 0.299 Uiso 1 1 calc R U .
H15B_10 H 0.9743 0.4327 -0.1618 0.299 Uiso 1 1 calc R U .
C16_10 C 1.0123(12) 0.4443(17) -0.2107(10) 0.26(3) Uiso 1 1 d D U .
H16A_10 H 1.0467 0.4209 -0.2134 0.318 Uiso 1 1 calc R U .
H16B_10 H 1.0179 0.4709 -0.2222 0.318 Uiso 1 1 calc R U .
C17_10 C 0.9831(18) 0.4248(15) -0.2266(9) 0.24(2) Uiso 1 1 d D U .
H17A_10 H 0.9765 0.3988 -0.2149 0.283 Uiso 1 1 calc R U .
H17B_10 H 1.0042 0.4139 -0.2505 0.283 Uiso 1 1 calc R U .
C18_10 C 0.9311(18) 0.4633(18) -0.2235(8) 0.29(3) Uiso 1 1 d D U .
H18A_10 H 0.9121 0.4526 -0.2349 0.344 Uiso 1 1 calc R U .
H18B_10 H 0.9374 0.4901 -0.2341 0.344 Uiso 1 1 calc R U .
C19_10 C 0.8989(12) 0.4761(16) -0.1856(9) 0.22(2) Uiso 1 1 d D U .
H19A_10 H 0.8637 0.4986 -0.1823 0.259 Uiso 1 1 calc R U .
H19B_10 H 0.8953 0.4486 -0.1748 0.259 Uiso 1 1 calc R U .
C20_10 C 0.9401(19) 0.5291(13) -0.1146(9) 0.189(16) Uiso 1 1 d D U .
H20_10 H 0.9748 0.5037 -0.1234 0.227 Uiso 1 1 calc R U .
C21_10 C 0.9235(19) 0.5384(18) -0.0764(9) 0.28(3) Uiso 1 1 d D U .
H21A_10 H 0.9166 0.5120 -0.0653 0.338 Uiso 1 1 calc R U .
H21B_10 H 0.8913 0.5658 -0.0678 0.338 Uiso 1 1 calc R U .
C22_10 C 0.968(2) 0.546(2) -0.0692(12) 0.33(3) Uiso 1 1 d D U .
H22A_10 H 0.9598 0.5504 -0.0447 0.401 Uiso 1 1 calc R U .
H22B_10 H 1.0008 0.5189 -0.0786 0.401 Uiso 1 1 calc R U .
C23_10 C 0.976(2) 0.5884(19) -0.0854(14) 0.33(3) Uiso 1 1 d D U .
H23A_10 H 0.9443 0.6156 -0.0752 0.393 Uiso 1 1 calc R U .
H23B_10 H 1.0052 0.5934 -0.0811 0.393 Uiso 1 1 calc R U .
C24_10 C 0.9887(19) 0.5822(19) -0.1233(13) 0.30(3) Uiso 1 1 d D U .
H24A_10 H 1.0219 0.5563 -0.1337 0.364 Uiso 1 1 calc R U .
H24B_10 H 0.9926 0.6101 -0.1333 0.364 Uiso 1 1 calc R U .
C25_10 C 0.9445(19) 0.5731(15) -0.1300(10) 0.25(2) Uiso 1 1 d D U .
H25A_10 H 0.9521 0.5695 -0.1545 0.303 Uiso 1 1 calc R U .
H25B_10 H 0.9113 0.5991 -0.1198 0.303 Uiso 1 1 calc R U .
Pt_11 Pt 1.01018(9) 0.29596(8) 0.52155(6) 0.1223(11) Uani 1 1 d . . .
P1_11 P 1.0739(6) 0.3142(6) 0.5293(3) 0.135(6) Uani 1 1 d D U .
P2_11 P 1.0757(6) 0.2289(5) 0.5163(3) 0.128(5) Uani 1 1 d D U .
C1_11 C 1.112(2) 0.2568(18) 0.5199(12) 0.140(13) Uiso 1 1 d . U .
H1A_11 H 1.1412 0.2519 0.4986 0.169 Uiso 1 1 calc R U .
H1B_11 H 1.1255 0.2456 0.5379 0.169 Uiso 1 1 calc R U .
C2_11 C 1.0514(14) 0.3332(10) 0.5741(8) 0.163(15) Uiso 1 1 d D U .
H2_11 H 1.0234 0.3215 0.5869 0.196 Uiso 1 1 calc R U .
C3_11 C 1.0950(13) 0.3175(12) 0.5890(8) 0.20(2) Uiso 1 1 d D U .
H3A_11 H 1.1211 0.3316 0.5783 0.242 Uiso 1 1 calc R U .
H3B_11 H 1.1126 0.2839 0.5848 0.242 Uiso 1 1 calc R U .
C4_11 C 1.0700(16) 0.3323(13) 0.6271(8) 0.18(2) Uiso 1 1 d D U .
H4A_11 H 1.0438 0.3183 0.6376 0.222 Uiso 1 1 calc R U .
H4B_11 H 1.0971 0.3218 0.6374 0.222 Uiso 1 1 calc R U .
C5_11 C 1.0440(17) 0.3846(14) 0.6330(8) 0.22(2) Uiso 1 1 d D U .
H5A_11 H 1.0705 0.3985 0.6233 0.265 Uiso 1 1 calc R U .
H5B_11 H 1.0278 0.3942 0.6574 0.265 Uiso 1 1 calc R U .
C6_11 C 1.0023(13) 0.4008(12) 0.6167(8) 0.18(2) Uiso 1 1 d D U .
H6A_11 H 0.9853 0.4345 0.6207 0.220 Uiso 1 1 calc R U .
H6B_11 H 0.9754 0.3873 0.6267 0.220 Uiso 1 1 calc R U .
C7_11 C 1.0291(14) 0.3858(10) 0.5787(7) 0.162(18) Uiso 1 1 d D U .
H7A_11 H 1.0036 0.3976 0.5673 0.194 Uiso 1 1 calc R U .
H7B_11 H 1.0574 0.3978 0.5690 0.194 Uiso 1 1 calc R U .
C8_11 C 1.1000(12) 0.3502(14) 0.5015(6) 0.134(14) Uiso 1 1 d D U .
H8_11 H 1.0744 0.3823 0.5074 0.161 Uiso 1 1 calc R U .
C9_11 C 1.1523(13) 0.3485(14) 0.5031(7) 0.161(18) Uiso 1 1 d D U .
H9A_11 H 1.1478 0.3569 0.5265 0.193 Uiso 1 1 calc R U .
H9B_11 H 1.1784 0.3172 0.4959 0.193 Uiso 1 1 calc R U .
C10_11 C 1.1711(15) 0.3821(13) 0.4801(9) 0.18(2) Uiso 1 1 d D U .
H10A_11 H 1.2042 0.3818 0.4815 0.212 Uiso 1 1 calc R U .
H10B_11 H 1.1450 0.4134 0.4873 0.212 Uiso 1 1 calc R U .
C11_11 C 1.1795(14) 0.3682(15) 0.4437(8) 0.18(2) Uiso 1 1 d D U .
H11A_11 H 1.2064 0.3372 0.4362 0.221 Uiso 1 1 calc R U .
H11B_11 H 1.1915 0.3897 0.4288 0.221 Uiso 1 1 calc R U .
C12_11 C 1.1276(15) 0.3688(14) 0.4421(7) 0.165(19) Uiso 1 1 d D U .
H12A_11 H 1.1007 0.3998 0.4495 0.198 Uiso 1 1 calc R U .
H12B_11 H 1.1321 0.3603 0.4187 0.198 Uiso 1 1 calc R U .
C13_11 C 1.1103(14) 0.3344(13) 0.4651(7) 0.141(17) Uiso 1 1 d D U .
H13A_11 H 1.1378 0.3037 0.4583 0.169 Uiso 1 1 calc R U .
H13B_11 H 1.0782 0.3328 0.4631 0.169 Uiso 1 1 calc R U .
C14_11 C 1.0559(15) 0.1972(12) 0.5501(7) 0.159(15) Uiso 1 1 d D U .
H14_11 H 1.0284 0.1872 0.5477 0.190 Uiso 1 1 calc R U .
C15_11 C 1.1035(14) 0.1550(11) 0.5489(8) 0.20(2) Uiso 1 1 d D U .
H15A_11 H 1.1302 0.1646 0.5524 0.238 Uiso 1 1 calc R U .
H15B_11 H 1.1189 0.1370 0.5267 0.238 Uiso 1 1 calc R U .
C16_11 C 1.0858(19) 0.1256(10) 0.5767(11) 0.27(3) Uiso 1 1 d D U .
H16A_11 H 1.0587 0.1163 0.5733 0.329 Uiso 1 1 calc R U .
H16B_11 H 1.1157 0.0976 0.5758 0.329 Uiso 1 1 calc R U .
C17_11 C 1.0639(19) 0.1538(15) 0.6109(9) 0.26(3) Uiso 1 1 d D U .
H17A_11 H 1.0909 0.1633 0.6142 0.316 Uiso 1 1 calc R U .
H17B_11 H 1.0533 0.1351 0.6292 0.316 Uiso 1 1 calc R U .
C18_11 C 1.0165(16) 0.1961(15) 0.6119(7) 0.22(2) Uiso 1 1 d D U .
H18A_11 H 1.0008 0.2141 0.6341 0.264 Uiso 1 1 calc R U .
H18B_11 H 0.9898 0.1867 0.6081 0.264 Uiso 1 1 calc R U .
C19_11 C 1.0349(15) 0.2253(10) 0.5842(8) 0.166(19) Uiso 1 1 d D U .
H19A_11 H 1.0056 0.2537 0.5852 0.199 Uiso 1 1 calc R U .
H19B_11 H 1.0626 0.2337 0.5875 0.199 Uiso 1 1 calc R U .
C20_11 C 1.1034(16) 0.1900(14) 0.4792(7) 0.161(15) Uiso 1 1 d D U .
H20_11 H 1.1349 0.1647 0.4802 0.193 Uiso 1 1 calc R U .
C21_11 C 1.1192(18) 0.2136(14) 0.4475(8) 0.26(2) Uiso 1 1 d D U .
H21A_11 H 1.1449 0.2268 0.4484 0.310 Uiso 1 1 calc R U .
H21B_11 H 1.0884 0.2387 0.4460 0.310 Uiso 1 1 calc R U .
C22_11 C 1.1433(16) 0.1782(16) 0.4165(8) 0.24(2) Uiso 1 1 d D U .
H22A_11 H 1.1549 0.1927 0.3958 0.288 Uiso 1 1 calc R U .
H22B_11 H 1.1739 0.1529 0.4181 0.288 Uiso 1 1 calc R U .
C23_11 C 1.1017(18) 0.1598(16) 0.4153(8) 0.21(2) Uiso 1 1 d D U .
H23A_11 H 1.0707 0.1854 0.4145 0.250 Uiso 1 1 calc R U .
H23B_11 H 1.1156 0.1384 0.3949 0.250 Uiso 1 1 calc R U .
C24_11 C 1.0864(18) 0.1352(13) 0.4467(10) 0.24(2) Uiso 1 1 d D U .
H24A_11 H 1.1174 0.1098 0.4477 0.288 Uiso 1 1 calc R U .
H24B_11 H 1.0605 0.1224 0.4459 0.288 Uiso 1 1 calc R U .
C25_11 C 1.0633(15) 0.1697(14) 0.4780(8) 0.21(2) Uiso 1 1 d D U .
H25A_11 H 1.0315 0.1945 0.4774 0.252 Uiso 1 1 calc R U .
H25B_11 H 1.0534 0.1543 0.4985 0.252 Uiso 1 1 calc R U .
Pt_12 Pt 1.05334(9) 0.17133(9) 0.27092(5) 0.1319(12) Uani 1 1 d . . .
P1_12 P 1.1040(7) 0.1937(6) 0.2914(4) 0.166(7) Uani 1 1 d D U .
P2_12 P 1.0002(6) 0.2051(5) 0.3235(4) 0.148(6) Uani 1 1 d D U .
C1_12 C 1.0479(18) 0.2193(17) 0.3305(12) 0.143(13) Uiso 1 1 d . U .
H1A_12 H 1.0553 0.2059 0.3503 0.171 Uiso 1 1 calc R U .
H1B_12 H 1.0381 0.2528 0.3335 0.171 Uiso 1 1 calc R U .
C2_12 C 1.1489(12) 0.1486(13) 0.3061(11) 0.202(17) Uiso 1 1 d D U .
H2_12 H 1.1288 0.1372 0.3262 0.242 Uiso 1 1 calc R U .
C3_12 C 1.1853(17) 0.1085(13) 0.2789(11) 0.28(3) Uiso 1 1 d D U .
H3A_12 H 1.2078 0.1189 0.2598 0.340 Uiso 1 1 calc R U .
H3B_12 H 1.1646 0.0958 0.2706 0.340 Uiso 1 1 calc R U .
C4_12 C 1.219(2) 0.0717(11) 0.2949(14) 0.31(3) Uiso 1 1 d D U .
H4A_12 H 1.2408 0.0443 0.2786 0.370 Uiso 1 1 calc R U .
H4B_12 H 1.1961 0.0626 0.3148 0.370 Uiso 1 1 calc R U .
C5_12 C 1.2532(15) 0.0917(17) 0.3052(15) 0.33(3) Uiso 1 1 d D U .
H5A_12 H 1.2761 0.0683 0.3148 0.397 Uiso 1 1 calc R U .
H5B_12 H 1.2755 0.1012 0.2853 0.397 Uiso 1 1 calc R U .
C6_12 C 1.2177(19) 0.1331(17) 0.3313(12) 0.28(3) Uiso 1 1 d D U .
H6A_12 H 1.2391 0.1460 0.3387 0.338 Uiso 1 1 calc R U .
H6B_12 H 1.1954 0.1235 0.3512 0.338 Uiso 1 1 calc R U .
C7_12 C 1.1834(16) 0.1695(12) 0.3156(11) 0.23(2) Uiso 1 1 d D U .
H7A_12 H 1.2055 0.1786 0.2954 0.278 Uiso 1 1 calc R U .
H7B_12 H 1.1613 0.1969 0.3319 0.278 Uiso 1 1 calc R U .
C8_12 C 1.1192(16) 0.2292(13) 0.2615(12) 0.243(18) Uiso 1 1 d D U .
H8_12 H 1.1003 0.2307 0.2458 0.291 Uiso 1 1 calc R U .
C9_12 C 1.1782(16) 0.2078(17) 0.2422(13) 0.32(3) Uiso 1 1 d D U .
H9A_12 H 1.1973 0.2041 0.2578 0.387 Uiso 1 1 calc R U .
H9B_12 H 1.1870 0.1773 0.2311 0.387 Uiso 1 1 calc R U .
C10_12 C 1.194(2) 0.239(2) 0.2157(15) 0.36(3) Uiso 1 1 d D U .
H10A_12 H 1.2134 0.2215 0.1933 0.431 Uiso 1 1 calc R U .
H10B_12 H 1.2172 0.2519 0.2212 0.431 Uiso 1 1 calc R U .
C11_12 C 1.145(3) 0.278(2) 0.2153(13) 0.37(3) Uiso 1 1 d D U .
H11A_12 H 1.1536 0.2967 0.1967 0.447 Uiso 1 1 calc R U .
H11B_12 H 1.1200 0.2652 0.2119 0.447 Uiso 1 1 calc R U .
C12_12 C 1.119(3) 0.3078(14) 0.2491(17) 0.39(3) Uiso 1 1 d D U .
H12A_12 H 1.1442 0.3202 0.2526 0.470 Uiso 1 1 calc R U .
H12B_12 H 1.0880 0.3337 0.2494 0.470 Uiso 1 1 calc R U .
C13_12 C 1.105(3) 0.2776(13) 0.2771(12) 0.36(3) Uiso 1 1 d D U .
H13A_12 H 1.1235 0.2765 0.2927 0.429 Uiso 1 1 calc R U .
H13B_12 H 1.0669 0.2908 0.2900 0.429 Uiso 1 1 calc R U .
C14_12 C 0.9448(13) 0.2566(12) 0.3269(9) 0.152(15) Uiso 1 1 d D U .
H14_12 H 0.9303 0.2734 0.3498 0.182 Uiso 1 1 calc R U .
C15_12 C 0.9036(12) 0.2426(10) 0.3200(10) 0.163(18) Uiso 1 1 d D U .
H15A_12 H 0.9189 0.2246 0.2978 0.195 Uiso 1 1 calc R U .
H15B_12 H 0.8916 0.2232 0.3372 0.195 Uiso 1 1 calc R U .
C16_12 C 0.8573(10) 0.2854(12) 0.3207(9) 0.145(17) Uiso 1 1 d D U .
H16A_12 H 0.8309 0.2763 0.3160 0.174 Uiso 1 1 calc R U .
H16B_12 H 0.8410 0.3024 0.3432 0.174 Uiso 1 1 calc R U .
C17_12 C 0.8749(14) 0.3161(13) 0.2945(10) 0.19(2) Uiso 1 1 d D U .
H17A_12 H 0.8448 0.3439 0.2957 0.230 Uiso 1 1 calc R U .
H17B_12 H 0.8891 0.2998 0.2717 0.230 Uiso 1 1 calc R U .
C18_12 C 0.9170(14) 0.3294(9) 0.3007(10) 0.169(19) Uiso 1 1 d D U .
H18A_12 H 0.9290 0.3484 0.2832 0.203 Uiso 1 1 calc R U .
H18B_12 H 0.9021 0.3476 0.3228 0.203 Uiso 1 1 calc R U .
C19_12 C 0.9632(11) 0.2864(11) 0.3001(9) 0.143(17) Uiso 1 1 d D U .
H19A_12 H 0.9791 0.2689 0.2777 0.172 Uiso 1 1 calc R U .
H19B_12 H 0.9899 0.2953 0.3043 0.172 Uiso 1 1 calc R U .
C20_12 C 0.9746(14) 0.1674(11) 0.3528(6) 0.151(15) Uiso 1 1 d D U .
H20_12 H 0.9508 0.1577 0.3452 0.181 Uiso 1 1 calc R U .
C21_12 C 1.0209(12) 0.1253(10) 0.3539(7) 0.152(18) Uiso 1 1 d D U .
H21A_12 H 1.0427 0.1345 0.3635 0.183 Uiso 1 1 calc R U .
H21B_12 H 1.0427 0.1100 0.3310 0.183 Uiso 1 1 calc R U .
C22_12 C 0.9981(15) 0.0926(9) 0.3761(9) 0.18(2) Uiso 1 1 d D U .
H22A_12 H 0.9739 0.0855 0.3676 0.210 Uiso 1 1 calc R U .
H22B_12 H 1.0265 0.0636 0.3758 0.210 Uiso 1 1 calc R U .
C23_12 C 0.9691(17) 0.1166(13) 0.4121(8) 0.21(2) Uiso 1 1 d D U .
H23A_12 H 0.9546 0.0962 0.4271 0.250 Uiso 1 1 calc R U .
H23B_12 H 0.9937 0.1233 0.4205 0.250 Uiso 1 1 calc R U .
C24_12 C 0.9250(13) 0.1611(13) 0.4127(7) 0.19(2) Uiso 1 1 d D U .
H24A_12 H 0.9079 0.1770 0.4357 0.230 Uiso 1 1 calc R U .
H24B_12 H 0.8987 0.1541 0.4064 0.230 Uiso 1 1 calc R U .
C25_12 C 0.9453(13) 0.1929(9) 0.3882(7) 0.150(18) Uiso 1 1 d D U .
H25A_12 H 0.9158 0.2205 0.3880 0.180 Uiso 1 1 calc R U .
H25B_12 H 0.9690 0.2026 0.3956 0.180 Uiso 1 1 calc R U .
S_13 S 0.7690(7) 0.8266(7) 0.4376(3) 0.180(7) Uani 1 1 d D U .
O1_13 O 0.7306(11) 0.8184(12) 0.4262(7) 0.197(16) Uiso 1 1 d D U .
O2_13 O 0.8204(9) 0.7904(10) 0.4291(8) 0.23(2) Uiso 1 1 d D U .
O3_13 O 0.7682(13) 0.8728(8) 0.4403(8) 0.196(17) Uiso 1 1 d D U .
C_13 C 0.7429(10) 0.8207(9) 0.4797(4) 0.233(19) Uiso 1 1 d D U .
F1_13 F 0.7461(13) 0.7778(9) 0.4838(7) 0.248(16) Uiso 1 1 d D U .
F2_13 F 0.7693(12) 0.8312(11) 0.4962(6) 0.240(15) Uiso 1 1 d D U .
F3_13 F 0.6934(9) 0.8483(10) 0.4926(6) 0.221(14) Uiso 1 1 d D U .
S_14 S 0.4419(7) 0.2055(8) 0.3269(5) 0.234(9) Uani 1 1 d D U .
O1_14 O 0.4245(14) 0.1744(13) 0.3502(9) 0.29(2) Uiso 1 1 d D U .
O2_14 O 0.4595(14) 0.1912(14) 0.2908(6) 0.27(2) Uiso 1 1 d D U .
O3_14 O 0.4214(12) 0.2544(9) 0.3359(9) 0.216(18) Uiso 1 1 d D U .
C_14 C 0.5030(8) 0.1921(10) 0.3293(7) 0.246(19) Uiso 1 1 d D U .
F1_14 F 0.5291(12) 0.1478(10) 0.3193(10) 0.32(2) Uiso 1 1 d D U .
F2_14 F 0.5283(11) 0.2149(12) 0.3081(8) 0.250(16) Uiso 1 1 d D U .
F3_14 F 0.4985(13) 0.2017(14) 0.3606(7) 0.295(19) Uiso 1 1 d D U .
S_15 S 0.5600(8) 0.1708(9) 0.0558(5) 0.293(11) Uani 1 1 d D U .
O1_15 O 0.5560(14) 0.1458(13) 0.0298(7) 0.24(2) Uiso 1 1 d D U .
O2_15 O 0.5948(13) 0.1481(16) 0.0746(11) 0.36(3) Uiso 1 1 d D U .
O3_15 O 0.5484(19) 0.2202(10) 0.0560(12) 0.41(3) Uiso 1 1 d D U .
C_15 C 0.5031(10) 0.1743(12) 0.0884(7) 0.36(2) Uiso 1 1 d D U .
F1_15 F 0.5047(16) 0.1319(13) 0.0931(10) 0.36(2) Uiso 1 1 d D U .
F2_15 F 0.5043(18) 0.1928(18) 0.1157(8) 0.42(3) Uiso 1 1 d D U .
F3_15 F 0.4634(11) 0.2010(15) 0.0804(11) 0.36(2) Uiso 1 1 d D U .
S_16 S 0.2709(11) 0.3405(7) 0.1451(6) 0.306(12) Uani 1 1 d D U .
O1_16 O 0.2168(12) 0.3527(14) 0.1675(11) 0.38(3) Uiso 1 1 d D U .
O2_16 O 0.283(2) 0.3412(15) 0.1086(7) 0.38(3) Uiso 1 1 d D U .
O3_16 O 0.3090(15) 0.3475(14) 0.1569(11) 0.32(3) Uiso 1 1 d D U .
C_16 C 0.2906(13) 0.2817(7) 0.1452(8) 0.36(2) Uiso 1 1 d D U .
F1_16 F 0.2593(15) 0.2672(11) 0.1359(10) 0.31(2) Uiso 1 1 d D U .
F2_16 F 0.3383(13) 0.2635(12) 0.1223(11) 0.39(3) Uiso 1 1 d D U .
F3_16 F 0.289(2) 0.2720(13) 0.1760(9) 0.41(3) Uiso 1 1 d D U .
S_17 S 1.0304(8) 0.3040(6) 0.3984(4) 0.201(8) Uani 1 1 d D U .
O1_17 O 1.0305(15) 0.3131(12) 0.4319(6) 0.247(19) Uiso 1 1 d D U .
O2_17 O 1.0815(10) 0.2844(12) 0.3708(9) 0.30(2) Uiso 1 1 d D U .
O3_17 O 0.9862(11) 0.2977(11) 0.3946(9) 0.216(18) Uiso 1 1 d D U .
C_17 C 1.0185(11) 0.3595(7) 0.3871(7) 0.29(2) Uiso 1 1 d D U .
F1_17 F 1.0626(13) 0.3675(11) 0.3786(9) 0.264(17) Uiso 1 1 d D U .
F2_17 F 1.0059(19) 0.3603(14) 0.3599(10) 0.41(3) Uiso 1 1 d D U .
F3_17 F 0.9802(14) 0.3870(10) 0.4129(10) 0.35(2) Uiso 1 1 d D U .
S_18 S 0.8577(9) 0.4568(10) 0.2184(5) 0.271(10) Uani 1 1 d D U .
O1_18 O 0.8519(15) 0.4145(12) 0.2309(10) 0.28(2) Uiso 1 1 d D U .
O2_18 O 0.8875(16) 0.4568(18) 0.1825(6) 0.36(3) Uiso 1 1 d D U .
O3_18 O 0.8199(13) 0.5017(11) 0.2342(11) 0.30(3) Uiso 1 1 d D U .
C_18 C 0.9074(11) 0.4559(12) 0.2320(8) 0.34(2) Uiso 1 1 d D U .
F1_18 F 0.9487(13) 0.4181(16) 0.2179(14) 0.46(3) Uiso 1 1 d D U .
F2_18 F 0.9191(18) 0.4920(15) 0.2208(12) 0.39(3) Uiso 1 1 d D U .
F3_18 F 0.8919(17) 0.4571(17) 0.2650(8) 0.37(2) Uiso 1 1 d D U .
S_19 S 0.4888(13) 0.5157(11) 0.2029(7) 0.312(14) Uani 0.8 1 d D U P
O1_19 O 0.5401(15) 0.5152(17) 0.1819(11) 0.26(2) Uiso 0.8 1 d D U P
O2_19 O 0.483(2) 0.4767(16) 0.2213(11) 0.32(3) Uiso 0.8 1 d D U P
O3_19 O 0.4456(19) 0.5590(15) 0.2178(13) 0.42(4) Uiso 0.8 1 d D U P
C_19 C 0.4687(15) 0.5063(14) 0.1707(8) 0.35(2) Uiso 0.8 1 d D U P
F1_19 F 0.504(2) 0.4705(17) 0.1499(11) 0.35(3) Uiso 0.8 1 d D U P
F2_19 F 0.4245(19) 0.499(3) 0.1846(14) 0.49(4) Uiso 0.8 1 d D U P
F3_19 F 0.462(2) 0.5430(17) 0.1540(12) 0.38(3) Uiso 0.8 1 d D U P
S_20 S 0.3862(9) 0.9143(9) 0.4920(6) 0.235(11) Uani 0.8 1 d D U P
O1_20 O 0.4095(16) 0.8747(13) 0.4674(8) 0.23(2) Uiso 0.8 1 d D U P
O2_20 O 0.4200(17) 0.9287(17) 0.5049(11) 0.28(3) Uiso 0.8 1 d D U P
O3_20 O 0.3377(15) 0.9508(14) 0.4940(13) 0.40(4) Uiso 0.8 1 d D U P
C_20 C 0.3621(13) 0.8896(12) 0.5278(7) 0.29(2) Uiso 0.8 1 d D U P
F1_20 F 0.343(2) 0.9213(17) 0.5537(8) 0.39(3) Uiso 0.8 1 d D U P
F2_20 F 0.4027(18) 0.8564(16) 0.5313(12) 0.37(3) Uiso 0.8 1 d D U P
F3_20 F 0.3256(16) 0.8758(16) 0.5256(10) 0.29(2) Uiso 0.8 1 d D U P
S_21 S 1.0092(13) 0.5154(12) 0.4990(9) 0.181(13) Uiso 0.5 1 d D U P
O1_21 O 1.0591(15) 0.4774(17) 0.4912(16) 0.19(3) Uiso 0.5 1 d D U P
O2_21 O 0.984(2) 0.5403(17) 0.5330(10) 0.14(2) Uiso 0.5 1 d D U P
O3_21 O 0.995(3) 0.542(2) 0.4729(13) 0.20(3) Uiso 0.5 1 d D U P
C_21 C 0.9695(17) 0.4837(16) 0.5056(12) 0.25(3) Uiso 0.5 1 d D U P
F1_21 F 0.9204(15) 0.512(2) 0.5183(18) 0.26(3) Uiso 0.5 1 d D U P
F2_21 F 0.979(3) 0.456(2) 0.5286(15) 0.23(3) Uiso 0.5 1 d D U P
F3_21 F 0.981(3) 0.460(2) 0.4772(14) 0.27(3) Uiso 0.5 1 d D U P
S_22 S 0.8830(9) 0.4676(10) 0.0116(6) 0.133(10) Uiso 0.5 1 d D U P
O1_22 O 0.8512(17) 0.4541(19) 0.0417(9) 0.18(3) Uiso 0.5 1 d D U P
O2_22 O 0.9235(16) 0.4304(15) -0.0138(11) 0.21(3) Uiso 0.5 1 d D U P
O3_22 O 0.866(2) 0.5134(13) 0.0016(14) 0.24(4) Uiso 0.5 1 d D U P
C_22 C 0.9268(12) 0.4762(13) 0.0276(8) 0.17(3) Uiso 0.5 1 d D U P
F1_22 F 0.9031(19) 0.5150(17) 0.0473(12) 0.27(3) Uiso 0.5 1 d D U P
F2_22 F 0.9646(13) 0.4808(16) 0.0012(10) 0.15(2) Uiso 0.5 1 d D U P
F3_22 F 0.943(2) 0.4406(18) 0.0434(14) 0.29(3) Uiso 0.5 1 d D U P
S_23 S 0.4833(12) 0.7084(10) 0.2470(8) 0.196(14) Uiso 0.5 1 d D U P
O1_23 O 0.485(2) 0.7059(17) 0.2808(9) 0.17(3) Uiso 0.5 1 d D U P
O2_23 O 0.5269(17) 0.6785(13) 0.2183(10) 0.14(2) Uiso 0.5 1 d D U P
O3_23 O 0.4330(16) 0.7257(19) 0.2423(17) 0.33(5) Uiso 0.5 1 d D U P
C_23 C 0.4988(16) 0.7567(11) 0.2368(10) 0.26(3) Uiso 0.5 1 d D U P
F1_23 F 0.5453(17) 0.7491(16) 0.2383(13) 0.19(2) Uiso 0.5 1 d D U P
F2_23 F 0.503(3) 0.761(2) 0.2049(12) 0.33(4) Uiso 0.5 1 d D U P
F3_23 F 0.461(2) 0.7917(12) 0.2571(17) 0.32(4) Uiso 0.5 1 d D U P
S_24 S 0.7028(17) 0.8078(13) 0.0274(10) 0.33(2) Uiso 0.5 1 d D U P
O1_24 O 0.7328(19) 0.8115(17) 0.0476(13) 0.14(2) Uiso 0.5 1 d D U P
O2_24 O 0.650(2) 0.8411(18) 0.035(2) 0.36(5) Uiso 0.5 1 d D U P
O3_24 O 0.729(3) 0.786(2) -0.0069(10) 0.36(5) Uiso 0.5 1 d D U P
C_24 C 0.6848(18) 0.7636(14) 0.0460(11) 0.23(3) Uiso 0.5 1 d D U P
F1_24 F 0.654(3) 0.779(2) 0.0774(11) 0.30(4) Uiso 0.5 1 d D U P
F2_24 F 0.659(3) 0.754(2) 0.0293(16) 0.30(4) Uiso 0.5 1 d D U P
F3_24 F 0.727(2) 0.7278(15) 0.0439(18) 0.30(4) Uiso 0.5 1 d D U P
N_30 N 0.7818(18) 0.6685(16) 0.4369(11) 0.188(19) Uiso 1 1 d D U .
C1_30 C 0.773(3) 0.694(2) 0.4174(16) 0.24(3) Uiso 1 1 d D U .
C2_30 C 0.7508(19) 0.7173(17) 0.3930(11) 0.16(2) Uiso 1 1 d D U .
H2A_30 H 0.7131 0.7247 0.4019 0.242 Uiso 1 1 calc R U .
H2B_30 H 0.7661 0.6975 0.3719 0.242 Uiso 1 1 calc R U .
H2C_30 H 0.7580 0.7454 0.3889 0.242 Uiso 1 1 calc R U .
N_31 N 0.6639(17) 0.1738(16) 0.1281(11) 0.169(17) Uiso 1 1 d D U .
C1_31 C 0.647(2) 0.2049(18) 0.1147(15) 0.18(2) Uiso 1 1 d D U .
C2_31 C 0.619(2) 0.2462(17) 0.1015(13) 0.18(2) Uiso 1 1 d D U .
H2A_31 H 0.6430 0.2620 0.0905 0.277 Uiso 1 1 calc R U .
H2B_31 H 0.5896 0.2667 0.1201 0.277 Uiso 1 1 calc R U .
H2C_31 H 0.6065 0.2373 0.0852 0.277 Uiso 1 1 calc R U .

loop_
_atom_site_aniso_label
_atom_site_aniso_U_11
_atom_site_aniso_U_22
_atom_site_aniso_U_33
_atom_site_aniso_U_23
_atom_site_aniso_U_13
_atom_site_aniso_U_12
Fe_1 0.114(8) 0.118(8) 0.088(6) 0.002(5) -0.051(5) -0.053(6)
O1_1 0.22(2) 0.15(2) 0.19(2) 0.02(2) -0.07(2) 0.06(2)
O2_1 0.12(2) 0.13(2) 0.108(19) 0.030(18) -0.042(17) -0.018(18)
O3_1 0.13(2) 0.21(2) 0.15(2) 0.08(2) -0.050(19) 0.00(2)
O4_1 0.18(2) 0.16(2) 0.12(2) 0.000(19) -0.082(19) 0.07(2)
O5_1 0.21(2) 0.19(2) 0.19(2) 0.07(2) -0.07(2) -0.01(2)
O6_1 0.12(2) 0.25(3) 0.14(2) 0.07(2) -0.02(2) 0.09(2)
Fe_2 0.105(7) 0.124(8) 0.077(6) -0.006(5) -0.043(5) -0.032(6)
O1_2 0.17(2) 0.18(2) 0.102(19) 0.033(19) -0.078(18) 0.03(2)
O2_2 0.14(2) 0.12(2) 0.117(19) 0.027(18) -0.061(18) -0.030(18)
O3_2 0.13(2) 0.21(2) 0.11(2) 0.067(19) -0.033(19) 0.07(2)
O4_2 0.21(2) 0.19(2) 0.14(2) 0.02(2) -0.09(2) 0.07(2)
O5_2 0.13(2) 0.17(2) 0.15(2) 0.070(19) -0.049(19) -0.038(19)
O6_2 0.13(2) 0.22(2) 0.083(18) 0.066(19) -0.033(18) 0.03(2)
Fe_3 0.097(6) 0.100(7) 0.075(6) -0.005(5) -0.031(5) -0.027(6)
O1_3 0.103(19) 0.103(19) 0.072(17) 0.019(16) -0.010(17) -0.031(16)
O2_3 0.097(19) 0.078(19) 0.083(18) 0.007(17) -0.014(16) 0.000(16)
O3_3 0.107(19) 0.076(19) 0.106(18) 0.029(16) -0.042(16) -0.029(16)
O4_3 0.078(18) 0.102(19) 0.060(17) -0.007(16) -0.010(15) -0.027(16)
O5_3 0.088(19) 0.11(2) 0.086(18) 0.009(17) -0.031(16) -0.002(17)
O6_3 0.106(19) 0.069(18) 0.064(16) 0.006(15) -0.026(15) -0.017(16)
Fe_4 0.099(6) 0.090(7) 0.092(6) 0.000(5) -0.051(5) -0.025(6)
O1_4 0.083(18) 0.10(2) 0.095(19) 0.035(17) -0.028(16) -0.019(16)
O2_4 0.089(18) 0.097(19) 0.062(16) 0.011(16) -0.056(14) -0.007(16)
O3_4 0.11(2) 0.082(19) 0.072(17) 0.043(16) -0.014(16) -0.021(17)
O4_4 0.10(2) 0.12(2) 0.111(19) 0.014(18) -0.021(18) -0.010(18)
O5_4 0.085(18) 0.11(2) 0.100(18) 0.024(17) -0.052(15) -0.024(17)
O6_4 0.090(19) 0.11(2) 0.102(19) 0.032(18) -0.022(17) 0.001(17)
Pt_5 0.156(3) 0.142(3) 0.0818(19) -0.0050(18) -0.0351(17) -0.061(2)
P1_5 0.144(13) 0.186(15) 0.137(12) 0.006(11) -0.036(10) -0.064(12)
P2_5 0.146(13) 0.146(13) 0.111(11) -0.028(10) -0.028(10) -0.064(11)
Pt_6 0.104(2) 0.154(3) 0.0814(18) -0.0217(16) -0.0450(15) -0.0278(19)
P1_6 0.129(13) 0.159(15) 0.131(12) -0.008(11) -0.065(10) -0.025(12)
P2_6 0.134(12) 0.172(14) 0.124(12) -0.023(11) -0.055(10) -0.050(11)
Pt_7 0.120(2) 0.119(2) 0.0755(18) -0.0053(16) -0.0288(15) -0.0349(19)
P1_7 0.153(13) 0.133(13) 0.129(12) 0.009(10) -0.054(10) -0.042(11)
P2_7 0.132(12) 0.103(11) 0.067(9) -0.033(9) -0.023(8) -0.021(10)
Pt_8 0.128(2) 0.117(2) 0.131(2) 0.0145(18) -0.0646(18) -0.027(2)
P1_8 0.210(15) 0.149(14) 0.174(13) 0.019(11) -0.103(12) -0.078(13)
P2_8 0.166(14) 0.172(15) 0.169(13) 0.015(12) -0.078(12) -0.055(13)
Pt_9 0.140(3) 0.135(3) 0.173(3) -0.018(2) -0.103(2) -0.008(2)
P1_9 0.220(17) 0.248(19) 0.283(18) -0.020(15) -0.142(15) -0.065(15)
P2_9 0.204(16) 0.263(19) 0.262(17) -0.015(15) -0.145(14) -0.025(15)
Pt_10 0.104(2) 0.114(2) 0.126(2) 0.0241(18) -0.0327(17) -0.012(2)
P1_10 0.178(15) 0.199(16) 0.160(13) 0.038(12) -0.069(12) -0.036(13)
P2_10 0.131(13) 0.127(13) 0.154(13) 0.027(11) -0.040(10) -0.007(11)
Pt_11 0.115(2) 0.135(3) 0.131(2) -0.0061(18) -0.0719(17) -0.032(2)
P1_11 0.105(11) 0.145(14) 0.152(12) -0.002(11) -0.054(10) -0.032(11)
P2_11 0.157(13) 0.112(12) 0.145(12) 0.018(10) -0.099(10) -0.042(11)
Pt_12 0.126(2) 0.174(3) 0.094(2) -0.0455(18) -0.0398(17) -0.047(2)
P1_12 0.174(14) 0.216(16) 0.140(12) -0.019(11) -0.050(11) -0.109(13)
P2_12 0.138(13) 0.174(14) 0.145(12) -0.037(11) -0.064(10) -0.056(12)
S_13 0.192(17) 0.208(19) 0.143(13) 0.010(12) -0.071(12) -0.062(15)
S_14 0.227(18) 0.27(2) 0.186(17) 0.006(17) -0.086(14) -0.052(17)
S_15 0.33(2) 0.29(2) 0.25(2) 0.108(19) -0.141(18) -0.075(19)
S_16 0.34(2) 0.30(2) 0.28(2) 0.010(18) -0.16(2) -0.07(2)
S_17 0.241(18) 0.264(19) 0.122(13) -0.015(12) -0.092(13) -0.091(15)
S_18 0.28(2) 0.34(3) 0.24(2) 0.029(19) -0.125(17) -0.13(2)
S_19 0.31(3) 0.32(3) 0.34(3) 0.00(2) -0.18(2) -0.09(2)
S_20 0.20(2) 0.24(2) 0.27(2) 0.033(19) -0.138(18) -0.034(19)

loop_
_atom_type_symbol
_atom_type_description
_atom_type_scat_dispersion_real
_atom_type_scat_dispersion_imag
_atom_type_scat_source
C C 0.0179 0.0091 'International Tables Vol C Tables 4.2.6.8 and 6.1.1.4'
H H 0.0000 0.0000 'International Tables Vol C Tables 4.2.6.8 and 6.1.1.4'
B B 0.0093 0.0039 'International Tables Vol C Tables 4.2.6.8 and 6.1.1.4'
N N 0.0311 0.0181 'International Tables Vol C Tables 4.2.6.8 and 6.1.1.4'
O O 0.0495 0.0323 'International Tables Vol C Tables 4.2.6.8 and 6.1.1.4'
F F 0.0732 0.0535 'International Tables Vol C Tables 4.2.6.8 and 6.1.1.4'
P P 0.2958 0.4342 'International Tables Vol C Tables 4.2.6.8 and 6.1.1.4'
S S 0.3333 0.5576 'International Tables Vol C Tables 4.2.6.8 and 6.1.1.4'
Fe Fe -1.1393 3.2017 'International Tables Vol C Tables 4.2.6.8 and 6.1.1.4'
Pt Pt -4.4814 6.9357 'International Tables Vol C Tables 4.2.6.8 and 6.1.1.4'

loop_
_geom_angle_atom_site_label_1
_geom_angle_atom_site_label_2
_geom_angle_atom_site_label_3
_geom_angle
_geom_angle_site_symmetry_1
_geom_angle_site_symmetry_3
N6_1 Fe_1 N2_1 134.8(17) . .
N6_1 Fe_1 N1_1 133.1(19) . .
N2_1 Fe_1 N1_1 86(2) . .
N6_1 Fe_1 N5_1 87(2) . .
N2_1 Fe_1 N5_1 73(2) . .
N1_1 Fe_1 N5_1 133(2) . .
N6_1 Fe_1 N3_1 74(2) . .
N2_1 Fe_1 N3_1 88.8(19) . .
N1_1 Fe_1 N3_1 88(2) . .
N5_1 Fe_1 N3_1 131.6(19) . .
N6_1 Fe_1 N4_1 88.6(19) . .
N2_1 Fe_1 N4_1 129.9(16) . .
N1_1 Fe_1 N4_1 73(2) . .
N5_1 Fe_1 N4_1 89(2) . .
N3_1 Fe_1 N4_1 133.5(17) . .
O3_1 B1_1 O2_1 114(4) . .
O3_1 B1_1 O1_1 101(4) . .
O2_1 B1_1 O1_1 111(4) . .
O3_1 B1_1 C43_1 104(4) . .
O2_1 B1_1 C43_1 116(4) . .
O1_1 B1_1 C43_1 110(4) . .
B1_1 O1_1 N1_1 112(5) . .
N2_1 O2_1 B1_1 116(4) . .
N3_1 O3_1 B1_1 115(4) . .
C1_1 N1_1 O1_1 109(6) . .
C1_1 N1_1 Fe_1 127(5) . .
O1_1 N1_1 Fe_1 124(4) . .
C15_1 N2_1 O2_1 107(5) . .
C15_1 N2_1 Fe_1 131(5) . .
O2_1 N2_1 Fe_1 122(4) . .
C29_1 N3_1 O3_1 117(5) . .
C29_1 N3_1 Fe_1 122(5) . .
O3_1 N3_1 Fe_1 120(4) . .
O6_1 B2_1 O4_1 102(4) . .
O6_1 B2_1 O5_1 107(5) . .
O4_1 B2_1 O5_1 99(4) . .
O6_1 B2_1 C59_1 130(4) . .
O4_1 B2_1 C59_1 114(4) . .
O5_1 B2_1 C59_1 102(4) . .
N4_1 O4_1 B2_1 131(4) . .
B2_1 O5_1 N5_1 120(4) . .
N6_1 O6_1 B2_1 123(5) . .
C8_1 N4_1 O4_1 129(5) . .
C8_1 N4_1 Fe_1 119(4) . .
O4_1 N4_1 Fe_1 110(3) . .
C22_1 N5_1 O5_1 118(5) . .
C22_1 N5_1 Fe_1 125(4) . .
O5_1 N5_1 Fe_1 117(4) . .
O6_1 N6_1 C36_1 107(6) . .
O6_1 N6_1 Fe_1 124(4) . .
C36_1 N6_1 Fe_1 129(5) . .
C2_1 C1_1 N1_1 128(6) . .
C2_1 C1_1 C8_1 125(6) . .
N1_1 C1_1 C8_1 105(6) . .
C1_1 C2_1 C3_1 126(5) . .
C1_1 C2_1 C7_1 113(5) . .
C3_1 C2_1 C7_1 120.0 . .
C4_1 C3_1 C2_1 120.0 . .
C3_1 C4_1 C5_1 120.0 . .
C6_1 C5_1 C4_1 120.0 . .
C5_1 C6_1 C7_1 120.0 . .
C6_1 C7_1 C2_1 120.0 . .
N4_1 C8_1 C1_1 112(6) . .
N4_1 C8_1 C9_1 115(5) . .
C1_1 C8_1 C9_1 127(6) . .
C10_1 C9_1 C14_1 120.0 . .
C10_1 C9_1 C8_1 108(4) . .
C14_1 C9_1 C8_1 132(4) . .
C11_1 C10_1 C9_1 120.0 . .
C10_1 C11_1 C12_1 120.0 . .
C13_1 C12_1 C11_1 120.0 . .
C12_1 C13_1 C14_1 120.0 . .
C13_1 C14_1 C9_1 120.0 . .
N2_1 C15_1 C16_1 138(6) . .
N2_1 C15_1 C22_1 109(5) . .
C16_1 C15_1 C22_1 113(5) . .
C17_1 C16_1 C21_1 120.0 . .
C17_1 C16_1 C15_1 113(4) . .
C21_1 C16_1 C15_1 127(4) . .
C18_1 C17_1 C16_1 120.0 . .
C17_1 C18_1 C19_1 120.0 . .
C20_1 C19_1 C18_1 120.0 . .
C21_1 C20_1 C19_1 120.0 . .
C20_1 C21_1 C16_1 120.0 . .
N5_1 C22_1 C23_1 114(5) . .
N5_1 C22_1 C15_1 102(5) . .
C23_1 C22_1 C15_1 143(5) . .
C24_1 C23_1 C28_1 120.0 . .
C24_1 C23_1 C22_1 103(4) . .
C28_1 C23_1 C22_1 136(4) . .
C25_1 C24_1 C23_1 120.0 . .
C24_1 C25_1 C26_1 120.0 . .
C27_1 C26_1 C25_1 120.0 . .
C26_1 C27_1 C28_1 120.0 . .
C27_1 C28_1 C23_1 120.0 . .
N3_1 C29_1 C36_1 114(6) . .
N3_1 C29_1 C30_1 121(5) . .
C36_1 C29_1 C30_1 125(5) . .
C31_1 C30_1 C35_1 120.0 . .
C31_1 C30_1 C29_1 121(3) . .
C35_1 C30_1 C29_1 119(3) . .
C30_1 C31_1 C32_1 120.0 . .
C31_1 C32_1 C33_1 120.0 . .
C34_1 C33_1 C32_1 120.0 . .
C33_1 C34_1 C35_1 120.0 . .
C34_1 C35_1 C30_1 120.0 . .
N6_1 C36_1 C37_1 132(6) . .
N6_1 C36_1 C29_1 101(5) . .
C37_1 C36_1 C29_1 126(6) . .
C36_1 C37_1 C38_1 118(5) . .
C36_1 C37_1 C42_1 122(5) . .
C38_1 C37_1 C42_1 120.0 . .
C37_1 C38_1 C39_1 120.0 . .
C38_1 C39_1 C40_1 120.0 . .
C39_1 C40_1 C41_1 120.0 . .
C42_1 C41_1 C40_1 120.0 . .
C41_1 C42_1 C37_1 120.0 . .
C44_1 C43_1 C48_1 120.0 . .
C44_1 C43_1 B1_1 120(3) . .
C48_1 C43_1 B1_1 120(3) . .
C45_1 C44_1 C43_1 120.0 . .
C44_1 C45_1 C46_1 120.0 . .
C44_1 C45_1 C49_1 120(3) . .
C46_1 C45_1 C49_1 120(3) . .
C47_1 C46_1 C45_1 120.0 . .
C46_1 C47_1 C48_1 120.0 . .
C46_1 C47_1 C54_1 125(3) . .
C48_1 C47_1 C54_1 115(3) . .
C47_1 C48_1 C43_1 120.0 . .
C50_1 C49_1 C53_1 120.0 . .
C50_1 C49_1 C45_1 124(3) . .
C53_1 C49_1 C45_1 116(3) . .
C51_1 C50_1 C49_1 120.0 . .
C50_1 C51_1 N7_1 120.0 . .
C51_1 N7_1 C52_1 120.0 . .
C51_1 N7_1 Pt_11 117(2) . .
C52_1 N7_1 Pt_11 123(2) . .
C53_1 C52_1 N7_1 120.0 . .
C52_1 C53_1 C49_1 120.0 . .
C55_1 C54_1 C58_1 120.0 . .
C55_1 C54_1 C47_1 122(3) . .
C58_1 C54_1 C47_1 118(3) . .
C54_1 C55_1 C56_1 120.0 . .
C55_1 C56_1 N8_1 120.0 . .
C57_1 N8_1 C56_1 120.0 . .
C57_1 N8_1 Pt_8 126.7(16) . 2_666
C56_1 N8_1 Pt_8 113.3(16) . 2_666
N8_1 C57_1 C58_1 120.0 . .
C57_1 C58_1 C54_1 120.0 . .
C60_1 C59_1 C64_1 120.0 . .
C60_1 C59_1 B2_1 112(3) . .
C64_1 C59_1 B2_1 128(4) . .
C59_1 C60_1 C61_1 120.0 . .
C62_1 C61_1 C60_1 120.0 . .
C62_1 C61_1 C65_1 117(3) . .
C60_1 C61_1 C65_1 122(3) . .
C61_1 C62_1 C63_1 120.0 . .
C64_1 C63_1 C62_1 120.0 . .
C64_1 C63_1 C70_1 118(3) . .
C62_1 C63_1 C70_1 122(3) . .
C63_1 C64_1 C59_1 120.0 . .
C66_1 C65_1 C69_1 120.0 . .
C66_1 C65_1 C61_1 123(3) . .
C69_1 C65_1 C61_1 117(3) . .
C67_1 C66_1 C65_1 120.0 . .
C66_1 C67_1 N9_1 120.0 . .
C67_1 N9_1 C68_1 120.0 . .
C67_1 N9_1 Pt_6 120.3(18) . .
C68_1 N9_1 Pt_6 119.5(18) . .
C69_1 C68_1 N9_1 120.0 . .
C68_1 C69_1 C65_1 120.0 . .
C71_1 C70_1 C74_1 120.0 . .
C71_1 C70_1 C63_1 117(3) . .
C74_1 C70_1 C63_1 123(3) . .
C70_1 C71_1 C72_1 120.0 . .
N10_1 C72_1 C71_1 120.0 . .
C72_1 N10_1 C73_1 120.0 . .
C72_1 N10_1 Pt_5 125.7(19) . .
C73_1 N10_1 Pt_5 114.0(19) . .
C74_1 C73_1 N10_1 120.0 . .
C73_1 C74_1 C70_1 120.0 . .
N5_2 Fe_2 N3_2 134.4(17) . .
N5_2 Fe_2 N6_2 86.2(19) . .
N3_2 Fe_2 N6_2 71(2) . .
N5_2 Fe_2 N4_2 91(2) . .
N3_2 Fe_2 N4_2 130.2(18) . .
N6_2 Fe_2 N4_2 98.2(19) . .
N5_2 Fe_2 N2_2 73(2) . .
N3_2 Fe_2 N2_2 84.4(19) . .
N6_2 Fe_2 N2_2 120.4(16) . .
N4_2 Fe_2 N2_2 136.3(16) . .
N5_2 Fe_2 N1_2 130.5(17) . .
N3_2 Fe_2 N1_2 88.4(19) . .
N6_2 Fe_2 N1_2 138.9(17) . .
N4_2 Fe_2 N1_2 68(2) . .
N2_2 Fe_2 N1_2 92(2) . .
O1_2 B1_2 O3_2 103(4) . .
O1_2 B1_2 O2_2 107(4) . .
O3_2 B1_2 O2_2 111(4) . .
O1_2 B1_2 C43_2 110(4) . .
O3_2 B1_2 C43_2 112(4) . .
O2_2 B1_2 C43_2 113(4) . .
B1_2 O1_2 N1_2 128(4) . .
N2_2 O2_2 B1_2 116(4) . .
N3_2 O3_2 B1_2 119(4) . .
C1_2 N1_2 O1_2 122(6) . .
C1_2 N1_2 Fe_2 127(5) . .
O1_2 N1_2 Fe_2 110(4) . .
C15_2 N2_2 O2_2 116(6) . .
C15_2 N2_2 Fe_2 121(5) . .
O2_2 N2_2 Fe_2 122(3) . .
O3_2 N3_2 C29_2 114(5) . .
O3_2 N3_2 Fe_2 121(3) . .
C29_2 N3_2 Fe_2 125(4) . .
O6_2 B2_2 O5_2 102(4) . .
O6_2 B2_2 O4_2 107(4) . .
O5_2 B2_2 O4_2 102(4) . .
O6_2 B2_2 C59_2 122(4) . .
O5_2 B2_2 C59_2 113(4) . .
O4_2 B2_2 C59_2 109(4) . .
B2_2 O4_2 N4_2 123(4) . .
B2_2 O5_2 N5_2 128(4) . .
B2_2 O6_2 N6_2 126(4) . .
C8_2 N4_2 O4_2 115(5) . .
C8_2 N4_2 Fe_2 132(5) . .
O4_2 N4_2 Fe_2 112(3) . .
C22_2 N5_2 O5_2 120(4) . .
C22_2 N5_2 Fe_2 126(4) . .
O5_2 N5_2 Fe_2 114(3) . .
C36_2 N6_2 O6_2 110(5) . .
C36_2 N6_2 Fe_2 126(4) . .
O6_2 N6_2 Fe_2 112(3) . .
N1_2 C1_2 C2_2 130(6) . .
N1_2 C1_2 C8_2 116(6) . .
C2_2 C1_2 C8_2 114(5) . .
C3_2 C2_2 C7_2 120.0 . .
C3_2 C2_2 C1_2 128(5) . .
C7_2 C2_2 C1_2 112(5) . .
C4_2 C3_2 C2_2 120.0 . .
C3_2 C4_2 C5_2 120.0 . .
C4_2 C5_2 C6_2 120.0 . .
C7_2 C6_2 C5_2 120.0 . .
C6_2 C7_2 C2_2 120.0 . .
C9_2 C8_2 N4_2 121(6) . .
C9_2 C8_2 C1_2 140(6) . .
N4_2 C8_2 C1_2 96(5) . .
C8_2 C9_2 C10_2 124(4) . .
C8_2 C9_2 C14_2 116(4) . .
C10_2 C9_2 C14_2 120.0 . .
C11_2 C10_2 C9_2 120.0 . .
C10_2 C11_2 C12_2 120.0 . .
C11_2 C12_2 C13_2 120.0 . .
C14_2 C13_2 C12_2 120.0 . .
C13_2 C14_2 C9_2 120.0 . .
N2_2 C15_2 C22_2 121(6) . .
N2_2 C15_2 C16_2 129(6) . .
C22_2 C15_2 C16_2 109(4) . .
C17_2 C16_2 C21_2 120.0 . .
C17_2 C16_2 C15_2 124(3) . .
C21_2 C16_2 C15_2 116(3) . .
C18_2 C17_2 C16_2 120.0 . .
C17_2 C18_2 C19_2 120.0 . .
C20_2 C19_2 C18_2 120.0 . .
C21_2 C20_2 C19_2 120.0 . .
C20_2 C21_2 C16_2 120.0 . .
C23_2 C22_2 N5_2 119(4) . .
C23_2 C22_2 C15_2 143(5) . .
N5_2 C22_2 C15_2 99(4) . .
C24_2 C23_2 C28_2 120.0 . .
C24_2 C23_2 C22_2 112(3) . .
C28_2 C23_2 C22_2 128(3) . .
C23_2 C24_2 C25_2 120.0 . .
C24_2 C25_2 C26_2 120.0 . .
C25_2 C26_2 C27_2 120.0 . .
C26_2 C27_2 C28_2 120.0 . .
C27_2 C28_2 C23_2 120.0 . .
C30_2 C29_2 N3_2 120(5) . .
C30_2 C29_2 C36_2 131(5) . .
N3_2 C29_2 C36_2 103(5) . .
C31_2 C30_2 C35_2 120.0 . .
C31_2 C30_2 C29_2 123(4) . .
C35_2 C30_2 C29_2 116(4) . .
C30_2 C31_2 C32_2 120.0 . .
C33_2 C32_2 C31_2 120.0 . .
C32_2 C33_2 C34_2 120.0 . .
C35_2 C34_2 C33_2 120.0 . .
C34_2 C35_2 C30_2 120.0 . .
N6_2 C36_2 C37_2 132(6) . .
N6_2 C36_2 C29_2 109(5) . .
C37_2 C36_2 C29_2 119(5) . .
C38_2 C37_2 C42_2 120.0 . .
C38_2 C37_2 C36_2 123(4) . .
C42_2 C37_2 C36_2 117(4) . .
C37_2 C38_2 C39_2 120.0 . .
C38_2 C39_2 C40_2 120.0 . .
C41_2 C40_2 C39_2 120.0 . .
C40_2 C41_2 C42_2 120.0 . .
C41_2 C42_2 C37_2 120.0 . .
C44_2 C43_2 C48_2 120.0 . .
C44_2 C43_2 B1_2 121(4) . .
C48_2 C43_2 B1_2 118(4) . .
C43_2 C44_2 C45_2 120.0 . .
C46_2 C45_2 C44_2 120.0 . .
C46_2 C45_2 C49_2 117(4) . .
C44_2 C45_2 C49_2 123(4) . .
C47_2 C46_2 C45_2 120.0 . .
C48_2 C47_2 C46_2 120.0 . .
C48_2 C47_2 C54_2 115(3) . .
C46_2 C47_2 C54_2 124(3) . .
C47_2 C48_2 C43_2 120.0 . .
C50_2 C49_2 C53_2 120.0 . .
C50_2 C49_2 C45_2 123(4) . .
C53_2 C49_2 C45_2 117(4) . .
C49_2 C50_2 C51_2 120.0 . .
C50_2 C51_2 N7_2 120.0 . .
C52_2 N7_2 C51_2 120.0 . .
C52_2 N7_2 Pt_11 124(2) . .
C51_2 N7_2 Pt_11 115(2) . .
N7_2 C52_2 C53_2 120.0 . .
C52_2 C53_2 C49_2 120.0 . .
C55_2 C54_2 C58_2 120.0 . .
C55_2 C54_2 C47_2 126(3) . .
C58_2 C54_2 C47_2 114(3) . .
C56_2 C55_2 C54_2 120.0 . .
C55_2 C56_2 N8_2 120.0 . .
C56_2 N8_2 C57_2 120.0 . .
C56_2 N8_2 Pt_6 118.3(19) . 2_666
C57_2 N8_2 Pt_6 121.7(19) . 2_666
C58_2 C57_2 N8_2 120.0 . .
C57_2 C58_2 C54_2 120.0 . .
C60_2 C59_2 C64_2 120.0 . .
C60_2 C59_2 B2_2 112(3) . .
C64_2 C59_2 B2_2 127(3) . .
C59_2 C60_2 C61_2 120.0 . .
C62_2 C61_2 C60_2 120.0 . .
C62_2 C61_2 C65_2 119(3) . .
C60_2 C61_2 C65_2 121(3) . .
C61_2 C62_2 C63_2 120.0 . .
C64_2 C63_2 C62_2 120.0 . .
C64_2 C63_2 C70_2 111(3) . .
C62_2 C63_2 C70_2 129(3) . .
C63_2 C64_2 C59_2 120.0 . .
C66_2 C65_2 C69_2 120.0 . .
C66_2 C65_2 C61_2 124(3) . .
C69_2 C65_2 C61_2 116(3) . .
C67_2 C66_2 C65_2 120.0 . .
C66_2 C67_2 N9_2 120.0 . .
C68_2 N9_2 C67_2 120.0 . .
C68_2 N9_2 Pt_5 118(2) . .
C67_2 N9_2 Pt_5 121(2) . .
N9_2 C68_2 C69_2 120.0 . .
C68_2 C69_2 C65_2 120.0 . .
C71_2 C70_2 C74_2 120.0 . .
C71_2 C70_2 C63_2 109(3) . .
C74_2 C70_2 C63_2 130(3) . .
C70_2 C71_2 C72_2 120.0 . .
C71_2 C72_2 N10_2 120.0 . .
C73_2 N10_2 C72_2 120.0 . .
C73_2 N10_2 Pt_8 114(2) . .
C72_2 N10_2 Pt_8 126(2) . .
C74_2 C73_2 N10_2 120.0 . .
C73_2 C74_2 C70_2 120.0 . .
N6_3 Fe_3 N1_3 118.2(15) . .
N6_3 Fe_3 N4_3 87.5(17) . .
N1_3 Fe_3 N4_3 77(2) . .
N6_3 Fe_3 N5_3 86.6(18) . .
N1_3 Fe_3 N5_3 149.8(17) . .
N4_3 Fe_3 N5_3 88.1(17) . .
N6_3 Fe_3 N3_3 77(2) . .
N1_3 Fe_3 N3_3 92.7(18) . .
N4_3 Fe_3 N3_3 154.8(16) . .
N5_3 Fe_3 N3_3 110.6(15) . .
N6_3 Fe_3 N2_3 155.1(15) . .
N1_3 Fe_3 N2_3 82.1(17) . .
N4_3 Fe_3 N2_3 112.5(14) . .
N5_3 Fe_3 N2_3 80(2) . .
N3_3 Fe_3 N2_3 88.1(18) . .
O1_3 B1_3 O2_3 114(3) . .
O1_3 B1_3 O3_3 116(3) . .
O2_3 B1_3 O3_3 113(3) . .
O1_3 B1_3 C43_3 104(4) . .
O2_3 B1_3 C43_3 103(3) . .
O3_3 B1_3 C43_3 105(4) . .
N1_3 O1_3 B1_3 106(4) . .
N2_3 O2_3 B1_3 107(4) . .
N3_3 O3_3 B1_3 113(4) . .
C1_3 N1_3 O1_3 111(5) . .
C1_3 N1_3 Fe_3 126(4) . .
O1_3 N1_3 Fe_3 123(3) . .
O2_3 N2_3 C15_3 119(4) . .
O2_3 N2_3 Fe_3 123(3) . .
C15_3 N2_3 Fe_3 117(4) . .
C29_3 N3_3 O3_3 115(5) . .
C29_3 N3_3 Fe_3 125(5) . .
O3_3 N3_3 Fe_3 116(3) . .
O4_3 B2_3 O5_3 112(3) . .
O4_3 B2_3 O6_3 113(3) . .
O5_3 B2_3 O6_3 110(3) . .
O4_3 B2_3 C59_3 109(3) . .
O5_3 B2_3 C59_3 103(3) . .
O6_3 B2_3 C59_3 109(3) . .
N4_3 O4_3 B2_3 112(4) . .
N5_3 O5_3 B2_3 112(4) . .
N6_3 O6_3 B2_3 109(4) . .
C8_3 N4_3 O4_3 122(4) . .
C8_3 N4_3 Fe_3 118(4) . .
O4_3 N4_3 Fe_3 120(3) . .
C22_3 N5_3 O5_3 125(4) . .
C22_3 N5_3 Fe_3 115(4) . .
O5_3 N5_3 Fe_3 117(3) . .
O6_3 N6_3 C36_3 114(4) . .
O6_3 N6_3 Fe_3 124(3) . .
C36_3 N6_3 Fe_3 121(4) . .
N1_3 C1_3 C2_3 130(4) . .
N1_3 C1_3 C8_3 107(4) . .
C2_3 C1_3 C8_3 123(4) . .
C3_3 C2_3 C7_3 120.0 . .
C3_3 C2_3 C1_3 124(3) . .
C7_3 C2_3 C1_3 116(3) . .
C2_3 C3_3 C4_3 120.0 . .
C5_3 C4_3 C3_3 120.0 . .
C6_3 C5_3 C4_3 120.0 . .
C5_3 C6_3 C7_3 120.0 . .
C6_3 C7_3 C2_3 120.0 . .
N4_3 C8_3 C9_3 118(4) . .
N4_3 C8_3 C1_3 112(4) . .
C9_3 C8_3 C1_3 129(4) . .
C10_3 C9_3 C14_3 120.0 . .
C10_3 C9_3 C8_3 122(3) . .
C14_3 C9_3 C8_3 118(3) . .
C9_3 C10_3 C11_3 120.0 . .
C12_3 C11_3 C10_3 120.0 . .
C13_3 C12_3 C11_3 120.0 . .
C12_3 C13_3 C14_3 120.0 . .
C13_3 C14_3 C9_3 120.0 . .
C16_3 C15_3 C22_3 125(5) . .
C16_3 C15_3 N2_3 126(5) . .
C22_3 C15_3 N2_3 107(5) . .
C15_3 C16_3 C17_3 115(4) . .
C15_3 C16_3 C21_3 124(4) . .
C17_3 C16_3 C21_3 120.0 . .
C18_3 C17_3 C16_3 120.0 . .
C17_3 C18_3 C19_3 120.0 . .
C20_3 C19_3 C18_3 120.0 . .
C19_3 C20_3 C21_3 120.0 . .
C20_3 C21_3 C16_3 120.0 . .
N5_3 C22_3 C15_3 121(5) . .
N5_3 C22_3 C23_3 116(5) . .
C15_3 C22_3 C23_3 123(5) . .
C24_3 C23_3 C28_3 120.0 . .
C24_3 C23_3 C22_3 123(3) . .
C28_3 C23_3 C22_3 117(3) . .
C23_3 C24_3 C25_3 120.0 . .
C26_3 C25_3 C24_3 120.0 . .
C25_3 C26_3 C27_3 120.0 . .
C28_3 C27_3 C26_3 120.0 . .
C27_3 C28_3 C23_3 120.0 . .
N3_3 C29_3 C30_3 131(6) . .
N3_3 C29_3 C36_3 109(5) . .
C30_3 C29_3 C36_3 120(5) . .
C31_3 C30_3 C35_3 120.0 . .
C31_3 C30_3 C29_3 120(4) . .
C35_3 C30_3 C29_3 120(4) . .
C32_3 C31_3 C30_3 120.0 . .
C31_3 C32_3 C33_3 120.0 . .
C34_3 C33_3 C32_3 120.0 . .
C33_3 C34_3 C35_3 120.0 . .
C34_3 C35_3 C30_3 120.0 . .
N6_3 C36_3 C37_3 129(5) . .
N6_3 C36_3 C29_3 106(4) . .
C37_3 C36_3 C29_3 125(4) . .
C38_3 C37_3 C42_3 120.0 . .
C38_3 C37_3 C36_3 121(3) . .
C42_3 C37_3 C36_3 118(3) . .
C37_3 C38_3 C39_3 120.0 . .
C40_3 C39_3 C38_3 120.0 . .
C39_3 C40_3 C41_3 120.0 . .
C40_3 C41_3 C42_3 120.0 . .
C41_3 C42_3 C37_3 120.0 . .
C48_3 C43_3 C44_3 115(5) . .
C48_3 C43_3 B1_3 118(4) . .
C44_3 C43_3 B1_3 126(4) . .
C43_3 C44_3 C45_3 126(5) . .
C46_3 C45_3 C44_3 117(5) . .
C46_3 C45_3 C49_3 125(5) . .
C44_3 C45_3 C49_3 117(4) . .
C45_3 C46_3 C47_3 120(5) . .
C48_3 C47_3 C46_3 121(4) . .
C48_3 C47_3 C54_3 118(4) . .
C46_3 C47_3 C54_3 121(4) . .
C43_3 C48_3 C47_3 120(4) . .
C50_3 C49_3 C53_3 120.0 . .
C50_3 C49_3 C45_3 114(3) . .
C53_3 C49_3 C45_3 126(3) . .
C49_3 C50_3 C51_3 120.0 . .
N7_3 C51_3 C50_3 120.0 . .
C51_3 N7_3 C52_3 120.0 . .
C51_3 N7_3 Pt_10 119.3(18) . .
C52_3 N7_3 Pt_10 120.1(18) . .
C53_3 C52_3 N7_3 120.0 . .
C52_3 C53_3 C49_3 120.0 . .
C55_3 C54_3 C58_3 120.0 . .
C55_3 C54_3 C47_3 119(3) . .
C58_3 C54_3 C47_3 120(3) . .
C56_3 C55_3 C54_3 120.0 . .
C55_3 C56_3 N8_3 120.0 . .
C57_3 N8_3 C56_3 120.0 . .
C57_3 N8_3 Pt_9 115(2) . .
C56_3 N8_3 Pt_9 125(2) . .
C58_3 C57_3 N8_3 120.0 . .
C57_3 C58_3 C54_3 120.0 . .
C60_3 C59_3 C64_3 120.0 . .
C60_3 C59_3 B2_3 116(3) . .
C64_3 C59_3 B2_3 123(3) . .
C59_3 C60_3 C61_3 120.0 . .
C62_3 C61_3 C60_3 120.0 . .
C62_3 C61_3 C65_3 121(3) . .
C60_3 C61_3 C65_3 119(3) . .
C61_3 C62_3 C63_3 120.0 . .
C64_3 C63_3 C62_3 120.0 . .
C64_3 C63_3 C70_3 119(3) . .
C62_3 C63_3 C70_3 121(3) . .
C63_3 C64_3 C59_3 120.0 . .
C66_3 C65_3 C69_3 120.0 . .
C66_3 C65_3 C61_3 123(3) . .
C69_3 C65_3 C61_3 117(3) . .
C67_3 C66_3 C65_3 120.0 . .
C66_3 C67_3 N9_3 120.0 . .
C68_3 N9_3 C67_3 120.0 . .
C68_3 N9_3 Pt_12 123(2) . .
C67_3 N9_3 Pt_12 117(2) . .
N9_3 C68_3 C69_3 120.0 . .
C68_3 C69_3 C65_3 120.0 . .
C71_3 C70_3 C74_3 120.0 . .
C71_3 C70_3 C63_3 127(3) . .
C74_3 C70_3 C63_3 113(3) . .
C72_3 C71_3 C70_3 120.0 . .
N10_3 C72_3 C71_3 120.0 . .
C72_3 N10_3 C73_3 120.0 . .
C72_3 N10_3 Pt_7 116(2) . 1_545
C73_3 N10_3 Pt_7 124(2) . 1_545
C74_3 C73_3 N10_3 120.0 . .
C73_3 C74_3 C70_3 120.0 . .
N4_4 Fe_4 N3_4 148.5(15) . .
N4_4 Fe_4 N1_4 77(2) . .
N3_4 Fe_4 N1_4 87.3(19) . .
N4_4 Fe_4 N6_4 88.1(18) . .
N3_4 Fe_4 N6_4 76(2) . .
N1_4 Fe_4 N6_4 119.5(15) . .
N4_4 Fe_4 N2_4 120.7(14) . .
N3_4 Fe_4 N2_4 83.8(18) . .
N1_4 Fe_4 N2_4 83.8(18) . .
N6_4 Fe_4 N2_4 147.7(16) . .
N4_4 Fe_4 N5_4 87.6(17) . .
N3_4 Fe_4 N5_4 118.4(15) . .
N1_4 Fe_4 N5_4 146.8(17) . .
N6_4 Fe_4 N5_4 88.7(19) . .
N2_4 Fe_4 N5_4 79(2) . .
O3_4 B1_4 O1_4 112(3) . .
O3_4 B1_4 O2_4 106(3) . .
O1_4 B1_4 O2_4 109(3) . .
O3_4 B1_4 C43_4 108(3) . .
O1_4 B1_4 C43_4 111(3) . .
O2_4 B1_4 C43_4 111(3) . .
N1_4 O1_4 B1_4 117(4) . .
N2_4 O2_4 B1_4 110(4) . .
N3_4 O3_4 B1_4 115(4) . .
C1_4 N1_4 O1_4 124(5) . .
C1_4 N1_4 Fe_4 115(4) . .
O1_4 N1_4 Fe_4 121(4) . .
O2_4 N2_4 C15_4 114(4) . .
O2_4 N2_4 Fe_4 126(3) . .
C15_4 N2_4 Fe_4 119(4) . .
C29_4 N3_4 O3_4 121(5) . .
C29_4 N3_4 Fe_4 119(4) . .
O3_4 N3_4 Fe_4 120(3) . .
O6_4 B2_4 O4_4 115(3) . .
O6_4 B2_4 O5_4 107(3) . .
O4_4 B2_4 O5_4 117(3) . .
O6_4 B2_4 C59_4 108(4) . .
O4_4 B2_4 C59_4 109(3) . .
O5_4 B2_4 C59_4 100(3) . .
N4_4 O4_4 B2_4 109(4) . .
N5_4 O5_4 B2_4 114(4) . .
N6_4 O6_4 B2_4 114(4) . .
C8_4 N4_4 O4_4 112(4) . .
C8_4 N4_4 Fe_4 126(4) . .
O4_4 N4_4 Fe_4 122(3) . .
C22_4 N5_4 O5_4 133(5) . .
C22_4 N5_4 Fe_4 112(5) . .
O5_4 N5_4 Fe_4 115(3) . .
C36_4 N6_4 O6_4 116(5) . .
C36_4 N6_4 Fe_4 122(5) . .
O6_4 N6_4 Fe_4 118(3) . .
N1_4 C1_4 C8_4 122(5) . .
N1_4 C1_4 C2_4 119(4) . .
C8_4 C1_4 C2_4 117(4) . .
C3_4 C2_4 C7_4 120.0 . .
C3_4 C2_4 C1_4 124(3) . .
C7_4 C2_4 C1_4 116(3) . .
C4_4 C3_4 C2_4 120.0 . .
C3_4 C4_4 C5_4 120.0 . .
C6_4 C5_4 C4_4 120.0 . .
C5_4 C6_4 C7_4 120.0 . .
C6_4 C7_4 C2_4 120.0 . .
N4_4 C8_4 C9_4 126(4) . .
N4_4 C8_4 C1_4 100(4) . .
C9_4 C8_4 C1_4 133(5) . .
C8_4 C9_4 C10_4 124(3) . .
C8_4 C9_4 C14_4 115(4) . .
C10_4 C9_4 C14_4 120.0 . .
C11_4 C10_4 C9_4 120.0 . .
C10_4 C11_4 C12_4 120.0 . .
C13_4 C12_4 C11_4 120.0 . .
C12_4 C13_4 C14_4 120.0 . .
C13_4 C14_4 C9_4 120.0 . .
N2_4 C15_4 C16_4 126(5) . .
N2_4 C15_4 C22_4 102(5) . .
C16_4 C15_4 C22_4 131(5) . .
C17_4 C16_4 C21_4 120.0 . .
C17_4 C16_4 C15_4 120(4) . .
C21_4 C16_4 C15_4 120(4) . .
C18_4 C17_4 C16_4 120.0 . .
C17_4 C18_4 C19_4 120.0 . .
C20_4 C19_4 C18_4 120.0 . .
C21_4 C20_4 C19_4 120.0 . .
C20_4 C21_4 C16_4 120.0 . .
N5_4 C22_4 C15_4 127(5) . .
N5_4 C22_4 C23_4 118(5) . .
C15_4 C22_4 C23_4 115(5) . .
C24_4 C23_4 C28_4 120.0 . .
C24_4 C23_4 C22_4 121(4) . .
C28_4 C23_4 C22_4 118(4) . .
C25_4 C24_4 C23_4 120.0 . .
C24_4 C25_4 C26_4 120.0 . .
C27_4 C26_4 C25_4 120.0 . .
C26_4 C27_4 C28_4 120.0 . .
C27_4 C28_4 C23_4 120.0 . .
N3_4 C29_4 C36_4 108(5) . .
N3_4 C29_4 C30_4 121(5) . .
C36_4 C29_4 C30_4 130(6) . .
C31_4 C30_4 C35_4 120.0 . .
C31_4 C30_4 C29_4 125(4) . .
C35_4 C30_4 C29_4 115(4) . .
C32_4 C31_4 C30_4 120.0 . .
C33_4 C32_4 C31_4 120.0 . .
C32_4 C33_4 C34_4 120.0 . .
C35_4 C34_4 C33_4 120.0 . .
C34_4 C35_4 C30_4 120.0 . .
N6_4 C36_4 C29_4 113(6) . .
N6_4 C36_4 C37_4 130(6) . .
C29_4 C36_4 C37_4 116(5) . .
C38_4 C37_4 C42_4 120.0 . .
C38_4 C37_4 C36_4 125(4) . .
C42_4 C37_4 C36_4 115(4) . .
C37_4 C38_4 C39_4 120.0 . .
C38_4 C39_4 C40_4 120.0 . .
C41_4 C40_4 C39_4 120.0 . .
C42_4 C41_4 C40_4 120.0 . .
C41_4 C42_4 C37_4 120.0 . .
C44_4 C43_4 C48_4 120.0 . .
C44_4 C43_4 B1_4 118(3) . .
C48_4 C43_4 B1_4 122(3) . .
C45_4 C44_4 C43_4 120.0 . .
C44_4 C45_4 C46_4 120.0 . .
C44_4 C45_4 C49_4 123(3) . .
C46_4 C45_4 C49_4 117(3) . .
C47_4 C46_4 C45_4 120.0 . .
C46_4 C47_4 C48_4 120.0 . .
C46_4 C47_4 C54_4 116(3) . .
C48_4 C47_4 C54_4 124(3) . .
C47_4 C48_4 C43_4 120.0 . .
C50_4 C49_4 C53_4 120.0 . .
C50_4 C49_4 C45_4 116(3) . .
C53_4 C49_4 C45_4 124(3) . .
C51_4 C50_4 C49_4 120.0 . .
C50_4 C51_4 N7_4 120.0 . .
C52_4 N7_4 C51_4 120.0 . .
C52_4 N7_4 Pt_7 118(2) . .
C51_4 N7_4 Pt_7 122(2) . .
C53_4 C52_4 N7_4 120.0 . .
C52_4 C53_4 C49_4 120.0 . .
C55_4 C54_4 C58_4 120.0 . .
C55_4 C54_4 C47_4 122(3) . .
C58_4 C54_4 C47_4 118(3) . .
C56_4 C55_4 C54_4 120.0 . .
C55_4 C56_4 N8_4 120.0 . .
C57_4 N8_4 C56_4 120.0 . .
C57_4 N8_4 Pt_10 119(2) . 2_765
C56_4 N8_4 Pt_10 121(2) . 2_765
N8_4 C57_4 C58_4 120.0 . .
C57_4 C58_4 C54_4 120.0 . .
C60_4 C59_4 C64_4 120.0 . .
C60_4 C59_4 B2_4 124(3) . .
C64_4 C59_4 B2_4 116(3) . .
C61_4 C60_4 C59_4 120.0 . .
C60_4 C61_4 C62_4 120.0 . .
C60_4 C61_4 C65_4 119(4) . .
C62_4 C61_4 C65_4 121(4) . .
C63_4 C62_4 C61_4 120.0 . .
C64_4 C63_4 C62_4 120.0 . .
C64_4 C63_4 C70_4 123(3) . .
C62_4 C63_4 C70_4 117(3) . .
C63_4 C64_4 C59_4 120.0 . .
C66_4 C65_4 C69_4 120.0 . .
C66_4 C65_4 C61_4 121(4) . .
C69_4 C65_4 C61_4 119(4) . .
C67_4 C66_4 C65_4 120.0 . .
C66_4 C67_4 N9_4 120.0 . .
C68_4 N9_4 C67_4 120.0 . .
C68_4 N9_4 Pt_9 118(2) . 1_565
C67_4 N9_4 Pt_9 121(2) . 1_565
N9_4 C68_4 C69_4 120.0 . .
C68_4 C69_4 C65_4 120.0 . .
C71_4 C70_4 C74_4 120.0 . .
C71_4 C70_4 C63_4 124(3) . .
C74_4 C70_4 C63_4 115(3) . .
C72_4 C71_4 C70_4 120.0 . .
C71_4 C72_4 N10_4 120.0 . .
C73_4 N10_4 C72_4 120.0 . .
C73_4 N10_4 Pt_12 123(2) . 2_765
C72_4 N10_4 Pt_12 116(2) . 2_765
N10_4 C73_4 C74_4 120.0 . .
C73_4 C74_4 C70_4 120.0 . .
N10_1 Pt_5 N9_2 87.5(9) . .
N10_1 Pt_5 P2_5 171.9(7) . .
N9_2 Pt_5 P2_5 100.6(8) . .
N10_1 Pt_5 P1_5 95.6(7) . .
N9_2 Pt_5 P1_5 175.9(9) . .
P2_5 Pt_5 P1_5 76.4(5) . .
C1_5 P1_5 C8_5 116(2) . .
C1_5 P1_5 C2_5 113(2) . .
C8_5 P1_5 C2_5 100.4(17) . .
C1_5 P1_5 Pt_5 92.6(16) . .
C8_5 P1_5 Pt_5 116.1(13) . .
C2_5 P1_5 Pt_5 119.4(13) . .
C14_5 P2_5 C20_5 98.4(17) . .
C14_5 P2_5 C1_5 118(2) . .
C20_5 P2_5 C1_5 110.2(19) . .
C14_5 P2_5 Pt_5 117.7(13) . .
C20_5 P2_5 Pt_5 120.9(14) . .
C1_5 P2_5 Pt_5 92.5(16) . .
P1_5 C1_5 P2_5 98(2) . .
C7_5 C2_5 C3_5 107.1(14) . .
C7_5 C2_5 P1_5 109(2) . .
C3_5 C2_5 P1_5 107(2) . .
C4_5 C3_5 C2_5 108.7(14) . .
C3_5 C4_5 C5_5 109.0(14) . .
C6_5 C5_5 C4_5 110.0(14) . .
C5_5 C6_5 C7_5 109.6(14) . .
C6_5 C7_5 C2_5 109.4(14) . .
C9_5 C8_5 C13_5 109.0(15) . .
C9_5 C8_5 P1_5 114(2) . .
C13_5 C8_5 P1_5 113(2) . .
C8_5 C9_5 C10_5 109.9(15) . .
C11_5 C10_5 C9_5 109.1(15) . .
C10_5 C11_5 C12_5 108.0(15) . .
C11_5 C12_5 C13_5 108.1(15) . .
C8_5 C13_5 C12_5 108.1(14) . .
C15_5 C14_5 C19_5 107.7(14) . .
C15_5 C14_5 P2_5 112(2) . .
C19_5 C14_5 P2_5 108(2) . .
C14_5 C15_5 C16_5 107.6(14) . .
C17_5 C16_5 C15_5 108.9(15) . .
C18_5 C17_5 C16_5 108.8(15) . .
C17_5 C18_5 C19_5 108.5(15) . .
C18_5 C19_5 C14_5 108.5(15) . .
C21_5 C20_5 C25_5 107.9(14) . .
C21_5 C20_5 P2_5 106(2) . .
C25_5 C20_5 P2_5 107(2) . .
C20_5 C21_5 C22_5 109.2(15) . .
C21_5 C22_5 C23_5 108.7(15) . .
C24_5 C23_5 C22_5 108.3(15) . .
C23_5 C24_5 C25_5 108.5(15) . .
C24_5 C25_5 C20_5 109.4(15) . .
N9_1 Pt_6 N8_2 87(5) . 2_666
N9_1 Pt_6 P2_6 174.7(7) . .
N8_2 Pt_6 P2_6 98(5) 2_666 .
N9_1 Pt_6 P1_6 100.1(7) . .
N8_2 Pt_6 P1_6 173(5) 2_666 .
P2_6 Pt_6 P1_6 74.6(5) . .
C8_6 P1_6 C1_6 114(2) . .
C8_6 P1_6 C2_6 98.9(17) . .
C1_6 P1_6 C2_6 123.6(19) . .
C8_6 P1_6 Pt_6 115.4(14) . .
C1_6 P1_6 Pt_6 89.6(16) . .
C2_6 P1_6 Pt_6 117.1(13) . .
C1_6 P2_6 C14_6 113(2) . .
C1_6 P2_6 C20_6 110(2) . .
C14_6 P2_6 C20_6 108.3(16) . .
C1_6 P2_6 Pt_6 94.9(17) . .
C14_6 P2_6 Pt_6 111.7(13) . .
C20_6 P2_6 Pt_6 118.4(13) . .
P2_6 C1_6 P1_6 101(2) . .
C3_6 C2_6 C7_6 109.1(14) . .
C3_6 C2_6 P1_6 99(2) . .
C7_6 C2_6 P1_6 95(2) . .
C2_6 C3_6 C4_6 109.3(14) . .
C3_6 C4_6 C5_6 109.4(12) . .
C6_6 C5_6 C4_6 109.1(15) . .
C5_6 C6_6 C7_6 110.0(14) . .
C6_6 C7_6 C2_6 108.8(12) . .
C9_6 C8_6 C13_6 107.8(14) . .
C9_6 C8_6 P1_6 113(2) . .
C13_6 C8_6 P1_6 114(2) . .
C8_6 C9_6 C10_6 108.5(14) . .
C11_6 C10_6 C9_6 109.4(14) . .
C12_6 C11_6 C10_6 110.3(15) . .
C11_6 C12_6 C13_6 109.5(15) . .
C8_6 C13_6 C12_6 107.5(14) . .
C15_6 C14_6 C19_6 108.5(14) . .
C15_6 C14_6 P2_6 111(2) . .
C19_6 C14_6 P2_6 110(2) . .
C14_6 C15_6 C16_6 108.8(14) . .
C17_6 C16_6 C15_6 109.0(15) . .
C18_6 C17_6 C16_6 109.1(15) . .
C17_6 C18_6 C19_6 107.6(15) . .
C14_6 C19_6 C18_6 108.2(15) . .
C21_6 C20_6 C25_6 109.2(14) . .
C21_6 C20_6 P2_6 107(2) . .
C25_6 C20_6 P2_6 108(2) . .
C20_6 C21_6 C22_6 109.0(14) . .
C23_6 C22_6 C21_6 109.1(15) . .
C22_6 C23_6 C24_6 109.7(15) . .
C23_6 C24_6 C25_6 108.9(15) . .
C20_6 C25_6 C24_6 108.4(14) . .
N10_3 Pt_7 N7_4 86(9) 1_565 .
N10_3 Pt_7 P2_7 171(10) 1_565 .
N7_4 Pt_7 P2_7 101.2(7) . .
N10_3 Pt_7 P1_7 99(9) 1_565 .
N7_4 Pt_7 P1_7 174.9(7) . .
P2_7 Pt_7 P1_7 73.8(5) . .
C2_7 P1_7 C8_7 108.6(19) . .
C2_7 P1_7 C1_7 113(2) . .
C8_7 P1_7 C1_7 115(2) . .
C2_7 P1_7 Pt_7 111.5(14) . .
C8_7 P1_7 Pt_7 115.6(12) . .
C1_7 P1_7 Pt_7 92.2(15) . .
C20_7 P2_7 C1_7 108(2) . .
C20_7 P2_7 C14_7 104.4(14) . .
C1_7 P2_7 C14_7 106.6(19) . .
C20_7 P2_7 Pt_7 118.8(11) . .
C1_7 P2_7 Pt_7 98.9(16) . .
C14_7 P2_7 Pt_7 119.2(10) . .
P2_7 C1_7 P1_7 95(2) . .
C7_7 C2_7 C3_7 107.9(14) . .
C7_7 C2_7 P1_7 115(2) . .
C3_7 C2_7 P1_7 109(2) . .
C2_7 C3_7 C4_7 107.8(15) . .
C5_7 C4_7 C3_7 108.8(15) . .
C6_7 C5_7 C4_7 108.7(15) . .
C5_7 C6_7 C7_7 108.0(15) . .
C2_7 C7_7 C6_7 107.8(15) . .
C13_7 C8_7 C9_7 108.1(14) . .
C13_7 C8_7 P1_7 114(2) . .
C9_7 C8_7 P1_7 109(2) . .
C8_7 C9_7 C10_7 107.9(15) . .
C11_7 C10_7 C9_7 109.0(15) . .
C10_7 C11_7 C12_7 108.9(15) . .
C13_7 C12_7 C11_7 109.1(15) . .
C8_7 C13_7 C12_7 108.8(15) . .
C15_7 C14_7 C19_7 108.6(13) . .
C15_7 C14_7 P2_7 106.6(17) . .
C19_7 C14_7 P2_7 104.1(17) . .
C14_7 C15_7 C16_7 109.0(14) . .
C15_7 C16_7 C17_7 108.6(14) . .
C16_7 C17_7 C18_7 108.0(14) . .
C19_7 C18_7 C17_7 108.6(14) . .
C18_7 C19_7 C14_7 108.0(13) . .
C21_7 C20_7 C25_7 110.4(14) . .
C21_7 C20_7 P2_7 110(2) . .
C25_7 C20_7 P2_7 113(2) . .
C20_7 C21_7 C22_7 109.1(14) . .
C21_7 C22_7 C23_7 107.5(14) . .
C24_7 C23_7 C22_7 108.1(15) . .
C25_7 C24_7 C23_7 108.7(14) . .
C24_7 C25_7 C20_7 110.3(14) . .
N8_1 Pt_8 N10_2 85(5) 2_666 .
N8_1 Pt_8 P2_8 175(6) 2_666 .
N10_2 Pt_8 P2_8 100.4(8) . .
N8_1 Pt_8 P1_8 101(5) 2_666 .
N10_2 Pt_8 P1_8 173.4(9) . .
P2_8 Pt_8 P1_8 73.8(7) . .
C8_8 P1_8 C2_8 113(2) . .
C8_8 P1_8 C1_8 109(2) . .
C2_8 P1_8 C1_8 121(2) . .
C8_8 P1_8 Pt_8 111.8(17) . .
C2_8 P1_8 Pt_8 108.9(14) . .
C1_8 P1_8 Pt_8 91(2) . .
C8_8 P1_8 P2_8 114.9(17) . .
C2_8 P1_8 P2_8 132.3(15) . .
C1_8 P1_8 P2_8 39.6(19) . .
Pt_8 P1_8 P2_8 51.6(6) . .
C1_8 P2_8 C14_8 110(3) . .
C1_8 P2_8 C20_8 104(2) . .
C14_8 P2_8 C20_8 100(2) . .
C1_8 P2_8 Pt_8 98(2) . .
C14_8 P2_8 Pt_8 119.4(14) . .
C20_8 P2_8 Pt_8 124.5(16) . .
C1_8 P2_8 P1_8 43.8(19) . .
C14_8 P2_8 P1_8 123.2(16) . .
C20_8 P2_8 P1_8 131.4(14) . .
Pt_8 P2_8 P1_8 54.6(5) . .
P2_8 C1_8 P1_8 97(3) . .
C3_8 C2_8 C7_8 109.1(15) . .
C3_8 C2_8 P1_8 106(3) . .
C7_8 C2_8 P1_8 106(2) . .
C2_8 C3_8 C4_8 108.6(13) . .
C5_8 C4_8 C3_8 108.9(13) . .
C6_8 C5_8 C4_8 109.1(15) . .
C5_8 C6_8 C7_8 109.0(14) . .
C2_8 C7_8 C6_8 108.6(13) . .
C9_8 C8_8 C13_8 108.7(15) . .
C9_8 C8_8 P1_8 112(3) . .
C13_8 C8_8 P1_8 112(3) . .
C8_8 C9_8 C10_8 108.7(12) . .
C11_8 C10_8 C9_8 108.6(14) . .
C10_8 C11_8 C12_8 109.1(15) . .
C11_8 C12_8 C13_8 108.6(13) . .
C8_8 C13_8 C12_8 108.4(14) . .
C15_8 C14_8 C19_8 108.2(14) . .
C15_8 C14_8 P2_8 112(3) . .
C19_8 C14_8 P2_8 114(3) . .
C14_8 C15_8 C16_8 109.0(15) . .
C17_8 C16_8 C15_8 108.8(12) . .
C16_8 C17_8 C18_8 108.6(14) . .
C17_8 C18_8 C19_8 108.9(15) . .
C14_8 C19_8 C18_8 109.3(13) . .
C21_8 C20_8 C25_8 110.1(15) . .
C21_8 C20_8 P2_8 105(2) . .
C25_8 C20_8 P2_8 106(2) . .
C20_8 C21_8 C22_8 109.5(15) . .
C21_8 C22_8 C23_8 107.8(15) . .
C24_8 C23_8 C22_8 108.7(15) . .
C25_8 C24_8 C23_8 108.1(15) . .
C20_8 C25_8 C24_8 108.5(15) . .
N8_3 Pt_9 N9_4 85(9) . 1_545
N8_3 Pt_9 P1_9 171.1(10) . .
N9_4 Pt_9 P1_9 102(8) 1_545 .
N8_3 Pt_9 P2_9 98.1(9) . .
N9_4 Pt_9 P2_9 176(10) 1_545 .
P1_9 Pt_9 P2_9 75.1(8) . .
C8_9 P1_9 C1_9 102(3) . .
C8_9 P1_9 C2_9 93(2) . .
C1_9 P1_9 C2_9 116(3) . .
C8_9 P1_9 Pt_9 120.6(19) . .
C1_9 P1_9 Pt_9 97(2) . .
C2_9 P1_9 Pt_9 126.3(17) . .
C20_9 P2_9 C14_9 104(2) . .
C20_9 P2_9 C1_9 106(3) . .
C14_9 P2_9 C1_9 104(3) . .
C20_9 P2_9 Pt_9 123(2) . .
C14_9 P2_9 Pt_9 120.9(18) . .
C1_9 P2_9 Pt_9 97(2) . .
P1_9 C1_9 P2_9 90(3) . .
C7_9 C2_9 C3_9 108.8(15) . .
C7_9 C2_9 P1_9 104(3) . .
C3_9 C2_9 P1_9 103(3) . .
C2_9 C3_9 C4_9 109.2(14) . .
C3_9 C4_9 C5_9 108.2(13) . .
C6_9 C5_9 C4_9 108.5(15) . .
C5_9 C6_9 C7_9 109.0(14) . .
C2_9 C7_9 C6_9 108.4(13) . .
C13_9 C8_9 C9_9 109.4(15) . .
C13_9 C8_9 P1_9 111(2) . .
C9_9 C8_9 P1_9 109(2) . .
C10_9 C9_9 C8_9 110.1(15) . .
C9_9 C10_9 C11_9 109.9(15) . .
C10_9 C11_9 C12_9 108.4(15) . .
C11_9 C12_9 C13_9 108.2(15) . .
C8_9 C13_9 C12_9 109.1(15) . .
C15_9 C14_9 C19_9 108.9(15) . .
C15_9 C14_9 P2_9 105(3) . .
C19_9 C14_9 P2_9 104(3) . .
C14_9 C15_9 C16_9 108.6(13) . .
C17_9 C16_9 C15_9 108.5(13) . .
C18_9 C17_9 C16_9 107.9(15) . .
C17_9 C18_9 C19_9 108.3(13) . .
C14_9 C19_9 C18_9 108.6(13) . .
C21_9 C20_9 C25_9 107.9(14) . .
C21_9 C20_9 P2_9 106(4) . .
C25_9 C20_9 P2_9 105(3) . .
C20_9 C21_9 C22_9 108.3(15) . .
C23_9 C22_9 C21_9 108.7(13) . .
C24_9 C23_9 C22_9 108.2(14) . .
C23_9 C24_9 C25_9 108.6(15) . .
C24_9 C25_9 C20_9 108.7(13) . .
N7_3 Pt_10 P2_10 174.1(8) . .
N7_3 Pt_10 N8_4 84(5) . 2_765
P2_10 Pt_10 N8_4 102(5) . 2_765
N7_3 Pt_10 P1_10 99.9(8) . .
P2_10 Pt_10 P1_10 74.3(6) . .
N8_4 Pt_10 P1_10 176(5) 2_765 .
C2_10 P1_10 C8_10 118(2) . .
C2_10 P1_10 C1_10 107(2) . .
C8_10 P1_10 C1_10 100(2) . .
C2_10 P1_10 Pt_10 118.6(18) . .
C8_10 P1_10 Pt_10 111.4(15) . .
C1_10 P1_10 Pt_10 96.2(18) . .
C14_10 P2_10 C20_10 99.8(17) . .
C14_10 P2_10 C1_10 108(2) . .
C20_10 P2_10 C1_10 114(2) . .
C14_10 P2_10 Pt_10 116.2(14) . .
C20_10 P2_10 Pt_10 121.7(13) . .
C1_10 P2_10 Pt_10 97.1(17) . .
P1_10 C1_10 P2_10 91(2) . .
C3_10 C2_10 C7_10 108.0(15) . .
C3_10 C2_10 P1_10 113(2) . .
C7_10 C2_10 P1_10 114(2) . .
C2_10 C3_10 C4_10 108.8(15) . .
C5_10 C4_10 C3_10 109.2(15) . .
C6_10 C5_10 C4_10 108.4(15) . .
C5_10 C6_10 C7_10 108.8(15) . .
C2_10 C7_10 C6_10 108.1(15) . .
C13_10 C8_10 C9_10 107.8(15) . .
C13_10 C8_10 P1_10 110(2) . .
C9_10 C8_10 P1_10 109(2) . .
C8_10 C9_10 C10_10 108.0(15) . .
C11_10 C10_10 C9_10 109.2(15) . .
C10_10 C11_10 C12_10 109.2(15) . .
C11_10 C12_10 C13_10 108.2(15) . .
C8_10 C13_10 C12_10 107.6(15) . .
C19_10 C14_10 C15_10 108.0(14) . .
C19_10 C14_10 P2_10 111(2) . .
C15_10 C14_10 P2_10 106(2) . .
C16_10 C15_10 C14_10 108.2(15) . .
C15_10 C16_10 C17_10 109.5(15) . .
C16_10 C17_10 C18_10 107.9(15) . .
C17_10 C18_10 C19_10 107.1(15) . .
C14_10 C19_10 C18_10 107.7(15) . .
C21_10 C20_10 C25_10 107.4(15) . .
C21_10 C20_10 P2_10 111(2) . .
C25_10 C20_10 P2_10 110(2) . .
C20_10 C21_10 C22_10 107.6(15) . .
C23_10 C22_10 C21_10 109.0(15) . .
C24_10 C23_10 C22_10 110.3(15) . .
C23_10 C24_10 C25_10 109.7(15) . .
C24_10 C25_10 C20_10 108.5(15) . .
N7_1 Pt_11 N7_2 85.0(10) . .
N7_1 Pt_11 P2_11 100.5(8) . .
N7_2 Pt_11 P2_11 174.3(8) . .
N7_1 Pt_11 P1_11 174.9(9) . .
N7_2 Pt_11 P1_11 99.9(8) . .
P2_11 Pt_11 P1_11 74.6(6) . .
C1_11 P1_11 C8_11 114(2) . .
C1_11 P1_11 C2_11 113(2) . .
C8_11 P1_11 C2_11 115.1(17) . .
C1_11 P1_11 Pt_11 86.6(18) . .
C8_11 P1_11 Pt_11 118.2(11) . .
C2_11 P1_11 Pt_11 106.5(13) . .
C1_11 P2_11 C14_11 117(2) . .
C1_11 P2_11 C20_11 115(2) . .
C14_11 P2_11 C20_11 105.7(17) . .
C1_11 P2_11 Pt_11 89(2) . .
C14_11 P2_11 Pt_11 109.4(13) . .
C20_11 P2_11 Pt_11 120.9(15) . .
P2_11 C1_11 P1_11 109(3) . .
C3_11 C2_11 C7_11 107.2(14) . .
C3_11 C2_11 P1_11 114(2) . .
C7_11 C2_11 P1_11 109(2) . .
C2_11 C3_11 C4_11 108.0(14) . .
C5_11 C4_11 C3_11 109.4(14) . .
C4_11 C5_11 C6_11 109.7(15) . .
C5_11 C6_11 C7_11 108.3(14) . .
C2_11 C7_11 C6_11 107.6(14) . .
C13_11 C8_11 C9_11 107.1(14) . .
C13_11 C8_11 P1_11 109.9(19) . .
C9_11 C8_11 P1_11 112(2) . .
C10_11 C9_11 C8_11 109.4(14) . .
C9_11 C10_11 C11_11 109.6(14) . .
C10_11 C11_11 C12_11 108.8(14) . .
C13_11 C12_11 C11_11 108.8(14) . .
C12_11 C13_11 C8_11 108.8(14) . .
C19_11 C14_11 C15_11 108.3(14) . .
C19_11 C14_11 P2_11 112(2) . .
C15_11 C14_11 P2_11 108(2) . .
C14_11 C15_11 C16_11 108.7(15) . .
C17_11 C16_11 C15_11 108.7(15) . .
C16_11 C17_11 C18_11 108.7(15) . .
C17_11 C18_11 C19_11 108.4(15) . .
C14_11 C19_11 C18_11 108.2(14) . .
C21_11 C20_11 C25_11 110.1(15) . .
C21_11 C20_11 P2_11 112(2) . .
C25_11 C20_11 P2_11 109(2) . .
C20_11 C21_11 C22_11 109.0(15) . .
C23_11 C22_11 C21_11 108.3(14) . .
C24_11 C23_11 C22_11 109.2(15) . .
C23_11 C24_11 C25_11 108.8(15) . .
C20_11 C25_11 C24_11 110.0(15) . .
N10_4 Pt_12 N9_3 84(10) 2_765 .
N10_4 Pt_12 P1_12 101(10) 2_765 .
N9_3 Pt_12 P1_12 174.3(8) . .
N10_4 Pt_12 P2_12 176(10) 2_765 .
N9_3 Pt_12 P2_12 99.7(7) . .
P1_12 Pt_12 P2_12 75.4(6) . .
C8_12 P1_12 C2_12 127(2) . .
C8_12 P1_12 C1_12 118(2) . .
C2_12 P1_12 C1_12 103(2) . .
C8_12 P1_12 Pt_12 97.7(18) . .
C2_12 P1_12 Pt_12 115.5(14) . .
C1_12 P1_12 Pt_12 90.0(16) . .
C1_12 P2_12 C14_12 109(2) . .
C1_12 P2_12 C20_12 116(2) . .
C14_12 P2_12 C20_12 106.4(15) . .
C1_12 P2_12 Pt_12 92.7(17) . .
C14_12 P2_12 Pt_12 117.1(13) . .
C20_12 P2_12 Pt_12 115.4(11) . .
P2_12 C1_12 P1_12 102(3) . .
C3_12 C2_12 C7_12 107.5(15) . .
C3_12 C2_12 P1_12 113(2) . .
C7_12 C2_12 P1_12 107(2) . .
C2_12 C3_12 C4_12 107.8(15) . .
C3_12 C4_12 C5_12 108.4(15) . .
C6_12 C5_12 C4_12 108.5(15) . .
C5_12 C6_12 C7_12 109.2(15) . .
C6_12 C7_12 C2_12 107.9(15) . .
C13_12 C8_12 C9_12 110.3(15) . .
C13_12 C8_12 P1_12 112(3) . .
C9_12 C8_12 P1_12 107(3) . .
C10_12 C9_12 C8_12 109.0(13) . .
C9_12 C10_12 C11_12 108.6(13) . .
C12_12 C11_12 C10_12 108.1(15) . .
C13_12 C12_12 C11_12 108.1(13) . .
C8_12 C13_12 C12_12 109.7(13) . .
C19_12 C14_12 C15_12 109.5(14) . .
C19_12 C14_12 P2_12 108(2) . .
C15_12 C14_12 P2_12 108(2) . .
C16_12 C15_12 C14_12 109.6(14) . .
C17_12 C16_12 C15_12 110.7(14) . .
C16_12 C17_12 C18_12 110.2(14) . .
C19_12 C18_12 C17_12 110.1(14) . .
C14_12 C19_12 C18_12 110.0(14) . .
C25_12 C20_12 C21_12 108.4(14) . .
C25_12 C20_12 P2_12 110(2) . .
C21_12 C20_12 P2_12 109(2) . .
C20_12 C21_12 C22_12 107.3(14) . .
C23_12 C22_12 C21_12 107.6(14) . .
C24_12 C23_12 C22_12 110.2(15) . .
C23_12 C24_12 C25_12 111.5(15) . .
C20_12 C25_12 C24_12 109.4(14) . .
O3_13 S_13 O2_13 115(2) . .
O3_13 S_13 O1_13 119.3(19) . .
O2_13 S_13 O1_13 118(2) . .
O3_13 S_13 C_13 99.1(13) . .
O2_13 S_13 C_13 99.7(13) . .
O1_13 S_13 C_13 98.8(12) . .
F3_13 C_13 F2_13 108(2) . .
F3_13 C_13 F1_13 109(2) . .
F2_13 C_13 F1_13 109(2) . .
F3_13 C_13 S_13 110.7(15) . .
F2_13 C_13 S_13 109.7(15) . .
F1_13 C_13 S_13 110.1(15) . .
O3_14 S_14 O1_14 122(2) . .
O3_14 S_14 O2_14 115(2) . .
O1_14 S_14 O2_14 117(2) . .
O3_14 S_14 C_14 99.4(13) . .
O1_14 S_14 C_14 98.4(14) . .
O2_14 S_14 C_14 97.0(13) . .
F2_14 C_14 F3_14 111(2) . .
F2_14 C_14 F1_14 108(2) . .
F3_14 C_14 F1_14 111(2) . .
F2_14 C_14 S_14 109.4(15) . .
F3_14 C_14 S_14 109.8(16) . .
F1_14 C_14 S_14 107.3(16) . .
O1_15 S_15 O3_15 121(2) . .
O1_15 S_15 O2_15 121(2) . .
O3_15 S_15 O2_15 113(2) . .
O1_15 S_15 C_15 99.9(14) . .
O3_15 S_15 C_15 96.3(14) . .
O2_15 S_15 C_15 94.7(14) . .
F3_15 C_15 F1_15 115(2) . .
F3_15 C_15 F2_15 111(2) . .
F1_15 C_15 F2_15 109(2) . .
F3_15 C_15 S_15 107.7(16) . .
F1_15 C_15 S_15 107.3(16) . .
F2_15 C_15 S_15 106.6(16) . .
O3_16 S_16 O1_16 120(2) . .
O3_16 S_16 O2_16 115(2) . .
O1_16 S_16 O2_16 119(2) . .
O3_16 S_16 C_16 98.4(14) . .
O1_16 S_16 C_16 98.7(15) . .
O2_16 S_16 C_16 96.5(14) . .
F3_16 C_16 F1_16 111(2) . .
F3_16 C_16 F2_16 113(2) . .
F1_16 C_16 F2_16 108(2) . .
F3_16 C_16 S_16 107.6(16) . .
F1_16 C_16 S_16 109.1(16) . .
F2_16 C_16 S_16 107.7(16) . .
O3_17 S_17 O1_17 120(2) . .
O3_17 S_17 O2_17 118(2) . .
O1_17 S_17 O2_17 118(2) . .
O3_17 S_17 C_17 98.2(13) . .
O1_17 S_17 C_17 97.2(13) . .
O2_17 S_17 C_17 94.4(13) . .
F3_17 C_17 F2_17 113(2) . .
F3_17 C_17 F1_17 114(2) . .
F2_17 C_17 F1_17 108(2) . .
F3_17 C_17 S_17 107.0(16) . .
F2_17 C_17 S_17 106.0(16) . .
F1_17 C_17 S_17 108.5(16) . .
O3_18 S_18 O1_18 122(2) . .
O3_18 S_18 O2_18 113(2) . .
O1_18 S_18 O2_18 119(2) . .
O3_18 S_18 C_18 98.9(14) . .
O1_18 S_18 C_18 98.4(14) . .
O2_18 S_18 C_18 94.7(14) . .
F3_18 C_18 F2_18 112(2) . .
F3_18 C_18 F1_18 111(2) . .
F2_18 C_18 F1_18 109(2) . .
F3_18 C_18 S_18 110.1(16) . .
F2_18 C_18 S_18 105.6(16) . .
F1_18 C_18 S_18 108.9(17) . .
O2_19 S_19 O1_19 121(2) . .
O2_19 S_19 O3_19 114(2) . .
O1_19 S_19 O3_19 121(2) . .
O2_19 S_19 C_19 98.9(15) . .
O1_19 S_19 C_19 97.3(14) . .
O3_19 S_19 C_19 96.2(15) . .
F2_19 C_19 F1_19 111(2) . .
F2_19 C_19 F3_19 110(2) . .
F1_19 C_19 F3_19 109(2) . .
F2_19 C_19 S_19 107.4(17) . .
F1_19 C_19 S_19 110.4(17) . .
F3_19 C_19 S_19 108.9(17) . .
O1_20 S_20 O3_20 122(2) . .
O1_20 S_20 O2_20 119(2) . .
O3_20 S_20 O2_20 114(2) . .
O1_20 S_20 C_20 99.5(14) . .
O3_20 S_20 C_20 98.2(15) . .
O2_20 S_20 C_20 94.4(14) . .
F3_20 C_20 F2_20 114(2) . .
F3_20 C_20 F1_20 111(2) . .
F2_20 C_20 F1_20 108(2) . .
F3_20 C_20 S_20 110.2(17) . .
F2_20 C_20 S_20 106.7(16) . .
F1_20 C_20 S_20 107.1(17) . .
C_21 S_21 S_21 136(10) 2_766 2_766
C_21 S_21 O3_21 93(7) 2_766 .
S_21 S_21 O3_21 105(4) 2_766 .
C_21 S_21 O1_21 52(7) 2_766 .
S_21 S_21 O1_21 84(4) 2_766 .
O3_21 S_21 O1_21 121(2) . .
C_21 S_21 F3_21 64(5) 2_766 2_766
S_21 S_21 F3_21 135(5) 2_766 2_766
O3_21 S_21 F3_21 115(4) . 2_766
O1_21 S_21 F3_21 93(4) . 2_766
C_21 S_21 F2_21 64(6) 2_766 2_766
S_21 S_21 F2_21 129(5) 2_766 2_766
O3_21 S_21 F2_21 30(3) . 2_766
O1_21 S_21 F2_21 102(5) . 2_766
F3_21 S_21 F2_21 95(3) 2_766 2_766
C_21 S_21 O2_21 103(7) 2_766 .
S_21 S_21 O2_21 104(4) 2_766 .
O3_21 S_21 O2_21 115(2) . .
O1_21 S_21 O2_21 119(2) . .
F3_21 S_21 O2_21 39(3) 2_766 .
F2_21 S_21 O2_21 115(4) 2_766 .
C_21 S_21 C_21 150(7) 2_766 .
S_21 S_21 C_21 14(3) 2_766 .
O3_21 S_21 C_21 99.4(15) . .
O1_21 S_21 C_21 98.1(15) . .
F3_21 S_21 C_21 131(2) 2_766 .
F2_21 S_21 C_21 128(2) 2_766 .
O2_21 S_21 C_21 95.8(14) . .
C_21 S_21 F1_21 29(6) 2_766 2_766
S_21 S_21 F1_21 107(5) 2_766 2_766
O3_21 S_21 F1_21 105(4) . 2_766
O1_21 S_21 F1_21 24(3) . 2_766
F3_21 S_21 F1_21 84(3) 2_766 2_766
F2_21 S_21 F1_21 81(3) 2_766 2_766
O2_21 S_21 F1_21 120(4) . 2_766
C_21 S_21 F1_21 120.8(19) . 2_766
C_21 S_21 O1_21 169(9) 2_766 2_766
S_21 S_21 O1_21 53(2) 2_766 2_766
O3_21 S_21 O1_21 76(3) . 2_766
O1_21 S_21 O1_21 137(2) . 2_766
F3_21 S_21 O1_21 116(5) 2_766 2_766
F2_21 S_21 O1_21 105(5) 2_766 2_766
O2_21 S_21 O1_21 78(3) . 2_766
C_21 S_21 O1_21 39(2) . 2_766
F1_21 S_21 O1_21 158(4) 2_766 2_766
C_21 S_21 O3_21 112(8) 2_766 2_766
S_21 S_21 O3_21 41(2) 2_766 2_766
O3_21 S_21 O3_21 145.6(18) . 2_766
O1_21 S_21 O3_21 66(2) . 2_766
F3_21 S_21 O3_21 97(4) 2_766 2_766
F2_21 S_21 O3_21 163(6) 2_766 2_766
O2_21 S_21 O3_21 82(2) . 2_766
C_21 S_21 O3_21 47.4(18) . 2_766
F1_21 S_21 O3_21 90(4) 2_766 2_766
O1_21 S_21 O3_21 79(2) 2_766 2_766
C_21 S_21 O2_21 105(8) 2_766 2_766
S_21 S_21 O2_21 42(2) 2_766 2_766
O3_21 S_21 O2_21 82(2) . 2_766
O1_21 S_21 O2_21 67(2) . 2_766
F3_21 S_21 O2_21 160(5) 2_766 2_766
F2_21 S_21 O2_21 95(4) 2_766 2_766
O2_21 S_21 O2_21 146.0(17) . 2_766
C_21 S_21 O2_21 51.0(16) . 2_766
F1_21 S_21 O2_21 80(3) 2_766 2_766
O1_21 S_21 O2_21 78(2) 2_766 2_766
O3_21 S_21 O2_21 70.0(19) 2_766 2_766
F1_21 O1_21 C_21 82(6) 2_766 2_766
F1_21 O1_21 S_21 104(7) 2_766 .
C_21 O1_21 S_21 23(2) 2_766 .
F1_21 O1_21 S_21 142(9) 2_766 2_766
C_21 O1_21 S_21 66(3) 2_766 2_766
S_21 O1_21 S_21 43(2) . 2_766
F3_21 O2_21 S_21 70(4) 2_766 .
F3_21 O2_21 C_21 50(3) 2_766 2_766
S_21 O2_21 C_21 19.8(17) . 2_766
F3_21 O2_21 S_21 99(5) 2_766 2_766
S_21 O2_21 S_21 34.0(17) . 2_766
C_21 O2_21 S_21 51.5(19) 2_766 2_766
F2_21 O3_21 S_21 77(5) 2_766 .
F2_21 O3_21 C_21 55(5) 2_766 2_766
S_21 O3_21 C_21 21.9(19) . 2_766
F2_21 O3_21 S_21 107(7) 2_766 2_766
S_21 O3_21 S_21 34.4(18) . 2_766
C_21 O3_21 S_21 53(2) 2_766 2_766
S_21 C_21 O1_21 104(7) 2_766 2_766
S_21 C_21 F3_21 91(7) 2_766 .
O1_21 C_21 F3_21 115(6) 2_766 .
S_21 C_21 F1_21 138(7) 2_766 .
O1_21 C_21 F1_21 35(3) 2_766 .
F3_21 C_21 F1_21 113(3) . .
S_21 C_21 F2_21 92(7) 2_766 .
O1_21 C_21 F2_21 130(6) 2_766 .
F3_21 C_21 F2_21 111(2) . .
F1_21 C_21 F2_21 108(2) . .
S_21 C_21 O3_21 65(7) 2_766 2_766
O1_21 C_21 O3_21 130(5) 2_766 2_766
F3_21 C_21 O3_21 114(5) . 2_766
F1_21 C_21 O3_21 125(5) . 2_766
F2_21 C_21 O3_21 28(3) . 2_766
S_21 C_21 O2_21 57(6) 2_766 2_766
O1_21 C_21 O2_21 120(5) 2_766 2_766
F3_21 C_21 O2_21 35(2) . 2_766
F1_21 C_21 O2_21 139(4) . 2_766
F2_21 C_21 O2_21 109(4) . 2_766
O3_21 C_21 O2_21 96(4) 2_766 2_766
S_21 C_21 S_21 30(7) 2_766 .
O1_21 C_21 S_21 75(3) 2_766 .
F3_21 C_21 S_21 109.5(17) . .
F1_21 C_21 S_21 108.1(17) . .
F2_21 C_21 S_21 106.9(17) . .
O3_21 C_21 S_21 80(2) 2_766 .
O2_21 C_21 S_21 77.6(18) 2_766 .
O1_21 F1_21 C_21 63(6) 2_766 .
O1_21 F1_21 S_21 51(5) 2_766 2_766
C_21 F1_21 S_21 12.7(18) . 2_766
O3_21 F2_21 C_21 96(6) 2_766 .
O3_21 F2_21 S_21 73(4) 2_766 2_766
C_21 F2_21 S_21 24(3) . 2_766
O2_21 F3_21 C_21 95(4) 2_766 .
O2_21 F3_21 S_21 71(3) 2_766 2_766
C_21 F3_21 S_21 24(3) . 2_766
O3_22 S_22 O1_22 121(2) . .
O3_22 S_22 O2_22 119(2) . .
O1_22 S_22 O2_22 117(2) . .
O3_22 S_22 C_22 95.3(14) . .
O1_22 S_22 C_22 98.4(14) . .
O2_22 S_22 C_22 94.0(14) . .
F3_22 C_22 F1_22 113(2) . .
F3_22 C_22 F2_22 113(2) . .
F1_22 C_22 F2_22 108(2) . .
F3_22 C_22 S_22 107.4(17) . .
F1_22 C_22 S_22 108.5(17) . .
F2_22 C_22 S_22 105.6(16) . .
O1_23 S_23 O3_23 119(2) . .
O1_23 S_23 O2_23 121(2) . .
O3_23 S_23 O2_23 115(2) . .
O1_23 S_23 C_23 99.9(15) . .
O3_23 S_23 C_23 96.4(15) . .
O2_23 S_23 C_23 94.6(14) . .
F3_23 C_23 F1_23 115(2) . .
F3_23 C_23 F2_23 112(3) . .
F1_23 C_23 F2_23 107(2) . .
F3_23 C_23 S_23 107.6(17) . .
F1_23 C_23 S_23 108.7(17) . .
F2_23 C_23 S_23 105.6(17) . .
O1_24 S_24 O3_24 121(2) . .
O1_24 S_24 O2_24 119(2) . .
O3_24 S_24 O2_24 115(2) . .
O1_24 S_24 C_24 97.9(15) . .
O3_24 S_24 C_24 97.1(15) . .
O2_24 S_24 C_24 96.3(15) . .
F3_24 C_24 F2_24 110(2) . .
F3_24 C_24 F1_24 112(3) . .
F2_24 C_24 F1_24 110(2) . .
F3_24 C_24 S_24 109.8(17) . .
F2_24 C_24 S_24 106.7(17) . .
F1_24 C_24 S_24 107.4(17) . .
N_30 C1_30 C2_30 160(7) . .
N_31 C1_31 C2_31 173(7) . .

loop_
_geom_bond_atom_site_label_1
_geom_bond_atom_site_label_2
_geom_bond_distance
_geom_bond_site_symmetry_2
Fe_1 N6_1 1.82(5) .
Fe_1 N2_1 1.83(5) .
Fe_1 N1_1 1.83(6) .
Fe_1 N5_1 1.85(5) .
Fe_1 N3_1 1.87(5) .
Fe_1 N4_1 2.01(4) .
B1_1 O3_1 1.45(2) .
B1_1 O2_1 1.45(2) .
B1_1 O1_1 1.45(2) .
B1_1 C43_1 1.59(7) .
O1_1 N1_1 1.46(5) .
O2_1 N2_1 1.40(4) .
O3_1 N3_1 1.44(4) .
N1_1 C1_1 1.38(5) .
N2_1 C15_1 1.18(4) .
N3_1 C29_1 1.27(5) .
B2_1 O6_1 1.44(2) .
B2_1 O4_1 1.45(2) .
B2_1 O5_1 1.45(2) .
B2_1 C59_1 1.51(6) .
O4_1 N4_1 1.39(4) .
O5_1 N5_1 1.54(5) .
O6_1 N6_1 1.34(4) .
N4_1 C8_1 1.28(5) .
N5_1 C22_1 1.38(4) .
N6_1 C36_1 1.34(5) .
C1_1 C2_1 1.31(6) .
C1_1 C8_1 1.42(5) .
C2_1 C3_1 1.3900 .
C2_1 C7_1 1.3900 .
C3_1 C4_1 1.3900 .
C4_1 C5_1 1.3900 .
C5_1 C6_1 1.3900 .
C6_1 C7_1 1.3900 .
C8_1 C9_1 1.43(5) .
C9_1 C10_1 1.3900 .
C9_1 C14_1 1.3900 .
C10_1 C11_1 1.3900 .
C11_1 C12_1 1.3900 .
C12_1 C13_1 1.3900 .
C13_1 C14_1 1.3900 .
C15_1 C16_1 1.46(5) .
C15_1 C22_1 1.50(5) .
C16_1 C17_1 1.3900 .
C16_1 C21_1 1.3900 .
C17_1 C18_1 1.3900 .
C18_1 C19_1 1.3900 .
C19_1 C20_1 1.3900 .
C20_1 C21_1 1.3900 .
C22_1 C23_1 1.42(5) .
C23_1 C24_1 1.3900 .
C23_1 C28_1 1.3900 .
C24_1 C25_1 1.3900 .
C25_1 C26_1 1.3900 .
C26_1 C27_1 1.3900 .
C27_1 C28_1 1.3900 .
C29_1 C36_1 1.45(5) .
C29_1 C30_1 1.55(5) .
C30_1 C31_1 1.3900 .
C30_1 C35_1 1.3900 .
C31_1 C32_1 1.3900 .
C32_1 C33_1 1.3900 .
C33_1 C34_1 1.3900 .
C34_1 C35_1 1.3900 .
C36_1 C37_1 1.36(6) .
C37_1 C38_1 1.3900 .
C37_1 C42_1 1.3900 .
C38_1 C39_1 1.3900 .
C39_1 C40_1 1.3900 .
C40_1 C41_1 1.3900 .
C41_1 C42_1 1.3900 .
C43_1 C44_1 1.3900 .
C43_1 C48_1 1.3900 .
C44_1 C45_1 1.3900 .
C45_1 C46_1 1.3900 .
C45_1 C49_1 1.48(3) .
C46_1 C47_1 1.3900 .
C47_1 C48_1 1.3900 .
C47_1 C54_1 1.53(3) .
C49_1 C50_1 1.3900 .
C49_1 C53_1 1.3900 .
C50_1 C51_1 1.3900 .
C51_1 N7_1 1.3900 .
N7_1 C52_1 1.3900 .
N7_1 Pt_11 2.09(2) .
C52_1 C53_1 1.3900 .
C54_1 C55_1 1.3900 .
C54_1 C58_1 1.3900 .
C55_1 C56_1 1.3900 .
C56_1 N8_1 1.3900 .
N8_1 C57_1 1.3900 .
N8_1 Pt_8 2.053(18) 2_666
C57_1 C58_1 1.3900 .
C59_1 C60_1 1.3900 .
C59_1 C64_1 1.3900 .
C60_1 C61_1 1.3900 .
C61_1 C62_1 1.3900 .
C61_1 C65_1 1.59(3) .
C62_1 C63_1 1.3900 .
C63_1 C64_1 1.3900 .
C63_1 C70_1 1.47(3) .
C65_1 C66_1 1.3900 .
C65_1 C69_1 1.3900 .
C66_1 C67_1 1.3900 .
C67_1 N9_1 1.3900 .
N9_1 C68_1 1.3900 .
N9_1 Pt_6 2.058(18) .
C68_1 C69_1 1.3900 .
C70_1 C71_1 1.3900 .
C70_1 C74_1 1.3900 .
C71_1 C72_1 1.3900 .
C72_1 N10_1 1.3900 .
N10_1 C73_1 1.3900 .
N10_1 Pt_5 2.085(19) .
C73_1 C74_1 1.3900 .
Fe_2 N5_2 1.88(4) .
Fe_2 N3_2 1.89(5) .
Fe_2 N6_2 1.94(4) .
Fe_2 N4_2 1.95(5) .
Fe_2 N2_2 1.97(5) .
Fe_2 N1_2 1.97(5) .
B1_2 O1_2 1.44(2) .
B1_2 O3_2 1.44(2) .
B1_2 O2_2 1.44(2) .
B1_2 C43_2 1.50(6) .
O1_2 N1_2 1.45(5) .
O2_2 N2_2 1.40(4) .
O3_2 N3_2 1.40(4) .
N1_2 C1_2 1.16(5) .
N2_2 C15_2 1.15(4) .
N3_2 C29_2 1.42(4) .
B2_2 O6_2 1.43(2) .
B2_2 O5_2 1.45(2) .
B2_2 O4_2 1.45(2) .
B2_2 C59_2 1.46(6) .
O4_2 N4_2 1.59(5) .
O5_2 N5_2 1.46(4) .
O6_2 N6_2 1.48(4) .
N4_2 C8_2 1.34(5) .
N5_2 C22_2 1.41(4) .
N6_2 C36_2 1.25(5) .
C1_2 C2_2 1.43(5) .
C1_2 C8_2 1.51(6) .
C2_2 C3_2 1.3900 .
C2_2 C7_2 1.3900 .
C3_2 C4_2 1.3900 .
C4_2 C5_2 1.3900 .
C5_2 C6_2 1.3900 .
C6_2 C7_2 1.3900 .
C8_2 C9_2 1.30(6) .
C9_2 C10_2 1.3900 .
C9_2 C14_2 1.3900 .
C10_2 C11_2 1.3900 .
C11_2 C12_2 1.3900 .
C12_2 C13_2 1.3900 .
C13_2 C14_2 1.3900 .
C15_2 C22_2 1.46(5) .
C15_2 C16_2 1.47(5) .
C16_2 C17_2 1.3900 .
C16_2 C21_2 1.3900 .
C17_2 C18_2 1.3900 .
C18_2 C19_2 1.3900 .
C19_2 C20_2 1.3900 .
C20_2 C21_2 1.3900 .
C22_2 C23_2 1.41(5) .
C23_2 C24_2 1.3900 .
C23_2 C28_2 1.3900 .
C24_2 C25_2 1.3900 .
C25_2 C26_2 1.3900 .
C26_2 C27_2 1.3900 .
C27_2 C28_2 1.3900 .
C29_2 C30_2 1.40(5) .
C29_2 C36_2 1.49(5) .
C30_2 C31_2 1.3900 .
C30_2 C35_2 1.3900 .
C31_2 C32_2 1.3900 .
C32_2 C33_2 1.3900 .
C33_2 C34_2 1.3900 .
C34_2 C35_2 1.3900 .
C36_2 C37_2 1.41(5) .
C37_2 C38_2 1.3900 .
C37_2 C42_2 1.3900 .
C38_2 C39_2 1.3900 .
C39_2 C40_2 1.3900 .
C40_2 C41_2 1.3900 .
C41_2 C42_2 1.3900 .
C43_2 C44_2 1.3900 .
C43_2 C48_2 1.3900 .
C44_2 C45_2 1.3900 .
C45_2 C46_2 1.3900 .
C45_2 C49_2 1.48(3) .
C46_2 C47_2 1.3900 .
C47_2 C48_2 1.3900 .
C47_2 C54_2 1.56(3) .
C49_2 C50_2 1.3900 .
C49_2 C53_2 1.3900 .
C50_2 C51_2 1.3900 .
C51_2 N7_2 1.3900 .
N7_2 C52_2 1.3900 .
N7_2 Pt_11 2.10(2) .
C52_2 C53_2 1.3900 .
C54_2 C55_2 1.3900 .
C54_2 C58_2 1.3900 .
C55_2 C56_2 1.3900 .
C56_2 N8_2 1.3900 .
N8_2 C57_2 1.3900 .
N8_2 Pt_6 2.077(17) 2_666
C57_2 C58_2 1.3900 .
C59_2 C60_2 1.3900 .
C59_2 C64_2 1.3900 .
C60_2 C61_2 1.3900 .
C61_2 C62_2 1.3900 .
C61_2 C65_2 1.50(3) .
C62_2 C63_2 1.3900 .
C63_2 C64_2 1.3900 .
C63_2 C70_2 1.52(3) .
C65_2 C66_2 1.3900 .
C65_2 C69_2 1.3900 .
C66_2 C67_2 1.3900 .
C67_2 N9_2 1.3900 .
N9_2 C68_2 1.3900 .
N9_2 Pt_5 2.11(2) .
C68_2 C69_2 1.3900 .
C70_2 C71_2 1.3900 .
C70_2 C74_2 1.3900 .
C71_2 C72_2 1.3900 .
C72_2 N10_2 1.3900 .
N10_2 C73_2 1.3900 .
N10_2 Pt_8 2.12(2) .
C73_2 C74_2 1.3900 .
Fe_3 N6_3 1.86(4) .
Fe_3 N1_3 1.86(5) .
Fe_3 N4_3 1.94(4) .
Fe_3 N5_3 1.95(4) .
Fe_3 N3_3 1.96(4) .
Fe_3 N2_3 1.99(4) .
B1_3 O1_3 1.46(2) .
B1_3 O2_3 1.47(2) .
B1_3 O3_3 1.48(2) .
B1_3 C43_3 1.70(6) .
O1_3 N1_3 1.40(4) .
O2_3 N2_3 1.33(4) .
O3_3 N3_3 1.37(4) .
N1_3 C1_3 1.29(4) .
N2_3 C15_3 1.43(4) .
N3_3 C29_3 1.17(5) .
B2_3 O4_3 1.46(2) .
B2_3 O5_3 1.47(2) .
B2_3 O6_3 1.47(2) .
B2_3 C59_3 1.66(6) .
O4_3 N4_3 1.35(3) .
O5_3 N5_3 1.44(4) .
O6_3 N6_3 1.37(3) .
N4_3 C8_3 1.34(4) .
N5_3 C22_3 1.31(5) .
N6_3 C36_3 1.39(4) .
C1_3 C2_3 1.46(4) .
C1_3 C8_3 1.49(4) .
C2_3 C3_3 1.3900 .
C2_3 C7_3 1.3900 .
C3_3 C4_3 1.3900 .
C4_3 C5_3 1.3900 .
C5_3 C6_3 1.3900 .
C6_3 C7_3 1.3900 .
C8_3 C9_3 1.43(4) .
C9_3 C10_3 1.3900 .
C9_3 C14_3 1.3900 .
C10_3 C11_3 1.3900 .
C11_3 C12_3 1.3900 .
C12_3 C13_3 1.3900 .
C13_3 C14_3 1.3900 .
C15_3 C16_3 1.36(5) .
C15_3 C22_3 1.41(5) .
C16_3 C17_3 1.3900 .
C16_3 C21_3 1.3900 .
C17_3 C18_3 1.3900 .
C18_3 C19_3 1.3900 .
C19_3 C20_3 1.3900 .
C20_3 C21_3 1.3900 .
C22_3 C23_3 1.54(4) .
C23_3 C24_3 1.3900 .
C23_3 C28_3 1.3900 .
C24_3 C25_3 1.3900 .
C25_3 C26_3 1.3900 .
C26_3 C27_3 1.3900 .
C27_3 C28_3 1.3900 .
C29_3 C30_3 1.39(5) .
C29_3 C36_3 1.60(5) .
C30_3 C31_3 1.3900 .
C30_3 C35_3 1.3900 .
C31_3 C32_3 1.3900 .
C32_3 C33_3 1.3900 .
C33_3 C34_3 1.3900 .
C34_3 C35_3 1.3900 .
C36_3 C37_3 1.43(5) .
C37_3 C38_3 1.3900 .
C37_3 C42_3 1.3900 .
C38_3 C39_3 1.3900 .
C39_3 C40_3 1.3900 .
C40_3 C41_3 1.3900 .
C41_3 C42_3 1.3900 .
C43_3 C48_3 1.38(4) .
C43_3 C44_3 1.42(5) .
C44_3 C45_3 1.43(5) .
C45_3 C46_3 1.33(4) .
C45_3 C49_3 1.54(4) .
C46_3 C47_3 1.44(5) .
C47_3 C48_3 1.44(4) .
C47_3 C54_3 1.55(4) .
C49_3 C50_3 1.3900 .
C49_3 C53_3 1.3900 .
C50_3 C51_3 1.3900 .
C51_3 N7_3 1.3900 .
N7_3 C52_3 1.3900 .
N7_3 Pt_10 2.044(19) .
C52_3 C53_3 1.3900 .
C54_3 C55_3 1.3900 .
C54_3 C58_3 1.3900 .
C55_3 C56_3 1.3900 .
C56_3 N8_3 1.3900 .
N8_3 C57_3 1.3900 .
N8_3 Pt_9 2.06(2) .
C57_3 C58_3 1.3900 .
C59_3 C60_3 1.3900 .
C59_3 C64_3 1.3900 .
C60_3 C61_3 1.3900 .
C61_3 C62_3 1.3900 .
C61_3 C65_3 1.55(3) .
C62_3 C63_3 1.3900 .
C63_3 C64_3 1.3900 .
C63_3 C70_3 1.45(3) .
C65_3 C66_3 1.3900 .
C65_3 C69_3 1.3900 .
C66_3 C67_3 1.3900 .
C67_3 N9_3 1.3900 .
N9_3 C68_3 1.3900 .
N9_3 Pt_12 2.110(19) .
C68_3 C69_3 1.3900 .
C70_3 C71_3 1.3900 .
C70_3 C74_3 1.3900 .
C71_3 C72_3 1.3900 .
C72_3 N10_3 1.3900 .
N10_3 C73_3 1.3900 .
N10_3 Pt_7 2.096(18) 1_545
C73_3 C74_3 1.3900 .
Fe_4 N4_4 1.91(4) .
Fe_4 N3_4 1.91(4) .
Fe_4 N1_4 1.94(4) .
Fe_4 N6_4 1.96(4) .
Fe_4 N2_4 1.96(4) .
Fe_4 N5_4 2.02(4) .
B1_4 O3_4 1.47(2) .
B1_4 O1_4 1.47(2) .
B1_4 O2_4 1.47(2) .
B1_4 C43_4 1.53(5) .
O1_4 N1_4 1.31(4) .
O2_4 N2_4 1.34(4) .
O3_4 N3_4 1.38(4) .
N1_4 C1_4 1.30(4) .
N2_4 C15_4 1.39(4) .
N3_4 C29_4 1.38(5) .
B2_4 O6_4 1.45(2) .
B2_4 O4_4 1.45(2) .
B2_4 O5_4 1.46(2) .
B2_4 C59_4 1.70(6) .
O4_4 N4_4 1.42(4) .
O5_4 N5_4 1.38(4) .
O6_4 N6_4 1.39(4) .
N4_4 C8_4 1.36(4) .
N5_4 C22_4 1.15(5) .
N6_4 C36_4 1.19(5) .
C1_4 C8_4 1.46(5) .
C1_4 C2_4 1.58(4) .
C2_4 C3_4 1.3900 .
C2_4 C7_4 1.3900 .
C3_4 C4_4 1.3900 .
C4_4 C5_4 1.3900 .
C5_4 C6_4 1.3900 .
C6_4 C7_4 1.3900 .
C8_4 C9_4 1.39(4) .
C9_4 C10_4 1.3900 .
C9_4 C14_4 1.3900 .
C10_4 C11_4 1.3900 .
C11_4 C12_4 1.3900 .
C12_4 C13_4 1.3900 .
C13_4 C14_4 1.3900 .
C15_4 C16_4 1.42(5) .
C15_4 C22_4 1.50(5) .
C16_4 C17_4 1.3900 .
C16_4 C21_4 1.3900 .
C17_4 C18_4 1.3900 .
C18_4 C19_4 1.3900 .
C19_4 C20_4 1.3900 .
C20_4 C21_4 1.3900 .
C22_4 C23_4 1.63(5) .
C23_4 C24_4 1.3900 .
C23_4 C28_4 1.3900 .
C24_4 C25_4 1.3900 .
C25_4 C26_4 1.3900 .
C26_4 C27_4 1.3900 .
C27_4 C28_4 1.3900 .
C29_4 C36_4 1.47(5) .
C29_4 C30_4 1.48(5) .
C30_4 C31_4 1.3900 .
C30_4 C35_4 1.3900 .
C31_4 C32_4 1.3900 .
C32_4 C33_4 1.3900 .
C33_4 C34_4 1.3900 .
C34_4 C35_4 1.3900 .
C36_4 C37_4 1.51(6) .
C37_4 C38_4 1.3900 .
C37_4 C42_4 1.3900 .
C38_4 C39_4 1.3900 .
C39_4 C40_4 1.3900 .
C40_4 C41_4 1.3900 .
C41_4 C42_4 1.3900 .
C43_4 C44_4 1.3900 .
C43_4 C48_4 1.3900 .
C44_4 C45_4 1.3900 .
C45_4 C46_4 1.3900 .
C45_4 C49_4 1.50(3) .
C46_4 C47_4 1.3900 .
C47_4 C48_4 1.3900 .
C47_4 C54_4 1.40(3) .
C49_4 C50_4 1.3900 .
C49_4 C53_4 1.3900 .
C50_4 C51_4 1.3900 .
C51_4 N7_4 1.3900 .
N7_4 C52_4 1.3900 .
N7_4 Pt_7 2.139(19) .
C52_4 C53_4 1.3900 .
C54_4 C55_4 1.3900 .
C54_4 C58_4 1.3900 .
C55_4 C56_4 1.3900 .
C56_4 N8_4 1.3900 .
N8_4 C57_4 1.3900 .
N8_4 Pt_10 2.21(2) 2_765
C57_4 C58_4 1.3900 .
C59_4 C60_4 1.3900 .
C59_4 C64_4 1.3900 .
C60_4 C61_4 1.3900 .
C61_4 C62_4 1.3900 .
C61_4 C65_4 1.55(3) .
C62_4 C63_4 1.3900 .
C63_4 C64_4 1.3900 .
C63_4 C70_4 1.48(3) .
C65_4 C66_4 1.3900 .
C65_4 C69_4 1.3900 .
C66_4 C67_4 1.3900 .
C67_4 N9_4 1.3900 .
N9_4 C68_4 1.3900 .
N9_4 Pt_9 2.07(2) 1_565
C68_4 C69_4 1.3900 .
C70_4 C71_4 1.3900 .
C70_4 C74_4 1.3900 .
C71_4 C72_4 1.3900 .
C72_4 N10_4 1.3900 .
N10_4 C73_4 1.3900 .
N10_4 Pt_12 2.088(19) 2_765
C73_4 C74_4 1.3900 .
Pt_5 P2_5 2.173(15) .
Pt_5 P1_5 2.312(16) .
P1_5 C1_5 1.75(5) .
P1_5 C8_5 1.79(3) .
P1_5 C2_5 1.85(3) .
P2_5 C14_5 1.77(3) .
P2_5 C20_5 1.86(4) .
P2_5 C1_5 1.92(4) .
C2_5 C7_5 1.540(10) .
C2_5 C3_5 1.543(10) .
C3_5 C4_5 1.541(10) .
C4_5 C5_5 1.541(10) .
C5_5 C6_5 1.533(10) .
C6_5 C7_5 1.535(10) .
C8_5 C9_5 1.532(11) .
C8_5 C13_5 1.535(10) .
C9_5 C10_5 1.541(10) .
C10_5 C11_5 1.540(10) .
C11_5 C12_5 1.541(11) .
C12_5 C13_5 1.546(10) .
C14_5 C15_5 1.537(10) .
C14_5 C19_5 1.543(10) .
C15_5 C16_5 1.543(10) .
C16_5 C17_5 1.538(10) .
C17_5 C18_5 1.537(10) .
C18_5 C19_5 1.540(10) .
C20_5 C21_5 1.539(10) .
C20_5 C25_5 1.541(10) .
C21_5 C22_5 1.540(10) .
C22_5 C23_5 1.541(10) .
C23_5 C24_5 1.539(10) .
C24_5 C25_5 1.539(10) .
Pt_6 N8_2 2.1(2) 2_666
Pt_6 P2_6 2.245(14) .
Pt_6 P1_6 2.271(14) .
P1_6 C8_6 1.72(3) .
P1_6 C1_6 1.86(4) .
P1_6 C2_6 2.08(4) .
P2_6 C1_6 1.69(4) .
P2_6 C14_6 1.85(3) .
P2_6 C20_6 1.87(3) .
C2_6 C3_6 1.533(10) .
C2_6 C7_6 1.542(10) .
C3_6 C4_6 1.536(10) .
C4_6 C5_6 1.542(10) .
C5_6 C6_6 1.535(10) .
C6_6 C7_6 1.537(10) .
C8_6 C9_6 1.540(10) .
C8_6 C13_6 1.541(10) .
C9_6 C10_6 1.543(10) .
C10_6 C11_6 1.536(10) .
C11_6 C12_6 1.535(10) .
C12_6 C13_6 1.543(10) .
C14_6 C15_6 1.534(10) .
C14_6 C19_6 1.536(10) .
C15_6 C16_6 1.542(10) .
C16_6 C17_6 1.539(10) .
C17_6 C18_6 1.537(10) .
C18_6 C19_6 1.543(10) .
C20_6 C21_6 1.534(10) .
C20_6 C25_6 1.538(10) .
C21_6 C22_6 1.539(10) .
C22_6 C23_6 1.536(10) .
C23_6 C24_6 1.538(10) .
C24_6 C25_6 1.542(10) .
Pt_7 N10_3 2.1(2) 1_565
Pt_7 P2_7 2.209(14) .
Pt_7 P1_7 2.315(14) .
P1_7 C2_7 1.81(3) .
P1_7 C8_7 1.83(3) .
P1_7 C1_7 1.90(5) .
P2_7 C20_7 1.74(3) .
P2_7 C1_7 1.79(5) .
P2_7 C14_7 1.91(3) .
C2_7 C7_7 1.538(10) .
C2_7 C3_7 1.541(10) .
C3_7 C4_7 1.543(10) .
C4_7 C5_7 1.541(10) .
C5_7 C6_7 1.539(10) .
C6_7 C7_7 1.548(11) .
C8_7 C13_7 1.535(10) .
C8_7 C9_7 1.542(10) .
C9_7 C10_7 1.544(10) .
C10_7 C11_7 1.539(11) .
C11_7 C12_7 1.543(10) .
C12_7 C13_7 1.543(10) .
C14_7 C15_7 1.536(10) .
C14_7 C19_7 1.542(10) .
C15_7 C16_7 1.540(10) .
C16_7 C17_7 1.542(10) .
C17_7 C18_7 1.544(10) .
C18_7 C19_7 1.540(10) .
C20_7 C21_7 1.536(10) .
C20_7 C25_7 1.538(10) .
C21_7 C22_7 1.543(10) .
C22_7 C23_7 1.544(10) .
C23_7 C24_7 1.542(10) .
C24_7 C25_7 1.534(10) .
Pt_8 N8_1 2.1(3) 2_666
Pt_8 P2_8 2.178(18) .
Pt_8 P1_8 2.265(18) .
P1_8 C8_8 1.78(4) .
P1_8 C2_8 1.82(4) .
P1_8 C1_8 1.86(5) .
P1_8 P2_8 2.67(3) .
P2_8 C1_8 1.71(6) .
P2_8 C14_8 1.79(4) .
P2_8 C20_8 1.86(4) .
C2_8 C3_8 1.537(10) .
C2_8 C7_8 1.540(10) .
C3_8 C4_8 1.542(10) .
C4_8 C5_8 1.540(10) .
C5_8 C6_8 1.539(11) .
C6_8 C7_8 1.541(10) .
C8_8 C9_8 1.536(10) .
C8_8 C13_8 1.538(11) .
C9_8 C10_8 1.543(10) .
C10_8 C11_8 1.538(11) .
C11_8 C12_8 1.540(10) .
C12_8 C13_8 1.543(10) .
C14_8 C15_8 1.535(10) .
C14_8 C19_8 1.537(10) .
C15_8 C16_8 1.545(10) .
C16_8 C17_8 1.538(10) .
C17_8 C18_8 1.539(11) .
C18_8 C19_8 1.541(10) .
C20_8 C21_8 1.537(11) .
C20_8 C25_8 1.538(11) .
C21_8 C22_8 1.541(11) .
C22_8 C23_8 1.544(11) .
C23_8 C24_8 1.543(11) .
C24_8 C25_8 1.543(11) .
Pt_9 N9_4 2.1(4) 1_545
Pt_9 P1_9 2.24(2) .
Pt_9 P2_9 2.28(2) .
P1_9 C8_9 1.76(4) .
P1_9 C1_9 1.96(7) .
P1_9 C2_9 1.93(5) .
P2_9 C20_9 1.86(6) .
P2_9 C14_9 1.89(5) .
P2_9 C1_9 1.93(6) .
C2_9 C7_9 1.533(10) .
C2_9 C3_9 1.542(10) .
C3_9 C4_9 1.541(10) .
C4_9 C5_9 1.542(10) .
C5_9 C6_9 1.541(11) .
C6_9 C7_9 1.542(10) .
C8_9 C13_9 1.535(11) .
C8_9 C9_9 1.537(11) .
C9_9 C10_9 1.535(11) .
C10_9 C11_9 1.540(11) .
C11_9 C12_9 1.540(11) .
C12_9 C13_9 1.544(11) .
C14_9 C15_9 1.536(10) .
C14_9 C19_9 1.537(10) .
C15_9 C16_9 1.544(10) .
C16_9 C17_9 1.541(10) .
C17_9 C18_9 1.539(11) .
C18_9 C19_9 1.543(10) .
C20_9 C21_9 1.540(11) .
C20_9 C25_9 1.541(10) .
C21_9 C22_9 1.541(10) .
C22_9 C23_9 1.540(10) .
C23_9 C24_9 1.539(11) .
C24_9 C25_9 1.541(10) .
Pt_10 P2_10 2.209(16) .
Pt_10 N8_4 2.2(3) 2_765
Pt_10 P1_10 2.280(19) .
P1_10 C2_10 1.71(3) .
P1_10 C8_10 1.81(4) .
P1_10 C1_10 1.87(5) .
P2_10 C14_10 1.81(3) .
P2_10 C20_10 1.83(3) .
P2_10 C1_10 1.92(5) .
C2_10 C3_10 1.539(10) .
C2_10 C7_10 1.542(10) .
C3_10 C4_10 1.541(10) .
C4_10 C5_10 1.539(11) .
C5_10 C6_10 1.539(11) .
C6_10 C7_10 1.543(10) .
C8_10 C13_10 1.539(11) .
C8_10 C9_10 1.540(11) .
C9_10 C10_10 1.543(11) .
C10_10 C11_10 1.536(11) .
C11_10 C12_10 1.539(11) .
C12_10 C13_10 1.543(11) .
C14_10 C19_10 1.536(10) .
C14_10 C15_10 1.542(11) .
C15_10 C16_10 1.536(10) .
C16_10 C17_10 1.536(10) .
C17_10 C18_10 1.544(11) .
C18_10 C19_10 1.547(10) .
C20_10 C21_10 1.536(10) .
C20_10 C25_10 1.540(10) .
C21_10 C22_10 1.546(10) .
C22_10 C23_10 1.538(11) .
C23_10 C24_10 1.530(10) .
C24_10 C25_10 1.539(10) .
Pt_11 P2_11 2.254(15) .
Pt_11 P1_11 2.264(14) .
P1_11 C1_11 1.73(5) .
P1_11 C8_11 1.78(3) .
P1_11 C2_11 1.84(3) .
P2_11 C1_11 1.63(5) .
P2_11 C14_11 1.78(3) .
P2_11 C20_11 1.79(3) .
C2_11 C3_11 1.538(10) .
C2_11 C7_11 1.540(10) .
C3_11 C4_11 1.544(10) .
C4_11 C5_11 1.536(10) .
C5_11 C6_11 1.536(10) .
C6_11 C7_11 1.544(10) .
C8_11 C13_11 1.540(10) .
C8_11 C9_11 1.543(10) .
C9_11 C10_11 1.537(10) .
C10_11 C11_11 1.537(10) .
C11_11 C12_11 1.543(10) .
C12_11 C13_11 1.537(10) .
C14_11 C19_11 1.537(10) .
C14_11 C15_11 1.538(10) .
C15_11 C16_11 1.541(10) .
C16_11 C17_11 1.539(11) .
C17_11 C18_11 1.541(10) .
C18_11 C19_11 1.541(10) .
C20_11 C21_11 1.530(10) .
C20_11 C25_11 1.537(10) .
C21_11 C22_11 1.544(10) .
C22_11 C23_11 1.538(10) .
C23_11 C24_11 1.538(10) .
C24_11 C25_11 1.540(10) .
Pt_12 N10_4 2.1(6) 2_765
Pt_12 P1_12 2.264(14) .
Pt_12 P2_12 2.274(15) .
P1_12 C8_12 1.71(4) .
P1_12 C2_12 1.83(4) .
P1_12 C1_12 1.85(5) .
P2_12 C1_12 1.73(4) .
P2_12 C14_12 1.81(3) .
P2_12 C20_12 1.85(3) .
C2_12 C3_12 1.539(11) .
C2_12 C7_12 1.544(10) .
C3_12 C4_12 1.542(11) .
C4_12 C5_12 1.543(11) .
C5_12 C6_12 1.538(11) .
C6_12 C7_12 1.543(11) .
C8_12 C13_12 1.535(10) .
C8_12 C9_12 1.539(10) .
C9_12 C10_12 1.536(10) .
C10_12 C11_12 1.542(10) .
C11_12 C12_12 1.541(10) .
C12_12 C13_12 1.540(10) .
C14_12 C19_12 1.532(10) .
C14_12 C15_12 1.542(10) .
C15_12 C16_12 1.532(10) .
C16_12 C17_12 1.530(10) .
C17_12 C18_12 1.538(10) .
C18_12 C19_12 1.534(10) .
C20_12 C25_12 1.537(10) .
C20_12 C21_12 1.541(10) .
C21_12 C22_12 1.546(10) .
C22_12 C23_12 1.542(10) .
C23_12 C24_12 1.531(10) .
C24_12 C25_12 1.539(10) .
S_13 O3_13 1.453(12) .
S_13 O2_13 1.464(12) .
S_13 O1_13 1.468(12) .
S_13 C_13 1.728(12) .
C_13 F3_13 1.328(12) .
C_13 F2_13 1.330(12) .
C_13 F1_13 1.331(12) .
S_14 O3_14 1.453(12) .
S_14 O1_14 1.464(12) .
S_14 O2_14 1.473(12) .
S_14 C_14 1.730(12) .
C_14 F2_14 1.326(12) .
C_14 F3_14 1.327(12) .
C_14 F1_14 1.331(12) .
S_15 O1_15 1.439(12) .
S_15 O3_15 1.469(12) .
S_15 O2_15 1.482(12) .
S_15 C_15 1.741(12) .
C_15 F3_15 1.322(12) .
C_15 F1_15 1.327(12) .
C_15 F2_15 1.333(13) .
S_16 O3_16 1.455(12) .
S_16 O1_16 1.462(12) .
S_16 O2_16 1.478(12) .
S_16 C_16 1.733(12) .
C_16 F3_16 1.325(12) .
C_16 F1_16 1.330(12) .
C_16 F2_16 1.331(13) .
S_17 O3_17 1.439(12) .
S_17 O1_17 1.467(12) .
S_17 O2_17 1.483(12) .
S_17 C_17 1.742(12) .
C_17 F3_17 1.324(12) .
C_17 F2_17 1.327(12) .
C_17 F1_17 1.333(12) .
S_18 O3_18 1.457(12) .
S_18 O1_18 1.462(12) .
S_18 O2_18 1.481(12) .
S_18 C_18 1.736(12) .
C_18 F3_18 1.321(12) .
C_18 F2_18 1.330(12) .
C_18 F1_18 1.332(13) .
S_19 O2_19 1.461(12) .
S_19 O1_19 1.462(12) .
S_19 O3_19 1.467(12) .
S_19 C_19 1.737(12) .
C_19 F2_19 1.322(13) .
C_19 F1_19 1.324(13) .
C_19 F3_19 1.329(13) .
S_20 O1_20 1.452(12) .
S_20 O3_20 1.457(12) .
S_20 O2_20 1.484(12) .
S_20 C_20 1.736(12) .
C_20 F3_20 1.320(12) .
C_20 F2_20 1.330(13) .
C_20 F1_20 1.333(13) .
S_21 C_21 0.60(5) 2_766
S_21 S_21 1.25(4) 2_766
S_21 O3_21 1.452(12) .
S_21 O1_21 1.463(12) .
S_21 F3_21 1.47(6) 2_766
S_21 F2_21 1.48(6) 2_766
S_21 O2_21 1.481(12) .
S_21 C_21 1.732(12) .
S_21 F1_21 1.82(7) 2_766
S_21 O1_21 1.83(6) 2_766
S_21 O3_21 2.14(6) 2_766
S_21 O2_21 2.16(6) 2_766
O1_21 F1_21 0.77(7) 2_766
O1_21 C_21 1.20(8) 2_766
O1_21 S_21 1.83(6) 2_766
O2_21 F3_21 0.98(7) 2_766
O2_21 C_21 1.72(7) 2_766
O2_21 S_21 2.16(6) 2_766
O3_21 F2_21 0.76(7) 2_766
O3_21 C_21 1.60(8) 2_766
O3_21 S_21 2.14(6) 2_766
C_21 S_21 0.60(5) 2_766
C_21 O1_21 1.20(8) 2_766
C_21 F3_21 1.323(12) .
C_21 F1_21 1.327(13) .
C_21 F2_21 1.328(13) .
C_21 O3_21 1.60(8) 2_766
C_21 O2_21 1.72(7) 2_766
F1_21 O1_21 0.77(7) 2_766
F1_21 S_21 1.82(7) 2_766
F2_21 O3_21 0.76(7) 2_766
F2_21 S_21 1.48(6) 2_766
F3_21 O2_21 0.98(7) 2_766
F3_21 S_21 1.47(6) 2_766
S_22 O3_22 1.455(12) .
S_22 O1_22 1.458(12) .
S_22 O2_22 1.474(12) .
S_22 C_22 1.748(12) .
C_22 F3_22 1.314(12) .
C_22 F1_22 1.322(12) .
C_22 F2_22 1.328(12) .
S_23 O1_23 1.455(12) .
S_23 O3_23 1.465(12) .
S_23 O2_23 1.473(12) .
S_23 C_23 1.736(12) .
C_23 F3_23 1.321(12) .
C_23 F1_23 1.325(12) .
C_23 F2_23 1.333(13) .
S_24 O1_24 1.459(12) .
S_24 O3_24 1.461(13) .
S_24 O2_24 1.468(12) .
S_24 C_24 1.736(12) .
C_24 F3_24 1.319(13) .
C_24 F2_24 1.322(13) .
C_24 F1_24 1.323(13) .
N_30 C1_30 1.153(19) .
C1_30 C2_30 1.471(19) .
N_31 C1_31 1.161(19) .
C1_31 C2_31 1.481(19) .

loop_
_platon_squeeze_void_nr
_platon_squeeze_void_average_x
_platon_squeeze_void_average_y
_platon_squeeze_void_average_z
_platon_squeeze_void_volume
_platon_squeeze_void_count_electrons
_platon_squeeze_void_content
1 0.185 -0.102 0.403 11889 3796 ' '
2 0.178 0.264 0.294 6 0 ' '
3 0.780 0.345 0.067 13 1 ' '
4 0.220 0.655 0.933 13 1 ' '
5 0.822 0.736 0.706 6 0 ' '
